data_7116068
loop_
_publ_author_name
'Xiaoping Yang'
'Zongping Li'
'Shiqing Wang'
'Shaoming Huang'
'Desmond Schipper'
'Richard A. Jones'

_publ_section_title
;
 Self-assembly of NIR luminescent 30-metal drum-like and 12-metal
 rectangular d-f nanoclusters with long-chain Schiff base ligands
;
_journal_name_full Chem.Commun.
_journal_page_first 15569
_journal_paper_doi 10.1039/C4cc07174C
_journal_volume 50
_journal_year 2014
_chemical_formula_moiety 'C328 H413 Cd24 N22 O131 Yb6'
_chemical_formula_sum 'C328 H413 Cd24 N22 O131 Yb6'
_chemical_formula_weight 10495.64
_chemical_name_systematic
; 
 ? 
;
_space_group_IT_number 14
_symmetry_cell_setting monoclinic
_symmetry_space_group_name_Hall '-P 2ybc'
_symmetry_space_group_name_H-M 'P 1 21/c 1'
_atom_sites_solution_hydrogens geom
_atom_sites_solution_primary direct
_atom_sites_solution_secondary difmap
_audit_creation_method SHELXL-97
_cell_angle_alpha 90.00
_cell_angle_beta 94.13(3)
_cell_angle_gamma 90.00
_cell_formula_units_Z 4
_cell_length_a 35.136(7)
_cell_length_b 29.045(6)
_cell_length_c 49.536(10)
_cell_measurement_reflns_used 64052
_cell_measurement_temperature 223(1)
_cell_measurement_theta_max 26.1653
_cell_measurement_theta_min 1.0401
_cell_volume 50421(18)
_computing_cell_refinement 'Collect software, Nonius B.V. 1998'
_computing_data_collection 'Collect software, Nonius B.V. 1998'
_computing_data_reduction
;
DENZO and Scalepack (Otwinoski and Minor, 1997)
;
_computing_molecular_graphics 'XP SHELXTL/PC, Siemens Analytical'
_computing_structure_refinement 'XL SHELXTL/PC, Siemens Analytical'
_computing_structure_solution
;

SIR97 - Altomare A., Burla M.C., Camalli M., Cascarano G.L., Giacovazzo C., 
Guagliardi A., Moliterni A.G.G., Polidori G.,Spagna R.
;
_diffrn_ambient_temperature 223(1)
_diffrn_detector_area_resol_mean 13.6612
_diffrn_measured_fraction_theta_full 0.966
_diffrn_measured_fraction_theta_max 0.966
_diffrn_measurement_device_type 'Mercury2 (2x2 bin mode)'
_diffrn_measurement_method dtprofit.ref
_diffrn_radiation_monochromator 'Graphite Monochromator'
_diffrn_radiation_source 'Sealed tube'
_diffrn_radiation_type MoK\a
_diffrn_radiation_wavelength 0.710747
_diffrn_reflns_av_R_equivalents 0.0991
_diffrn_reflns_av_sigmaI/netI 0.1106
_diffrn_reflns_limit_h_max 41
_diffrn_reflns_limit_h_min -23
_diffrn_reflns_limit_k_max 33
_diffrn_reflns_limit_k_min -34
_diffrn_reflns_limit_l_max 58
_diffrn_reflns_limit_l_min -58
_diffrn_reflns_number 333694
_diffrn_reflns_theta_full 25.00
_diffrn_reflns_theta_max 25.00
_diffrn_reflns_theta_min 0.91
_exptl_absorpt_coefficient_mu 2.155
_exptl_absorpt_correction_T_max 1.000000
_exptl_absorpt_correction_T_min 0.256003
_exptl_absorpt_correction_type multi-scan
_exptl_absorpt_process_details 'DENZO and Scalepack (Otwinoski and Minor, 1997)'
_exptl_crystal_colour Yellow
_exptl_crystal_density_diffrn 1.383
_exptl_crystal_density_method 'not measured'
_exptl_crystal_description Block
_exptl_crystal_F_000 20620
_exptl_crystal_size_max 0.12
_exptl_crystal_size_mid 0.11
_exptl_crystal_size_min 0.09
_refine_diff_density_max 2.593
_refine_diff_density_min -3.635
_refine_diff_density_rms 0.226
_refine_ls_extinction_method none
_refine_ls_goodness_of_fit_ref 1.097
_refine_ls_hydrogen_treatment constr
_refine_ls_matrix_type fullcycle
_refine_ls_number_parameters 4592
_refine_ls_number_reflns 85857
_refine_ls_number_restraints 3131
_refine_ls_restrained_S_all 1.096
_refine_ls_R_factor_all 0.1560
_refine_ls_R_factor_gt 0.1114
_refine_ls_shift/su_max 0.011
_refine_ls_shift/su_mean 0.000
_refine_ls_structure_factor_coef Fsqd
_refine_ls_weighting_details 'calc w=1/[\s^2^(Fo^2^)+(0.1718P)^2^+0.0000P] where P=(Fo^2^+2Fc^2^)/3'
_refine_ls_weighting_scheme calc
_refine_ls_wR_factor_gt 0.2964
_refine_ls_wR_factor_ref 0.3307
_reflns_number_gt 50552
_reflns_number_total 85857
_reflns_threshold_expression >2sigma(I)
_cod_data_source_file c4cc07174c2.cif
_cod_data_source_block squee
_cod_original_cell_volume 50420(18)
_cod_original_sg_symbol_Hall -P2ybc
_cod_original_sg_symbol_H-M P2(1)/c
_cod_database_code 7116068

loop_
_symmetry_equiv_pos_as_xyz
'x, y, z'
'-x, y+1/2, -z+1/2'
'-x, -y, -z'
'x, -y-1/2, z-1/2'

loop_
_atom_site_label
_atom_site_type_symbol
_atom_site_fract_x
_atom_site_fract_y
_atom_site_fract_z
_atom_site_U_iso_or_equiv
_atom_site_adp_type
_atom_site_occupancy
_atom_site_symmetry_multiplicity
_atom_site_calc_flag
_atom_site_refinement_flags
_atom_site_disorder_assembly
_atom_site_disorder_group
Yb1 Yb 0.208991(19) 0.35195(3) 0.152008(14) 0.06289(19) Uani 1 1 d U . .
Yb2 Yb 0.23907(2) 0.38209(3) 0.357626(19) 0.0801(2) Uani 1 1 d U . .
Yb3 Yb 0.036947(18) 0.11152(3) 0.213769(14) 0.06273(19) Uani 1 1 d U . .
Yb4 Yb 0.27738(2) -0.10158(3) 0.354865(17) 0.0732(2) Uani 1 1 d U . .
Yb5 Yb 0.457156(19) 0.17106(3) 0.218905(16) 0.0679(2) Uani 1 1 d U . .
Yb6 Yb 0.27455(2) -0.06018(3) 0.144464(19) 0.0800(2) Uani 1 1 d U . .
Cd1 Cd 0.27004(3) 0.43633(4) 0.18805(2) 0.0583(3) Uani 1 1 d U . .
Cd2 Cd 0.22751(3) 0.52027(4) 0.22886(2) 0.0630(3) Uani 1 1 d U . .
Cd3 Cd 0.25429(3) 0.40028(4) 0.28146(2) 0.0632(3) Uani 1 1 d U . .
Cd4 Cd 0.20725(5) 0.33441(6) 0.42112(3) 0.0996(5) Uani 1 1 d U . .
Cd5 Cd 0.11892(5) 0.35715(8) 0.44627(4) 0.11755(5) Uani 1 1 d DU . .
Cd6 Cd 0.12297(3) 0.22531(5) 0.39967(2) 0.0626(3) Uani 1 1 d U . .
Cd7 Cd 0.05673(3) 0.14212(5) 0.38020(2) 0.0604(3) Uani 1 1 d U . .
Cd8 Cd -0.02227(3) 0.19615(5) 0.34651(2) 0.0651(3) Uani 1 1 d U . .
Cd9 Cd 0.05697(3) 0.11801(4) 0.29161(2) 0.0517(3) Uani 1 1 d U . .
Cd10 Cd 0.03560(3) 0.14124(4) 0.14147(2) 0.0550(3) Uani 1 1 d U . .
Cd11 Cd 0.01342(3) 0.25539(5) 0.11905(2) 0.0610(3) Uani 1 1 d U . .
Cd12 Cd 0.13731(3) 0.25300(4) 0.145964(19) 0.0497(2) Uani 1 1 d U . .
Cd13 Cd 0.31242(3) -0.06355(5) 0.42326(2) 0.0618(3) Uani 1 1 d U . .
Cd14 Cd 0.40762(3) -0.08262(5) 0.44887(2) 0.0660(3) Uani 1 1 d U . .
Cd15 Cd 0.39839(3) 0.04841(4) 0.40498(2) 0.0572(3) Uani 1 1 d U . .
Cd16 Cd 0.45873(3) 0.13574(4) 0.38565(2) 0.0598(3) Uani 1 1 d U . .
Cd17 Cd 0.53377(3) 0.08315(5) 0.35356(2) 0.0645(3) Uani 1 1 d U . .
Cd18 Cd 0.44799(3) 0.16000(4) 0.29633(2) 0.0562(3) Uani 1 1 d U . .
Cd19 Cd 0.44589(3) 0.14753(5) 0.14546(3) 0.0672(3) Uani 1 1 d U . .
Cd20 Cd 0.46653(4) 0.03517(6) 0.12070(3) 0.0901(4) Uani 1 1 d U . .
Cd21 Cd 0.34565(3) 0.03746(4) 0.14175(2) 0.0627(3) Uani 1 1 d U . .
Cd22 Cd 0.22248(3) -0.14676(4) 0.17992(3) 0.0689(3) Uani 1 1 d U . .
Cd23 Cd 0.27420(3) -0.22816(5) 0.22228(3) 0.0833(4) Uani 1 1 d U . .
Cd24 Cd 0.25273(3) -0.11304(4) 0.27630(2) 0.0645(3) Uani 1 1 d U . .
N1 N 0.2519(5) 0.2970(7) 0.4491(3) 0.091(5) Uani 1 1 d U . .
N2 N 0.4690(4) 0.2010(6) 0.4092(3) 0.079(4) Uani 1 1 d U . .
N3 N 0.1545(3) 0.1886(5) 0.4354(2) 0.060(3) Uani 1 1 d U . .
N4 N 0.3687(3) 0.0827(5) 0.4397(2) 0.061(3) Uani 1 1 d U . .
N5 N 0.0493(4) 0.0733(6) 0.4034(3) 0.072(4) Uani 1 1 d U . .
N6 N 0.2710(3) -0.0254(5) 0.4497(2) 0.060(3) Uani 1 1 d U . .
N7 N 0.0271(3) 0.0543(4) 0.3097(2) 0.057(3) Uani 1 1 d U . .
N8 N 0.2096(3) -0.1321(5) 0.3629(2) 0.064(3) Uani 1 1 d U . .
N9 N 0.0141(3) 0.0279(5) 0.2147(2) 0.057(3) Uani 1 1 d U . .
N10 N 0.1984(3) -0.1564(5) 0.2743(2) 0.064(3) Uani 1 1 d U . .
N11 N 0.0449(4) 0.0856(5) 0.1121(2) 0.070(4) Uani 1 1 d DU . .
N12 N 0.1581(3) -0.1473(5) 0.1751(2) 0.063(3) Uani 1 1 d U . .
N13 N 0.1284(3) 0.2333(5) 0.1009(2) 0.064(3) Uani 1 1 d U . .
N14 N 0.2327(4) -0.0399(5) 0.1022(3) 0.070(4) Uani 1 1 d U . .
N15 N 0.2395(3) 0.3369(5) 0.1065(2) 0.061(3) Uani 1 1 d U . .
N16 N 0.3430(3) 0.0670(5) 0.0990(2) 0.064(3) Uani 1 1 d U . .
N17 N 0.3345(4) 0.4412(5) 0.1797(3) 0.074(4) Uani 1 1 d U . .
N18 N 0.4297(4) 0.2044(6) 0.1152(3) 0.087(4) Uani 1 1 d U . .
N19 N 0.3113(3) 0.4425(5) 0.2812(2) 0.066(3) Uani 1 1 d U . .
N20 N 0.4797(3) 0.2552(5) 0.2219(3) 0.066(3) Uani 1 1 d U . .
N21 N 0.3073(3) 0.4077(5) 0.3726(2) 0.063(3) Uani 1 1 d U . .
N22 N 0.4795(4) 0.2218(5) 0.3172(3) 0.072(4) Uani 1 1 d U . .
O1 O 0.1103(4) 0.2892(6) 0.4767(3) 0.114(5) Uani 1 1 d U . .
O2 O 0.1716(4) 0.3138(6) 0.4539(3) 0.109(5) Uani 1 1 d U . .
O3 O 0.5161(3) 0.1464(4) 0.37350(19) 0.059(2) Uani 1 1 d U . .
O4 O 0.5775(3) 0.1478(5) 0.3476(2) 0.081(3) Uani 1 1 d U . .
O5 O 0.0056(2) 0.1695(4) 0.42481(19) 0.059(3) Uani 1 1 d U . .
O6 O 0.0759(2) 0.1856(4) 0.41482(17) 0.052(2) Uani 1 1 d U . .
O7 O 0.4440(3) 0.0952(4) 0.42109(18) 0.061(3) Uani 1 1 d U . .
O8 O 0.5141(3) 0.1125(4) 0.4338(2) 0.073(3) Uani 1 1 d U . .
O9 O -0.0686(3) 0.1322(5) 0.3390(2) 0.076(3) Uani 1 1 d U . .
O10 O -0.0023(3) 0.1297(4) 0.3665(2) 0.069(3) Uani 1 1 d U . .
O11 O 0.3538(3) -0.0457(4) 0.4582(2) 0.071(3) Uani 1 1 d U . .
O12 O 0.4163(3) -0.0256(4) 0.48676(19) 0.065(3) Uani 1 1 d U . .
O13 O -0.0359(2) 0.1215(4) 0.21702(16) 0.053(2) Uani 1 1 d U . .
O14 O 0.0144(2) 0.1004(4) 0.25556(16) 0.053(2) Uani 1 1 d U . .
O15 O 0.2715(2) -0.1144(4) 0.40229(18) 0.056(2) Uani 1 1 d U . .
O16 O 0.3048(3) -0.1354(4) 0.4508(2) 0.075(3) Uani 1 1 d U . .
O17 O -0.0353(3) 0.1243(4) 0.12883(18) 0.060(3) Uani 1 1 d U . .
O18 O 0.0076(3) 0.0934(4) 0.17116(17) 0.055(2) Uani 1 1 d U . .
O19 O 0.2568(3) -0.1484(4) 0.3190(2) 0.073(3) Uani 1 1 d U . .
O20 O 0.2913(3) -0.1864(4) 0.3600(2) 0.081(3) Uani 1 1 d DU . .
O21 O 0.0215(3) 0.2534(5) 0.0702(2) 0.074(3) Uani 1 1 d U . .
O22 O 0.0336(3) 0.1871(4) 0.10484(18) 0.058(2) Uani 1 1 d U . .
O23 O 0.2145(3) -0.2055(4) 0.2073(2) 0.066(3) Uani 1 1 d U . .
O24 O 0.2247(4) -0.2726(5) 0.2411(3) 0.098(4) Uani 1 1 d U . .
O25 O 0.1723(2) 0.4046(4) 0.11793(18) 0.055(2) Uani 1 1 d U . .
O26 O 0.1614(2) 0.3177(4) 0.12438(17) 0.052(2) Uani 1 1 d U . .
O27 O 0.2295(2) -0.1180(3) 0.13743(18) 0.053(2) Uani 1 1 d U . .
O28 O 0.2151(3) -0.2061(4) 0.1425(2) 0.063(3) Uani 1 1 d U . .
O29 O 0.2670(3) 0.5000(4) 0.15170(19) 0.059(2) Uani 1 1 d U . .
O30 O 0.2511(2) 0.4116(3) 0.14538(19) 0.055(2) Uani 1 1 d U . .
O31 O 0.3154(3) -0.0233(4) 0.1165(2) 0.065(3) Uani 1 1 d U . .
O32 O 0.3015(3) -0.1071(4) 0.1047(2) 0.077(3) Uani 1 1 d U . .
O33 O 0.2818(3) 0.5553(5) 0.2532(3) 0.093(4) Uani 1 1 d U . .
O34 O 0.2841(2) 0.4943(4) 0.21685(19) 0.057(2) Uani 1 1 d U . .
O35 O 0.4457(3) 0.1032(5) 0.1084(2) 0.087(4) Uani 1 1 d U . .
O36 O 0.4428(4) 0.0347(6) 0.0731(3) 0.107(4) Uani 1 1 d U . .
O37 O 0.2296(4) 0.4692(5) 0.3654(3) 0.098(4) Uani 1 1 d U . .
O38 O 0.2582(3) 0.4325(4) 0.3234(2) 0.069(3) Uani 1 1 d U . .
O39 O 0.4791(3) 0.1936(4) 0.17785(19) 0.061(3) Uani 1 1 d U . .
O40 O 0.5137(3) 0.1665(5) 0.1350(2) 0.085(4) Uani 1 1 d U . .
O41 O 0.2110(7) 0.4049(10) 0.4479(3) 0.196(9) Uani 1 1 d DU . .
O42 O 0.2493(4) 0.3884(5) 0.4044(2) 0.087(4) Uani 1 1 d U . .
O43 O 0.4854(2) 0.1808(3) 0.26232(18) 0.053(2) Uani 1 1 d U . .
O44 O 0.5297(2) 0.1641(4) 0.22424(18) 0.054(2) Uani 1 1 d U . .
O131 O 0.1109(6) 0.4350(6) 0.4643(4) 0.1849(4) Uani 1 1 d DU . .
H13A H 0.1008 0.4334 0.4786 0.277 Uiso 1 1 calc R . .
C1 C 0.0765(5) 0.2845(8) 0.4927(4) 0.096(6) Uani 1 1 d U . .
H1A H 0.0785 0.2565 0.5030 0.145 Uiso 1 1 calc R . .
H1B H 0.0538 0.2836 0.4806 0.145 Uiso 1 1 calc R . .
H1C H 0.0753 0.3103 0.5047 0.145 Uiso 1 1 calc R . .
C2 C 0.1434(6) 0.2808(8) 0.4893(4) 0.090(6) Uani 1 1 d U . .
C3 C 0.1494(9) 0.2568(12) 0.5122(6) 0.146(10) Uani 1 1 d U . .
H3A H 0.1285 0.2500 0.5220 0.175 Uiso 1 1 calc R . .
C4 C 0.1864(10) 0.2409(14) 0.5225(7) 0.173(13) Uani 1 1 d U . .
H4A H 0.1894 0.2219 0.5376 0.207 Uiso 1 1 calc R . .
C5 C 0.2171(8) 0.2549(11) 0.5088(5) 0.133(9) Uani 1 1 d U . .
H5A H 0.2417 0.2494 0.5162 0.159 Uiso 1 1 calc R . .
C6 C 0.2116(5) 0.2774(7) 0.4841(3) 0.076(5) Uani 1 1 d DU . .
C7 C 0.1761(5) 0.2922(8) 0.4740(4) 0.083(5) Uani 1 1 d U . .
C8 C 0.2479(5) 0.2826(7) 0.4711(4) 0.081(5) Uani 1 1 d DU . .
H8A H 0.2699 0.2737 0.4813 0.098 Uiso 1 1 calc R . .
C9 C 0.2927(6) 0.2988(8) 0.4401(4) 0.099(6) Uani 1 1 d DU . .
H9A H 0.2966 0.3267 0.4299 0.119 Uiso 1 1 calc R . .
H9B H 0.3111 0.2979 0.4556 0.119 Uiso 1 1 calc R . .
C10 C 0.2968(6) 0.2568(8) 0.4224(4) 0.101(6) Uani 1 1 d DU . .
H10A H 0.2755 0.2562 0.4088 0.121 Uiso 1 1 calc R . .
H10B H 0.2949 0.2295 0.4335 0.121 Uiso 1 1 calc R . .
C11 C 0.3349(7) 0.2541(11) 0.4077(5) 0.127(8) Uani 1 1 d U . .
H11A H 0.3318 0.2323 0.3928 0.152 Uiso 1 1 calc R . .
H11B H 0.3404 0.2840 0.4001 0.152 Uiso 1 1 calc R . .
C12 C 0.3693(6) 0.2388(9) 0.4274(4) 0.106(7) Uani 1 1 d U . .
H12A H 0.3757 0.2630 0.4405 0.128 Uiso 1 1 calc R . .
H12B H 0.3626 0.2114 0.4372 0.128 Uiso 1 1 calc R . .
C13 C 0.4027(5) 0.2292(8) 0.4109(4) 0.091(6) Uani 1 1 d U . .
H13B H 0.3959 0.2039 0.3987 0.109 Uiso 1 1 calc R . .
H13C H 0.4069 0.2560 0.3999 0.109 Uiso 1 1 calc R . .
C14 C 0.4387(5) 0.2177(7) 0.4261(3) 0.076(5) Uani 1 1 d U . .
H14A H 0.4338 0.1942 0.4393 0.091 Uiso 1 1 calc R . .
H14B H 0.4479 0.2448 0.4359 0.091 Uiso 1 1 calc R . .
C15 C 0.4973(5) 0.2308(7) 0.4086(3) 0.073(4) Uani 1 1 d U . .
H15A H 0.4962 0.2583 0.4182 0.088 Uiso 1 1 calc R . .
C16 C 0.5304(5) 0.2209(8) 0.3932(4) 0.088(5) Uani 1 1 d U . .
C17 C 0.5591(7) 0.2599(10) 0.3953(5) 0.120(8) Uani 1 1 d U . .
H17A H 0.5550 0.2845 0.4067 0.144 Uiso 1 1 calc R . .
C18 C 0.5910(6) 0.2599(8) 0.3807(4) 0.108(7) Uani 1 1 d DU . .
H18A H 0.6073 0.2851 0.3812 0.129 Uiso 1 1 calc R . .
C19 C 0.5984(5) 0.2215(6) 0.3652(3) 0.074(5) Uani 1 1 d DU . .
H19A H 0.6201 0.2209 0.3555 0.089 Uiso 1 1 calc R . .
C20 C 0.5733(4) 0.1832(6) 0.3639(3) 0.064(4) Uani 1 1 d U . .
C21 C 0.5394(5) 0.1843(7) 0.3777(3) 0.071(4) Uani 1 1 d U . .
C22 C 0.6143(4) 0.1400(7) 0.3362(3) 0.072(4) Uani 1 1 d U . .
H22A H 0.6252 0.1691 0.3316 0.108 Uiso 1 1 calc R . .
H22B H 0.6106 0.1215 0.3202 0.108 Uiso 1 1 calc R . .
H22C H 0.6313 0.1245 0.3492 0.108 Uiso 1 1 calc R . .
C23 C -0.0315(5) 0.1495(7) 0.4279(3) 0.077(5) Uani 1 1 d U . .
H23A H -0.0473 0.1532 0.4114 0.115 Uiso 1 1 calc R . .
H23B H -0.0433 0.1647 0.4424 0.115 Uiso 1 1 calc R . .
H23C H -0.0287 0.1173 0.4320 0.115 Uiso 1 1 calc R . .
C24 C 0.0317(4) 0.1669(6) 0.4468(3) 0.061(4) Uani 1 1 d U . .
C25 C 0.0245(5) 0.1543(7) 0.4740(3) 0.073(5) Uani 1 1 d U . .
H25A H -0.0003 0.1504 0.4790 0.088 Uiso 1 1 calc R . .
C26 C 0.0543(6) 0.1482(8) 0.4918(4) 0.087(5) Uani 1 1 d U . .
H26A H 0.0494 0.1378 0.5090 0.104 Uiso 1 1 calc R . .
C27 C 0.0896(6) 0.1555(8) 0.4871(4) 0.095(6) Uani 1 1 d U . .
H27A H 0.1087 0.1518 0.5009 0.114 Uiso 1 1 calc R . .
C28 C 0.0989(4) 0.1692(6) 0.4609(3) 0.066(4) Uani 1 1 d U . .
C29 C 0.0696(4) 0.1759(6) 0.4409(3) 0.057(4) Uani 1 1 d U . .
C30 C 0.1403(5) 0.1748(6) 0.4567(3) 0.069(4) Uani 1 1 d U . .
H30A H 0.1574 0.1674 0.4712 0.082 Uiso 1 1 calc R . .
C31 C 0.1959(4) 0.1864(6) 0.4357(3) 0.067(4) Uani 1 1 d U B .
H31A H 0.2066 0.1743 0.4528 0.081 Uiso 1 1 calc R . .
H31B H 0.2064 0.2169 0.4331 0.081 Uiso 1 1 calc R . .
C32 C 0.2058(5) 0.1536(8) 0.4117(4) 0.092(6) Uani 1 1 d DU . .
H32O H 0.1953 0.1237 0.4159 0.110 Uiso 1 1 calc R A 1
H32A H 0.1908 0.1647 0.3958 0.110 Uiso 1 1 calc R A 1
C33 C 0.2457(7) 0.1439(15) 0.4024(6) 0.076(12) Uani 0.47(4) 1 d PDU B 1
H33A H 0.2444 0.1185 0.3896 0.091 Uiso 0.47(4) 1 calc PR B 1
H33B H 0.2549 0.1708 0.3932 0.091 Uiso 0.47(4) 1 calc PR B 1
C34 C 0.2728(7) 0.1322(11) 0.4263(7) 0.1211(5) Uani 0.47(4) 1 d PDU B 1
H34A H 0.2624 0.1073 0.4365 0.145 Uiso 0.47(4) 1 calc PR B 1
H34B H 0.2760 0.1588 0.4381 0.145 Uiso 0.47(4) 1 calc PR B 1
C33' C 0.2489(12) 0.1351(17) 0.4224(8) 0.100(15) Uani 0.53(4) 1 d PU B 2
H33C H 0.2620 0.1587 0.4335 0.120 Uiso 0.53(4) 1 calc PR B 2
H33D H 0.2467 0.1079 0.4335 0.120 Uiso 0.53(4) 1 calc PR B 2
C34' C 0.2699(12) 0.1249(17) 0.4008(8) 0.099(14) Uani 0.53(4) 1 d PU B 2
H34C H 0.2697 0.1501 0.3880 0.119 Uiso 0.53(4) 1 calc PR B 2
H34D H 0.2608 0.0971 0.3916 0.119 Uiso 0.53(4) 1 calc PR B 2
C35 C 0.3122(5) 0.1177(8) 0.4166(4) 0.090(6) Uani 1 1 d DU . .
H35A H 0.3185 0.1474 0.4242 0.107 Uiso 1 1 d R B .
H35B H 0.3291 0.1134 0.4023 0.107 Uiso 1 1 d R . .
C36 C 0.3268(6) 0.0842(8) 0.4387(4) 0.098(6) Uani 1 1 d U B .
H36A H 0.3187 0.0942 0.4561 0.117 Uiso 1 1 calc R . .
H36B H 0.3165 0.0537 0.4350 0.117 Uiso 1 1 calc R . .
C37 C 0.3853(5) 0.0983(6) 0.4621(3) 0.067(4) Uani 1 1 d U . .
H37A H 0.3698 0.1065 0.4758 0.081 Uiso 1 1 calc R . .
C38 C 0.4272(4) 0.1039(6) 0.4677(3) 0.057(4) Uani 1 1 d U . .
C39 C 0.4386(6) 0.1110(8) 0.4948(4) 0.092(6) Uani 1 1 d U . .
H39A H 0.4216 0.1099 0.5083 0.111 Uiso 1 1 calc R . .
C40 C 0.4774(6) 0.1200(7) 0.5003(4) 0.085(5) Uani 1 1 d U . .
H40A H 0.4860 0.1237 0.5184 0.102 Uiso 1 1 calc R . .
C41 C 0.5016(5) 0.1237(7) 0.4832(4) 0.083(5) Uani 1 1 d U . .
H41A H 0.5264 0.1327 0.4887 0.099 Uiso 1 1 calc R . .
C42 C 0.4919(5) 0.1141(7) 0.4551(3) 0.071(4) Uani 1 1 d U . .
C43 C 0.4521(4) 0.1014(5) 0.4462(3) 0.053(3) Uani 1 1 d U . .
C44 C 0.5528(5) 0.1256(7) 0.4383(4) 0.084(5) Uani 1 1 d U . .
H44A H 0.5651 0.1233 0.4217 0.127 Uiso 1 1 calc R . .
H44B H 0.5653 0.1056 0.4516 0.127 Uiso 1 1 calc R . .
H44C H 0.5542 0.1568 0.4448 0.127 Uiso 1 1 calc R . .
C45 C -0.1067(5) 0.1421(8) 0.3283(4) 0.091(6) Uani 1 1 d U . .
H45A H -0.1210 0.1140 0.3266 0.137 Uiso 1 1 calc R . .
H45B H -0.1058 0.1561 0.3108 0.137 Uiso 1 1 calc R . .
H45C H -0.1186 0.1628 0.3402 0.137 Uiso 1 1 calc R . .
C46 C -0.0611(5) 0.0951(7) 0.3535(3) 0.070(4) Uani 1 1 d U . .
C47 C -0.0838(5) 0.0527(8) 0.3531(4) 0.082(5) Uani 1 1 d U . .
H47A H -0.1074 0.0529 0.3433 0.098 Uiso 1 1 calc R . .
C48 C -0.0731(6) 0.0147(9) 0.3655(4) 0.095(6) Uani 1 1 d U . .
H48A H -0.0885 -0.0114 0.3637 0.114 Uiso 1 1 calc R . .
C49 C -0.0385(5) 0.0131(8) 0.3816(4) 0.089(6) Uani 1 1 d U . .
H49A H -0.0310 -0.0137 0.3908 0.107 Uiso 1 1 calc R . .
C50 C -0.0146(5) 0.0545(7) 0.3836(3) 0.073(5) Uani 1 1 d U . .
C51 C -0.0242(5) 0.0966(7) 0.3676(3) 0.069(4) Uani 1 1 d U . .
C52 C 0.0188(5) 0.0472(6) 0.3993(3) 0.068(4) Uani 1 1 d U . .
H52A H 0.0200 0.0193 0.4085 0.082 Uiso 1 1 calc R . .
C53 C 0.0807(5) 0.0586(8) 0.4217(4) 0.087(5) Uani 1 1 d U . .
H53B H 0.0724 0.0332 0.4326 0.105 Uiso 1 1 calc R . .
H53A H 0.0881 0.0837 0.4339 0.105 Uiso 1 1 calc R . .
C54 C 0.1135(5) 0.0442(7) 0.4080(4) 0.084(5) Uani 1 1 d U . .
H54B H 0.1194 0.0684 0.3954 0.100 Uiso 1 1 calc R . .
H54A H 0.1062 0.0173 0.3972 0.100 Uiso 1 1 calc R . .
C55 C 0.1514(5) 0.0322(8) 0.4256(4) 0.096(6) Uani 1 1 d U . .
H55A H 0.1604 0.0591 0.4358 0.116 Uiso 1 1 calc R . .
H55B H 0.1466 0.0078 0.4383 0.116 Uiso 1 1 calc R . .
C56 C 0.1819(7) 0.0166(13) 0.4068(6) 0.162(11) Uani 1 1 d DU . .
H56B H 0.1813 0.0389 0.3922 0.194 Uiso 1 1 calc R . .
H56A H 0.1728 -0.0122 0.3988 0.194 Uiso 1 1 calc R . .
C57 C 0.2250(7) 0.0089(10) 0.4160(5) 0.153(11) Uani 1 1 d DU . .
H57A H 0.2384 -0.0004 0.4005 0.183 Uiso 1 1 calc R . .
H57B H 0.2359 0.0379 0.4226 0.183 Uiso 1 1 calc R . .
C58 C 0.2311(5) -0.0267(7) 0.4378(4) 0.088(5) Uani 1 1 d DU . .
H58A H 0.2138 -0.0210 0.4519 0.105 Uiso 1 1 calc R . .
H58B H 0.2256 -0.0570 0.4303 0.105 Uiso 1 1 calc R . .
C59 C 0.2786(4) -0.0083(6) 0.4723(3) 0.058(4) Uani 1 1 d DU . .
H59A H 0.2576 0.0010 0.4813 0.070 Uiso 1 1 calc R . .
C60 C 0.3164(4) -0.0003(6) 0.4871(3) 0.062(4) Uani 1 1 d DU . .
C61 C 0.3147(5) 0.0266(7) 0.5110(3) 0.083(5) Uani 1 1 d U . .
H61A H 0.2913 0.0373 0.5162 0.099 Uiso 1 1 calc R . .
C62 C 0.3484(5) 0.0367(7) 0.5267(3) 0.080(5) Uani 1 1 d U . .
H62A H 0.3475 0.0540 0.5424 0.096 Uiso 1 1 calc R . .
C63 C 0.3829(5) 0.0213(6) 0.5189(3) 0.067(4) Uani 1 1 d U . .
H63A H 0.4053 0.0305 0.5285 0.081 Uiso 1 1 calc R . .
C64 C 0.3845(4) -0.0078(6) 0.4969(3) 0.062(4) Uani 1 1 d U . .
C65 C 0.3512(4) -0.0203(6) 0.4791(3) 0.056(4) Uani 1 1 d U . .
C66 C 0.4512(4) -0.0151(7) 0.5019(3) 0.072(4) Uani 1 1 d U . .
H66A H 0.4516 0.0170 0.5067 0.108 Uiso 1 1 calc R . .
H66B H 0.4722 -0.0217 0.4911 0.108 Uiso 1 1 calc R . .
H66C H 0.4534 -0.0334 0.5181 0.108 Uiso 1 1 calc R . .
C67 C -0.0626(4) 0.1440(6) 0.1986(3) 0.072(4) Uani 1 1 d U . .
H67A H -0.0827 0.1230 0.1930 0.108 Uiso 1 1 calc R . .
H67B H -0.0500 0.1539 0.1830 0.108 Uiso 1 1 calc R . .
H67C H -0.0730 0.1702 0.2072 0.108 Uiso 1 1 calc R . .
C68 C -0.0511(4) 0.1003(5) 0.2389(3) 0.052(3) Uani 1 1 d U . .
C69 C -0.0878(4) 0.0919(7) 0.2408(3) 0.070(4) Uani 1 1 d U . .
H69A H -0.1061 0.1045 0.2285 0.084 Uiso 1 1 calc R . .
C70 C -0.0986(5) 0.0627(8) 0.2626(4) 0.089(5) Uani 1 1 d U . .
H70A H -0.1234 0.0515 0.2626 0.107 Uiso 1 1 calc R . .
C71 C -0.0716(4) 0.0515(6) 0.2838(3) 0.070(4) Uani 1 1 d U . .
H71A H -0.0794 0.0361 0.2989 0.084 Uiso 1 1 calc R . .
C72 C -0.0331(4) 0.0631(6) 0.2825(3) 0.062(4) Uani 1 1 d U . .
C73 C -0.0211(5) 0.0849(7) 0.2602(3) 0.071(4) Uani 1 1 d U . .
C74 C -0.0075(4) 0.0465(6) 0.3050(3) 0.065(4) Uani 1 1 d U . .
H74A H -0.0187 0.0277 0.3174 0.078 Uiso 1 1 calc R . .
C75 C 0.0485(4) 0.0292(6) 0.3316(3) 0.063(4) Uani 1 1 d U . .
H75A H 0.0310 0.0116 0.3418 0.076 Uiso 1 1 calc R . .
H75B H 0.0618 0.0509 0.3438 0.076 Uiso 1 1 calc R . .
C76 C 0.0769(4) -0.0027(5) 0.3199(2) 0.051(3) Uani 1 1 d U . .
H76A H 0.0918 0.0144 0.3075 0.061 Uiso 1 1 calc R . .
H76B H 0.0632 -0.0268 0.3096 0.061 Uiso 1 1 calc R . .
C77 C 0.1044(4) -0.0253(6) 0.3425(3) 0.064(4) Uani 1 1 d U . .
H77A H 0.1214 -0.0019 0.3506 0.077 Uiso 1 1 calc R . .
H77B H 0.0895 -0.0376 0.3566 0.077 Uiso 1 1 calc R . .
C78 C 0.1274(4) -0.0629(6) 0.3314(3) 0.067(4) Uani 1 1 d U . .
H78A H 0.1106 -0.0875 0.3248 0.081 Uiso 1 1 calc R . .
H78B H 0.1407 -0.0513 0.3163 0.081 Uiso 1 1 calc R . .
C79 C 0.1555(5) -0.0813(7) 0.3524(3) 0.073(4) Uani 1 1 d U . .
H79A H 0.1419 -0.0915 0.3677 0.088 Uiso 1 1 calc R . .
H79B H 0.1724 -0.0564 0.3587 0.088 Uiso 1 1 calc R . .
C80 C 0.1793(5) -0.1202(6) 0.3434(3) 0.068(4) Uani 1 1 d U . .
H80A H 0.1632 -0.1470 0.3399 0.081 Uiso 1 1 calc R . .
H80B H 0.1900 -0.1119 0.3266 0.081 Uiso 1 1 calc R . .
C81 C 0.2046(5) -0.1593(8) 0.3796(4) 0.087(5) Uani 1 1 d U . .
H81A H 0.1812 -0.1742 0.3770 0.104 Uiso 1 1 calc R . .
C82 C 0.2280(5) -0.1757(7) 0.4046(4) 0.090(6) Uani 1 1 d DU . .
C83 C 0.2157(7) -0.2153(8) 0.4203(5) 0.115(7) Uani 1 1 d DU . .
H83A H 0.1957 -0.2339 0.4135 0.138 Uiso 1 1 calc R . .
C84 C 0.2333(8) -0.2239(12) 0.4441(6) 0.145(10) Uani 1 1 d U . .
H84A H 0.2250 -0.2488 0.4539 0.174 Uiso 1 1 calc R . .
C85 C 0.2629(6) -0.1986(8) 0.4550(4) 0.095(6) Uani 1 1 d U . .
H85A H 0.2747 -0.2053 0.4720 0.114 Uiso 1 1 calc R . .
C86 C 0.2746(5) -0.1623(8) 0.4395(4) 0.090(6) Uani 1 1 d U . .
C87 C 0.2593(4) -0.1490(6) 0.4162(3) 0.063(4) Uani 1 1 d U . .
C88 C 0.3192(5) -0.1428(8) 0.4776(3) 0.086(5) Uani 1 1 d U . .
H88A H 0.2983 -0.1462 0.4890 0.129 Uiso 1 1 calc R . .
H88B H 0.3346 -0.1170 0.4837 0.129 Uiso 1 1 calc R . .
H88C H 0.3344 -0.1703 0.4785 0.129 Uiso 1 1 calc R . .
C89 C -0.0571(4) 0.1400(6) 0.1045(3) 0.066(4) Uani 1 1 d U . .
H89A H -0.0839 0.1355 0.1065 0.100 Uiso 1 1 calc R . .
H89B H -0.0497 0.1227 0.0892 0.100 Uiso 1 1 calc R . .
H89C H -0.0523 0.1721 0.1017 0.100 Uiso 1 1 calc R . .
C90 C -0.0463(4) 0.0864(6) 0.1401(3) 0.060(4) Uani 1 1 d U . .
C91 C -0.0798(5) 0.0604(7) 0.1316(3) 0.076(5) Uani 1 1 d U . .
H91A H -0.0936 0.0689 0.1157 0.091 Uiso 1 1 calc R . .
C92 C -0.0919(5) 0.0253(7) 0.1452(3) 0.070(4) Uani 1 1 d U . .
H92A H -0.1152 0.0116 0.1399 0.084 Uiso 1 1 calc R . .
C93 C -0.0701(5) 0.0087(7) 0.1674(4) 0.079(5) Uani 1 1 d U . .
H93A H -0.0783 -0.0172 0.1764 0.094 Uiso 1 1 calc R . .
C94 C -0.0348(4) 0.0305(6) 0.1769(3) 0.058(4) Uani 1 1 d U . .
C95 C -0.0242(4) 0.0697(6) 0.1634(3) 0.063(4) Uani 1 1 d U . .
C96 C -0.0143(4) 0.0104(6) 0.1995(3) 0.057(4) Uani 1 1 d U . .
H96A H -0.0219 -0.0191 0.2041 0.068 Uiso 1 1 calc R . .
C97 C 0.0309(4) -0.0024(5) 0.2360(3) 0.060(4) Uani 1 1 d DU . .
H97A H 0.0108 -0.0207 0.2432 0.072 Uiso 1 1 calc R . .
H97B H 0.0424 0.0163 0.2506 0.072 Uiso 1 1 calc R . .
C98 C 0.0605(5) -0.0341(7) 0.2261(3) 0.079(5) Uani 1 1 d DU . .
H98A H 0.0766 -0.0170 0.2145 0.095 Uiso 1 1 calc R . .
H98B H 0.0479 -0.0583 0.2153 0.095 Uiso 1 1 calc R . .
C99 C 0.0853(4) -0.0557(6) 0.2489(3) 0.070(4) Uani 1 1 d U . .
H99A H 0.0978 -0.0312 0.2595 0.084 Uiso 1 1 calc R . .
H99B H 0.0688 -0.0719 0.2606 0.084 Uiso 1 1 calc R . .
C100 C 0.1153(4) -0.0886(6) 0.2409(3) 0.066(4) Uani 1 1 d U . .
H10C H 0.1026 -0.1152 0.2324 0.079 Uiso 1 1 calc R . .
H10D H 0.1296 -0.0738 0.2272 0.079 Uiso 1 1 calc R . .
C101 C 0.1428(5) -0.1052(7) 0.2628(3) 0.074(5) Uani 1 1 d U . .
H10E H 0.1588 -0.0797 0.2693 0.089 Uiso 1 1 calc R . .
H10F H 0.1288 -0.1159 0.2778 0.089 Uiso 1 1 calc R . .
C102 C 0.1674(4) -0.1429(6) 0.2541(3) 0.064(4) Uani 1 1 d U . .
H10G H 0.1516 -0.1696 0.2498 0.076 Uiso 1 1 calc R . .
H10H H 0.1787 -0.1334 0.2377 0.076 Uiso 1 1 calc R . .
C103 C 0.1946(6) -0.1963(8) 0.2850(4) 0.090(6) Uani 1 1 d U . .
H10I H 0.1762 -0.2154 0.2765 0.108 Uiso 1 1 calc R . .
C104 C 0.2154(5) -0.2151(7) 0.3086(4) 0.079(5) Uani 1 1 d U . .
C105 C 0.2038(8) -0.2581(11) 0.3163(5) 0.136(9) Uani 1 1 d U . .
H10J H 0.1833 -0.2711 0.3060 0.164 Uiso 1 1 calc R . .
C106 C 0.2211(11) -0.2862(17) 0.3396(9) 0.25(2) Uani 1 1 d DU . .
H10K H 0.2125 -0.3154 0.3440 0.298 Uiso 1 1 calc R . .
C107 C 0.2527(6) -0.2628(10) 0.3544(5) 0.126(8) Uani 1 1 d DU . .
H10L H 0.2647 -0.2759 0.3699 0.151 Uiso 1 1 calc R . .
C108 C 0.2657(5) -0.2172(7) 0.3444(3) 0.083(5) Uani 1 1 d DU . .
C109 C 0.2467(6) -0.1908(8) 0.3232(4) 0.093(6) Uani 1 1 d U . .
C110 C 0.3175(5) -0.2119(7) 0.3808(3) 0.090(6) Uani 1 1 d DU . .
H11C H 0.3121 -0.2022 0.3987 0.135 Uiso 1 1 calc R . .
H11D H 0.3436 -0.2050 0.3779 0.135 Uiso 1 1 calc R . .
H11E H 0.3133 -0.2444 0.3790 0.135 Uiso 1 1 calc R . .
C111 C 0.0036(7) 0.2909(10) 0.0528(5) 0.117(8) Uani 1 1 d U . .
H11F H 0.0089 0.2858 0.0343 0.175 Uiso 1 1 calc R . .
H11G H 0.0139 0.3202 0.0587 0.175 Uiso 1 1 calc R . .
H11H H -0.0235 0.2908 0.0542 0.175 Uiso 1 1 calc R . .
C112 C 0.0183(4) 0.2129(7) 0.0590(3) 0.067(4) Uani 1 1 d U . .
C113 C 0.0067(5) 0.1991(8) 0.0319(4) 0.087(5) Uani 1 1 d U . .
H11I H -0.0022 0.2216 0.0196 0.105 Uiso 1 1 calc R . .
C114 C 0.0081(6) 0.1550(9) 0.0231(4) 0.100(6) Uani 1 1 d U . .
H11J H 0.0034 0.1479 0.0048 0.120 Uiso 1 1 calc R . .
C115 C 0.0158(6) 0.1241(8) 0.0402(4) 0.090(6) Uani 1 1 d U . .
H11K H 0.0136 0.0940 0.0339 0.108 Uiso 1 1 calc R . .
C116 C 0.0277(4) 0.1296(6) 0.0684(3) 0.060(4) Uani 1 1 d U . .
C117 C 0.0267(4) 0.1754(6) 0.0785(3) 0.059(4) Uani 1 1 d U . .
C118 C 0.0375(6) 0.0881(8) 0.0842(3) 0.092(6) Uani 1 1 d DU . .
H11L H 0.0390 0.0607 0.0746 0.111 Uiso 1 1 calc R . .
C119 C 0.0508(5) 0.0392(7) 0.1202(3) 0.072(4) Uani 1 1 d U . .
H11M H 0.0447 0.0187 0.1050 0.086 Uiso 1 1 calc R . .
H11N H 0.0345 0.0314 0.1345 0.086 Uiso 1 1 calc R . .
C120 C 0.0930(5) 0.0342(6) 0.1302(4) 0.091(6) Uani 1 1 d DU . .
H12C H 0.1004 0.0592 0.1425 0.109 Uiso 1 1 calc R . .
H12D H 0.1089 0.0355 0.1150 0.109 Uiso 1 1 calc R . .
C121 C 0.0983(5) -0.0135(6) 0.1452(4) 0.090(6) Uani 1 1 d DU . .
H12E H 0.0857 -0.0132 0.1620 0.108 Uiso 1 1 calc R . .
H12F H 0.0875 -0.0382 0.1339 0.108 Uiso 1 1 calc R . .
C122 C 0.1398(5) -0.0202(8) 0.1507(4) 0.089(6) Uani 1 1 d U . .
H12G H 0.1507 0.0078 0.1585 0.107 Uiso 1 1 calc R . .
H12H H 0.1510 -0.0253 0.1336 0.107 Uiso 1 1 calc R . .
C123 C 0.1505(7) -0.0595(9) 0.1693(5) 0.114(7) Uani 1 1 d U . .
H12I H 0.1390 -0.0548 0.1862 0.137 Uiso 1 1 calc R . .
H12J H 0.1780 -0.0595 0.1731 0.137 Uiso 1 1 calc R . .
C124 C 0.1378(6) -0.1084(8) 0.1574(4) 0.094(6) Uani 1 1 d U . .
H12K H 0.1104 -0.1117 0.1575 0.113 Uiso 1 1 calc R . .
H12L H 0.1447 -0.1110 0.1389 0.113 Uiso 1 1 calc R . .
C125 C 0.1374(5) -0.1769(7) 0.1849(3) 0.071(4) Uani 1 1 d U . .
H12M H 0.1115 -0.1738 0.1799 0.086 Uiso 1 1 calc R . .
C126 C 0.1467(5) -0.2148(7) 0.2025(3) 0.073(5) Uani 1 1 d U . .
C127 C 0.1164(5) -0.2447(6) 0.2101(3) 0.067(4) Uani 1 1 d U . .
H12N H 0.0919 -0.2391 0.2025 0.081 Uiso 1 1 calc R . .
C128 C 0.1212(6) -0.2791(8) 0.2267(4) 0.090(6) Uani 1 1 d U . .
H12O H 0.1003 -0.2971 0.2305 0.108 Uiso 1 1 calc R . .
C129 C 0.1579(5) -0.2896(8) 0.2394(4) 0.090(6) Uani 1 1 d U . .
H12P H 0.1613 -0.3126 0.2525 0.108 Uiso 1 1 calc R . .
C130 C 0.1874(4) -0.2646(6) 0.2315(3) 0.064(4) Uani 1 1 d U . .
C131 C 0.1835(5) -0.2270(7) 0.2136(3) 0.071(4) Uani 1 1 d U . .
C132 C 0.2339(6) -0.3108(9) 0.2591(4) 0.110(7) Uani 1 1 d U . .
H13D H 0.2166 -0.3112 0.2732 0.166 Uiso 1 1 calc R . .
H13E H 0.2596 -0.3075 0.2669 0.166 Uiso 1 1 calc R . .
H13F H 0.2317 -0.3391 0.2491 0.166 Uiso 1 1 calc R . .
C133 C 0.1731(4) 0.4542(6) 0.1162(3) 0.070(4) Uani 1 1 d U . .
H13G H 0.1493 0.4650 0.1077 0.105 Uiso 1 1 calc R . .
H13H H 0.1936 0.4636 0.1057 0.105 Uiso 1 1 calc R . .
H13I H 0.1767 0.4670 0.1341 0.105 Uiso 1 1 calc R . .
C134 C 0.1488(4) 0.3811(6) 0.0982(3) 0.061(4) Uani 1 1 d U . .
C135 C 0.1293(5) 0.4044(8) 0.0757(4) 0.087(5) Uani 1 1 d U . .
H13J H 0.1315 0.4361 0.0736 0.104 Uiso 1 1 calc R . .
C136 C 0.1084(5) 0.3800(7) 0.0582(3) 0.077(5) Uani 1 1 d U . .
H13K H 0.0956 0.3946 0.0436 0.092 Uiso 1 1 calc R . .
C137 C 0.1049(5) 0.3328(7) 0.0610(3) 0.070(4) Uani 1 1 d U . .
H13L H 0.0902 0.3157 0.0483 0.084 Uiso 1 1 calc R . .
C138 C 0.1226(4) 0.3127(6) 0.0822(3) 0.062(4) Uani 1 1 d U . .
C139 C 0.1448(3) 0.3362(5) 0.1025(2) 0.048(3) Uani 1 1 d U . .
C140 C 0.1189(4) 0.2627(5) 0.0827(2) 0.052(3) Uani 1 1 d U . .
H14C H 0.1074 0.2501 0.0669 0.063 Uiso 1 1 calc R . .
C141 C 0.1258(4) 0.1819(6) 0.0940(3) 0.058(4) Uani 1 1 d U . .
H14D H 0.1124 0.1658 0.1076 0.069 Uiso 1 1 calc R . .
H14E H 0.1119 0.1776 0.0766 0.069 Uiso 1 1 calc R . .
C142 C 0.1657(4) 0.1632(6) 0.0933(3) 0.057(4) Uani 1 1 d U . .
H14F H 0.1820 0.1762 0.1081 0.068 Uiso 1 1 calc R . .
H14G H 0.1762 0.1717 0.0764 0.068 Uiso 1 1 calc R . .
C143 C 0.1643(4) 0.1087(6) 0.0961(3) 0.063(4) Uani 1 1 d U . .
H14H H 0.1577 0.1008 0.1142 0.076 Uiso 1 1 calc R . .
H14I H 0.1445 0.0967 0.0833 0.076 Uiso 1 1 calc R . .
C144 C 0.2011(5) 0.0868(7) 0.0909(3) 0.076(5) Uani 1 1 d U . .
H14J H 0.2215 0.1003 0.1025 0.091 Uiso 1 1 calc R . .
H14K H 0.2066 0.0916 0.0722 0.091 Uiso 1 1 calc R . .
C145 C 0.1984(4) 0.0345(6) 0.0968(3) 0.065(4) Uani 1 1 d U . .
H14L H 0.1933 0.0303 0.1156 0.078 Uiso 1 1 calc R . .
H14M H 0.1770 0.0218 0.0857 0.078 Uiso 1 1 calc R . .
C146 C 0.2341(5) 0.0081(7) 0.0912(3) 0.074(5) Uani 1 1 d U . .
H14N H 0.2366 0.0069 0.0719 0.089 Uiso 1 1 calc R . .
H14O H 0.2563 0.0239 0.0995 0.089 Uiso 1 1 calc R . .
C147 C 0.2136(5) -0.0663(6) 0.0854(3) 0.071(4) Uani 1 1 d DU . .
H14P H 0.2034 -0.0531 0.0693 0.086 Uiso 1 1 calc R . .
C148 C 0.2065(4) -0.1158(6) 0.0894(3) 0.071(4) Uani 1 1 d DU . .
C149 C 0.1880(6) -0.1412(8) 0.0680(4) 0.090(6) Uani 1 1 d U . .
H14Q H 0.1810 -0.1269 0.0516 0.108 Uiso 1 1 calc R . .
C150 C 0.1804(6) -0.1876(8) 0.0716(4) 0.089(6) Uani 1 1 d U . .
H15B H 0.1690 -0.2044 0.0573 0.106 Uiso 1 1 calc R . .
C151 C 0.1890(6) -0.2082(8) 0.0949(4) 0.092(6) Uani 1 1 d U . .
H15C H 0.1835 -0.2394 0.0958 0.111 Uiso 1 1 calc R . .
C152 C 0.2059(4) -0.1873(7) 0.1186(3) 0.070(4) Uani 1 1 d U . .
C153 C 0.2149(4) -0.1368(6) 0.1146(3) 0.066(4) Uani 1 1 d U . .
C154 C 0.2042(5) -0.2514(7) 0.1463(4) 0.088(6) Uani 1 1 d U . .
H15D H 0.2034 -0.2674 0.1293 0.133 Uiso 1 1 calc R . .
H15E H 0.1795 -0.2521 0.1532 0.133 Uiso 1 1 calc R . .
H15F H 0.2224 -0.2662 0.1589 0.133 Uiso 1 1 calc R . .
C155 C 0.2784(5) 0.5462(6) 0.1559(3) 0.072(4) Uani 1 1 d U . .
H15G H 0.2637 0.5657 0.1434 0.108 Uiso 1 1 calc R . .
H15H H 0.3050 0.5492 0.1529 0.108 Uiso 1 1 calc R . .
H15I H 0.2743 0.5551 0.1741 0.108 Uiso 1 1 calc R . .
C156 C 0.2701(4) 0.4800(7) 0.1254(3) 0.067(4) Uani 1 1 d U . .
C157 C 0.2817(5) 0.5071(7) 0.1044(3) 0.074(5) Uani 1 1 d U . .
H15J H 0.2886 0.5377 0.1071 0.089 Uiso 1 1 calc R . .
C158 C 0.2825(4) 0.4877(6) 0.0802(3) 0.065(4) Uani 1 1 d U . .
H15K H 0.2892 0.5056 0.0658 0.078 Uiso 1 1 calc R . .
C159 C 0.2740(5) 0.4435(7) 0.0758(4) 0.080(5) Uani 1 1 d U . .
H15L H 0.2754 0.4315 0.0585 0.097 Uiso 1 1 calc R . .
C160 C 0.2628(4) 0.4139(6) 0.0972(3) 0.064(4) Uani 1 1 d U . .
C161 C 0.2614(4) 0.4346(5) 0.1223(3) 0.051(3) Uani 1 1 d U . .
C162 C 0.2544(4) 0.3663(6) 0.0905(3) 0.057(4) Uani 1 1 d U . .
H16A H 0.2600 0.3561 0.0735 0.069 Uiso 1 1 calc R . .
C163 C 0.2344(4) 0.2882(7) 0.0948(3) 0.069(4) Uani 1 1 d U . .
H16B H 0.2155 0.2714 0.1043 0.082 Uiso 1 1 calc R . .
H16C H 0.2260 0.2896 0.0758 0.082 Uiso 1 1 calc R . .
C164 C 0.2727(4) 0.2650(6) 0.0988(3) 0.062(4) Uani 1 1 d U . .
H16D H 0.2832 0.2695 0.1172 0.075 Uiso 1 1 calc R . .
H16E H 0.2902 0.2786 0.0867 0.075 Uiso 1 1 calc R . .
C165 C 0.2682(4) 0.2136(6) 0.0928(3) 0.065(4) Uani 1 1 d U . .
H16F H 0.2503 0.2002 0.1046 0.078 Uiso 1 1 calc R . .
H16G H 0.2583 0.2091 0.0742 0.078 Uiso 1 1 calc R . .
C166 C 0.3064(4) 0.1907(7) 0.0975(3) 0.071(4) Uani 1 1 d U . .
H16H H 0.3173 0.1988 0.1154 0.086 Uiso 1 1 calc R . .
H16I H 0.3232 0.2024 0.0845 0.086 Uiso 1 1 calc R . .
C167 C 0.3046(4) 0.1365(6) 0.0951(4) 0.071(4) Uani 1 1 d U . .
H16J H 0.2911 0.1239 0.1098 0.085 Uiso 1 1 calc R . .
H16K H 0.2911 0.1278 0.0781 0.085 Uiso 1 1 calc R . .
C168 C 0.3441(5) 0.1180(7) 0.0963(4) 0.078(5) Uani 1 1 d U . .
H16L H 0.3590 0.1311 0.1117 0.094 Uiso 1 1 calc R . .
H16M H 0.3561 0.1263 0.0800 0.094 Uiso 1 1 calc R . .
C169 C 0.3429(5) 0.0412(7) 0.0761(3) 0.076(5) Uani 1 1 d U . .
H16N H 0.3469 0.0568 0.0602 0.091 Uiso 1 1 calc R . .
C170 C 0.3370(6) -0.0081(8) 0.0739(4) 0.092(6) Uani 1 1 d U . .
C171 C 0.3433(6) -0.0248(9) 0.0460(4) 0.104(7) Uani 1 1 d U . .
H17B H 0.3527 -0.0042 0.0337 0.124 Uiso 1 1 calc R . .
C172 C 0.3357(8) -0.0706(10) 0.0374(5) 0.134(9) Uani 1 1 d DU . .
H17C H 0.3386 -0.0812 0.0200 0.161 Uiso 1 1 calc R . .
C173 C 0.3226(6) -0.0997(8) 0.0594(4) 0.095(6) Uani 1 1 d DU . .
H17E H 0.3204 -0.1312 0.0566 0.115 Uiso 1 1 calc R . .
C174 C 0.3138(6) -0.0825(8) 0.0829(4) 0.090(6) Uani 1 1 d U . .
C175 C 0.3244(5) -0.0360(8) 0.0927(4) 0.084(5) Uani 1 1 d U . .
C176 C 0.3005(6) -0.1574(7) 0.1018(4) 0.088(5) Uani 1 1 d U . .
H17F H 0.3256 -0.1684 0.0989 0.132 Uiso 1 1 calc R . .
H17G H 0.2833 -0.1656 0.0866 0.132 Uiso 1 1 calc R . .
H17H H 0.2920 -0.1709 0.1179 0.132 Uiso 1 1 calc R . .
C177 C 0.2763(6) 0.5907(9) 0.2732(4) 0.109(7) Uani 1 1 d U . .
H17I H 0.2950 0.5872 0.2882 0.164 Uiso 1 1 calc R . .
H17J H 0.2512 0.5879 0.2795 0.164 Uiso 1 1 calc R . .
H17K H 0.2790 0.6205 0.2652 0.164 Uiso 1 1 calc R . .
C178 C 0.3163(4) 0.5521(6) 0.2421(3) 0.066(4) Uani 1 1 d U . .
C179 C 0.3463(5) 0.5791(8) 0.2484(4) 0.085(5) Uani 1 1 d U . .
H17L H 0.3459 0.6020 0.2616 0.102 Uiso 1 1 calc R . .
C180 C 0.3785(6) 0.5705(9) 0.2339(4) 0.095(6) Uani 1 1 d U . .
H18B H 0.3994 0.5898 0.2373 0.113 Uiso 1 1 calc R . .
C181 C 0.3818(5) 0.5388(7) 0.2164(4) 0.079(5) Uani 1 1 d U . .
H18C H 0.4049 0.5344 0.2087 0.095 Uiso 1 1 calc R . .
C182 C 0.3492(5) 0.5091(7) 0.2084(4) 0.076(5) Uani 1 1 d U . .
C183 C 0.3155(4) 0.5186(6) 0.2216(3) 0.058(4) Uani 1 1 d U . .
C184 C 0.3559(5) 0.4735(8) 0.1914(4) 0.083(5) Uani 1 1 d U . .
H18D H 0.3812 0.4718 0.1872 0.100 Uiso 1 1 calc R . .
C185 C 0.3474(6) 0.4083(9) 0.1620(4) 0.097(6) Uani 1 1 d U . .
H18E H 0.3724 0.4170 0.1566 0.117 Uiso 1 1 calc R . .
H18F H 0.3301 0.4070 0.1458 0.117 Uiso 1 1 calc R . .
C186 C 0.3497(8) 0.3615(9) 0.1753(5) 0.121(8) Uani 1 1 d DU . .
H18G H 0.3269 0.3557 0.1847 0.145 Uiso 1 1 calc R . .
H18H H 0.3717 0.3598 0.1882 0.145 Uiso 1 1 calc R . .
C187 C 0.3532(9) 0.3262(10) 0.1526(6) 0.1647(4) Uani 1 1 d DU . .
H18I H 0.3293 0.3094 0.1500 0.198 Uiso 1 1 calc R . .
H18J H 0.3568 0.3426 0.1359 0.198 Uiso 1 1 calc R . .
C188 C 0.3846(8) 0.2924(10) 0.1572(6) 0.152(11) Uani 1 1 d DU . .
H18K H 0.3845 0.2816 0.1758 0.182 Uiso 1 1 calc R . .
H18L H 0.4085 0.3085 0.1556 0.182 Uiso 1 1 calc R . .
C189 C 0.3841(7) 0.2505(9) 0.1388(5) 0.122(8) Uani 1 1 d DU . .
H18M H 0.3640 0.2529 0.1244 0.146 Uiso 1 1 calc R . .
H18N H 0.3806 0.2224 0.1489 0.146 Uiso 1 1 calc R . .
C190 C 0.4238(6) 0.2520(8) 0.1275(4) 0.102(6) Uani 1 1 d U . .
H19B H 0.4248 0.2757 0.1138 0.123 Uiso 1 1 calc R . .
H19C H 0.4434 0.2582 0.1418 0.123 Uiso 1 1 calc R . .
C191 C 0.4280(5) 0.2000(8) 0.0896(4) 0.085(5) Uani 1 1 d U . .
H19D H 0.4238 0.2269 0.0797 0.103 Uiso 1 1 calc R . .
C192 C 0.4317(7) 0.1575(10) 0.0737(5) 0.111(7) Uani 1 1 d U . .
C193 C 0.4229(9) 0.1691(14) 0.0450(6) 0.161(12) Uani 1 1 d U . .
H19E H 0.4149 0.1981 0.0391 0.193 Uiso 1 1 calc R . .
C194 C 0.4282(10) 0.1300(15) 0.0269(7) 0.167(12) Uani 1 1 d U . .
H19G H 0.4295 0.1364 0.0086 0.201 Uiso 1 1 calc R . .
C195 C 0.4315(9) 0.0815(14) 0.0353(5) 0.163(12) Uani 1 1 d DU . .
H19H H 0.4299 0.0570 0.0232 0.195 Uiso 1 1 calc R . .
C196 C 0.4375(6) 0.0761(8) 0.0638(4) 0.096(6) Uani 1 1 d DU . .
C197 C 0.4363(5) 0.1146(7) 0.0833(4) 0.083(5) Uani 1 1 d DU . .
C198 C 0.4495(7) 0.0014(11) 0.0549(5) 0.132(9) Uani 1 1 d U . .
H19J H 0.4266 -0.0042 0.0435 0.197 Uiso 1 1 calc R . .
H19K H 0.4571 -0.0264 0.0643 0.197 Uiso 1 1 calc R . .
H19L H 0.4695 0.0112 0.0440 0.197 Uiso 1 1 calc R . .
C199 C 0.2082(6) 0.4915(9) 0.3854(4) 0.102(6) Uani 1 1 d U . .
H19M H 0.1957 0.5182 0.3776 0.153 Uiso 1 1 calc R . .
H19N H 0.2253 0.5006 0.4005 0.153 Uiso 1 1 calc R . .
H19O H 0.1895 0.4705 0.3914 0.153 Uiso 1 1 calc R . .
C200 C 0.2579(6) 0.4955(8) 0.3536(4) 0.090(6) Uani 1 1 d U . .
C201 C 0.2672(6) 0.5402(9) 0.3634(5) 0.112(7) Uani 1 1 d DU . .
H20A H 0.2530 0.5562 0.3754 0.134 Uiso 1 1 calc R . .
C202 C 0.3025(8) 0.5589(12) 0.3521(6) 0.147(10) Uani 1 1 d DU . .
H20C H 0.3157 0.5837 0.3602 0.176 Uiso 1 1 calc R . .
C203 C 0.3145(8) 0.5388(10) 0.3298(5) 0.124(8) Uani 1 1 d U . .
H20D H 0.3332 0.5541 0.3209 0.148 Uiso 1 1 calc R . .
C204 C 0.3014(5) 0.4968(7) 0.3188(4) 0.079(5) Uani 1 1 d U . .
C205 C 0.2719(5) 0.4726(7) 0.3336(3) 0.073(5) Uani 1 1 d U . .
C206 C 0.3204(5) 0.4771(7) 0.2960(4) 0.082(5) Uani 1 1 d U . .
H20E H 0.3426 0.4922 0.2918 0.098 Uiso 1 1 calc R . .
C207 C 0.3367(4) 0.4299(6) 0.2603(3) 0.056(4) Uani 1 1 d U . .
H20F H 0.3531 0.4556 0.2565 0.067 Uiso 1 1 calc R . .
H20G H 0.3220 0.4214 0.2438 0.067 Uiso 1 1 calc R . .
C208 C 0.3614(4) 0.3878(6) 0.2716(3) 0.062(4) Uani 1 1 d U . .
H20H H 0.3782 0.3971 0.2870 0.074 Uiso 1 1 calc R . .
H20I H 0.3450 0.3632 0.2771 0.074 Uiso 1 1 calc R . .
C209 C 0.3847(4) 0.3719(6) 0.2483(3) 0.066(4) Uani 1 1 d U . .
H20J H 0.3678 0.3581 0.2342 0.079 Uiso 1 1 calc R . .
H20K H 0.3969 0.3983 0.2406 0.079 Uiso 1 1 calc R . .
C210 C 0.4146(4) 0.3372(6) 0.2581(3) 0.062(4) Uani 1 1 d U . .
H21A H 0.4029 0.3137 0.2687 0.075 Uiso 1 1 calc R . .
H21B H 0.4341 0.3526 0.2698 0.075 Uiso 1 1 calc R . .
C211 C 0.4336(4) 0.3141(6) 0.2342(3) 0.060(4) Uani 1 1 d U . .
H21C H 0.4150 0.2956 0.2236 0.072 Uiso 1 1 calc R . .
H21D H 0.4432 0.3375 0.2225 0.072 Uiso 1 1 calc R . .
C212 C 0.4667(4) 0.2834(5) 0.2456(3) 0.054(3) Uani 1 1 d U . .
H21E H 0.4875 0.3022 0.2534 0.065 Uiso 1 1 calc R . .
H21F H 0.4582 0.2632 0.2595 0.065 Uiso 1 1 calc R . .
C213 C 0.5052(4) 0.2736(7) 0.2087(3) 0.070(4) Uani 1 1 d U . .
H21G H 0.5147 0.3015 0.2155 0.084 Uiso 1 1 calc R . .
C214 C 0.5210(4) 0.2580(6) 0.1855(3) 0.066(4) Uani 1 1 d U . .
C215 C 0.5546(5) 0.2798(8) 0.1767(4) 0.091(6) Uani 1 1 d DU . .
H21H H 0.5651 0.3046 0.1865 0.109 Uiso 1 1 calc R . .
C216 C 0.5718(6) 0.2652(8) 0.1540(4) 0.093(6) Uani 1 1 d DU . .
H21I H 0.5929 0.2816 0.1489 0.111 Uiso 1 1 calc R . .
C217 C 0.5594(6) 0.2271(8) 0.1381(4) 0.094(6) Uani 1 1 d U . .
H21J H 0.5720 0.2176 0.1232 0.113 Uiso 1 1 calc R . .
C218 C 0.5258(5) 0.2036(7) 0.1463(4) 0.078(5) Uani 1 1 d U . .
C219 C 0.5078(4) 0.2188(6) 0.1697(3) 0.067(4) Uani 1 1 d U . .
C220 C 0.5320(6) 0.1474(9) 0.1114(4) 0.111(7) Uani 1 1 d U . .
H22D H 0.5592 0.1507 0.1142 0.167 Uiso 1 1 calc R . .
H22E H 0.5231 0.1639 0.0954 0.167 Uiso 1 1 calc R . .
H22F H 0.5256 0.1154 0.1094 0.167 Uiso 1 1 calc R . .
C221 C 0.2075(11) 0.4095(15) 0.4796(4) 0.206(16) Uani 1 1 d DU . .
H22G H 0.2103 0.4412 0.4848 0.309 Uiso 1 1 calc R . .
H22H H 0.2271 0.3915 0.4891 0.309 Uiso 1 1 calc R . .
H22I H 0.1830 0.3985 0.4841 0.309 Uiso 1 1 calc R . .
C222 C 0.2514(11) 0.4289(14) 0.4481(6) 0.182(14) Uani 1 1 d DU . .
C223 C 0.2631(12) 0.4740(15) 0.4587(9) 0.2274(5) Uani 1 1 d DU . .
H22K H 0.2452 0.4936 0.4656 0.273 Uiso 1 1 calc R . .
C224 C 0.3026(12) 0.4883(18) 0.4584(8) 0.2351(5) Uani 1 1 d DU . .
H22L H 0.3181 0.4989 0.4731 0.282 Uiso 1 1 calc R . .
C225 C 0.3136(10) 0.4828(12) 0.4308(7) 0.1848(5) Uani 1 1 d DU . .
H22M H 0.3322 0.5018 0.4242 0.222 Uiso 1 1 calc R . .
C226 C 0.2952(7) 0.4471(9) 0.4134(5) 0.109(7) Uani 1 1 d DU . .
C227 C 0.2604(7) 0.4212(10) 0.4205(5) 0.116(8) Uani 1 1 d DU . .
C228 C 0.3177(6) 0.4337(8) 0.3929(4) 0.095(6) Uani 1 1 d U . .
H22N H 0.3427 0.4445 0.3938 0.115 Uiso 1 1 calc R . .
C229 C 0.3371(5) 0.4021(7) 0.3527(3) 0.072(4) Uani 1 1 d U . .
H22O H 0.3536 0.4290 0.3529 0.087 Uiso 1 1 calc R . .
H22P H 0.3252 0.3983 0.3345 0.087 Uiso 1 1 calc R . .
C230 C 0.3612(4) 0.3575(6) 0.3615(3) 0.062(4) Uani 1 1 d U . .
H23D H 0.3766 0.3639 0.3781 0.074 Uiso 1 1 calc R . .
H23E H 0.3439 0.3326 0.3651 0.074 Uiso 1 1 calc R . .
C231 C 0.3872(5) 0.3422(6) 0.3396(3) 0.070(4) Uani 1 1 d U . .
H23F H 0.3716 0.3355 0.3232 0.084 Uiso 1 1 calc R . .
H23G H 0.4040 0.3675 0.3358 0.084 Uiso 1 1 calc R . .
C232 C 0.4106(4) 0.3015(6) 0.3471(3) 0.058(4) Uani 1 1 d U . .
H23H H 0.3940 0.2782 0.3539 0.070 Uiso 1 1 calc R . .
H23I H 0.4288 0.3101 0.3619 0.070 Uiso 1 1 calc R . .
C233 C 0.4318(4) 0.2805(6) 0.3257(3) 0.061(4) Uani 1 1 d U . .
H23J H 0.4441 0.3044 0.3158 0.074 Uiso 1 1 calc R . .
H23K H 0.4141 0.2642 0.3131 0.074 Uiso 1 1 calc R . .
C234 C 0.4623(4) 0.2465(6) 0.3380(3) 0.067(4) Uani 1 1 d U . .
H23L H 0.4818 0.2634 0.3488 0.081 Uiso 1 1 calc R . .
H23M H 0.4505 0.2249 0.3498 0.081 Uiso 1 1 calc R . .
C235 C 0.5132(5) 0.2341(7) 0.3116(4) 0.082(5) Uani 1 1 d U . .
H23N H 0.5240 0.2572 0.3226 0.098 Uiso 1 1 calc R . .
C236 C 0.5369(5) 0.2179(6) 0.2911(3) 0.069(4) Uani 1 1 d U . .
C237 C 0.5754(5) 0.2319(7) 0.2924(4) 0.081(5) Uani 1 1 d U . .
H23O H 0.5856 0.2492 0.3070 0.097 Uiso 1 1 calc R . .
C238 C 0.5962(6) 0.2202(8) 0.2729(4) 0.094(6) Uani 1 1 d U . .
H23P H 0.6215 0.2300 0.2746 0.113 Uiso 1 1 calc R . .
C239 C 0.5856(5) 0.1952(7) 0.2502(3) 0.072(4) Uani 1 1 d U . .
H23Q H 0.6036 0.1864 0.2383 0.087 Uiso 1 1 calc R . .
C240 C 0.5467(5) 0.1827(6) 0.2452(3) 0.068(4) Uani 1 1 d U . .
C241 C 0.5233(5) 0.1933(7) 0.2672(3) 0.074(5) Uani 1 1 d U . .
C242 C 0.5542(4) 0.1462(6) 0.2052(3) 0.070(4) Uani 1 1 d U . .
H24A H 0.5703 0.1704 0.1994 0.105 Uiso 1 1 calc R . .
H24B H 0.5391 0.1341 0.1899 0.105 Uiso 1 1 calc R . .
H24C H 0.5696 0.1221 0.2135 0.105 Uiso 1 1 calc R . .
C243 C 0.0269(6) 0.2861(9) 0.4104(4) 0.102(6) Uani 1 1 d DU . .
H24D H 0.0074 0.3070 0.4154 0.153 Uiso 1 1 calc R . .
H24E H 0.0230 0.2567 0.4186 0.153 Uiso 1 1 calc R . .
H24F H 0.0255 0.2827 0.3911 0.153 Uiso 1 1 calc R . .
C244 C 0.0635(8) 0.3037(13) 0.4197(6) 0.1598(4) Uani 1 1 d DU . .
C245 C 0.0500(4) 0.2696(6) 0.3266(3) 0.054(3) Uani 1 1 d U . .
H24G H 0.0704 0.2886 0.3211 0.081 Uiso 1 1 calc R . .
H24H H 0.0299 0.2888 0.3323 0.081 Uiso 1 1 calc R . .
H24I H 0.0404 0.2509 0.3116 0.081 Uiso 1 1 calc R . .
C246 C 0.0637(4) 0.2406(6) 0.3484(3) 0.059(4) Uani 1 1 d U . .
C247 C 0.1024(4) 0.2373(6) 0.2504(3) 0.063(4) Uani 1 1 d U . .
H24J H 0.1003 0.2399 0.2310 0.095 Uiso 1 1 calc R . .
H24K H 0.1287 0.2388 0.2569 0.095 Uiso 1 1 calc R . .
H24L H 0.0887 0.2622 0.2581 0.095 Uiso 1 1 calc R . .
C248 C 0.0855(4) 0.1918(5) 0.2586(3) 0.046(3) Uani 1 1 d U . .
C249 C -0.0866(6) 0.2880(9) 0.3898(4) 0.100(6) Uani 1 1 d U . .
H24M H -0.0729 0.3162 0.3936 0.149 Uiso 1 1 calc R . .
H24N H -0.0922 0.2736 0.4065 0.149 Uiso 1 1 calc R . .
H24O H -0.1100 0.2947 0.3793 0.149 Uiso 1 1 calc R . .
C250 C -0.0634(6) 0.2572(9) 0.3746(4) 0.091(6) Uani 1 1 d U . .
C251 C 0.1492(4) 0.1393(6) 0.3288(3) 0.067(4) Uani 1 1 d U . .
H25B H 0.1723 0.1488 0.3389 0.100 Uiso 1 1 calc R . .
H25C H 0.1433 0.1604 0.3143 0.100 Uiso 1 1 calc R . .
H25D H 0.1526 0.1090 0.3216 0.100 Uiso 1 1 calc R . .
C252 C 0.1165(5) 0.1386(7) 0.3476(4) 0.072(4) Uani 1 1 d U . .
C253 C -0.0111(4) 0.2084(6) 0.2624(3) 0.065(4) Uani 1 1 d U . .
H25E H 0.0067 0.1877 0.2550 0.097 Uiso 1 1 calc R . .
H25F H -0.0030 0.2396 0.2600 0.097 Uiso 1 1 calc R . .
H25G H -0.0359 0.2040 0.2534 0.097 Uiso 1 1 calc R . .
C254 C -0.0127(4) 0.1989(6) 0.2915(3) 0.054(3) Uani 1 1 d U . .
C255 C 0.1525(4) 0.0481(6) 0.2462(3) 0.059(4) Uani 1 1 d U . .
H25H H 0.1680 0.0469 0.2630 0.088 Uiso 1 1 calc R . .
H25I H 0.1646 0.0675 0.2337 0.088 Uiso 1 1 calc R . .
H25J H 0.1496 0.0177 0.2389 0.088 Uiso 1 1 calc R . .
C256 C 0.1123(3) 0.0682(5) 0.2514(2) 0.041(3) Uani 1 1 d U . .
C257 C 0.0239(4) 0.2674(5) 0.1927(2) 0.049(3) Uani 1 1 d U . .
H25K H 0.0246 0.2677 0.2121 0.073 Uiso 1 1 calc R . .
H25L H 0.0029 0.2859 0.1855 0.073 Uiso 1 1 calc R . .
H25M H 0.0473 0.2798 0.1870 0.073 Uiso 1 1 calc R . .
C258 C 0.0190(4) 0.2192(6) 0.1827(3) 0.061(4) Uani 1 1 d U . .
C259 C 0.1383(4) 0.1573(6) 0.1951(3) 0.061(4) Uani 1 1 d DU . .
H25N H 0.1570 0.1796 0.1905 0.091 Uiso 1 1 calc R . .
H25O H 0.1496 0.1272 0.1956 0.091 Uiso 1 1 calc R . .
H25P H 0.1296 0.1645 0.2126 0.091 Uiso 1 1 calc R . .
C260 C 0.1066(3) 0.1583(5) 0.1753(2) 0.043(3) Uani 1 1 d DU . .
C261 C -0.1044(8) 0.2697(15) 0.1207(7) 0.197(15) Uani 1 1 d DU . .
H26B H -0.1133 0.3003 0.1167 0.295 Uiso 1 1 calc R . .
H26C H -0.1114 0.2609 0.1384 0.295 Uiso 1 1 calc R . .
H26D H -0.1158 0.2487 0.1075 0.295 Uiso 1 1 calc R . .
C262 C -0.0623(6) 0.2682(9) 0.1200(5) 0.104(7) Uani 1 1 d DU . .
C263 C 0.0821(5) 0.3686(7) 0.1439(3) 0.074(5) Uani 1 1 d U . .
H26E H 0.1030 0.3761 0.1332 0.111 Uiso 1 1 calc R . .
H26F H 0.0917 0.3614 0.1620 0.111 Uiso 1 1 calc R . .
H26G H 0.0651 0.3945 0.1442 0.111 Uiso 1 1 calc R . .
C264 C 0.0610(5) 0.3280(7) 0.1318(3) 0.074(5) Uani 1 1 d U . .
C265 C 0.2586(4) 0.2079(7) 0.1722(4) 0.075(5) Uani 1 1 d U . .
H26H H 0.2496 0.1770 0.1746 0.113 Uiso 1 1 calc R . .
H26I H 0.2679 0.2202 0.1894 0.113 Uiso 1 1 calc R . .
H26J H 0.2788 0.2075 0.1601 0.113 Uiso 1 1 calc R . .
C266 C 0.2269(4) 0.2368(6) 0.1606(3) 0.057(4) Uani 1 1 d U . .
C267 C 0.1323(4) 0.3390(6) 0.2169(3) 0.063(4) Uani 1 1 d U . .
H26K H 0.1092 0.3292 0.2244 0.095 Uiso 1 1 calc R . .
H26L H 0.1292 0.3699 0.2101 0.095 Uiso 1 1 calc R . .
H26M H 0.1529 0.3383 0.2308 0.095 Uiso 1 1 calc R . .
C268 C 0.1413(4) 0.3077(6) 0.1946(3) 0.052(3) Uani 1 1 d U . .
C269 C 0.2435(5) 0.3070(7) 0.2290(3) 0.073(4) Uani 1 1 d U . .
H26N H 0.2465 0.3067 0.2484 0.110 Uiso 1 1 calc R . .
H26O H 0.2606 0.2851 0.2219 0.110 Uiso 1 1 calc R . .
H26P H 0.2177 0.2990 0.2231 0.110 Uiso 1 1 calc R . .
C270 C 0.2528(5) 0.3568(7) 0.2183(4) 0.069(4) Uani 1 1 d U . .
C271 C 0.1454(4) 0.4674(6) 0.1994(3) 0.064(4) Uani 1 1 d U . .
H27B H 0.1228 0.4514 0.1927 0.096 Uiso 1 1 calc R . .
H27C H 0.1448 0.4983 0.1926 0.096 Uiso 1 1 calc R . .
H27D H 0.1467 0.4679 0.2188 0.096 Uiso 1 1 calc R . .
C272 C 0.1794(3) 0.4434(5) 0.1903(2) 0.043(3) Uani 1 1 d U . .
C273 C 0.1769(5) 0.4791(7) 0.3001(3) 0.076(5) Uani 1 1 d U . .
H27E H 0.1690 0.4475 0.2998 0.114 Uiso 1 1 calc R . .
H27F H 0.1552 0.4987 0.3019 0.114 Uiso 1 1 calc R . .
H27G H 0.1953 0.4841 0.3151 0.114 Uiso 1 1 calc R . .
C274 C 0.1948(5) 0.4904(7) 0.2739(3) 0.068(4) Uani 1 1 d U . .
C275 C 0.3006(5) 0.2635(6) 0.3167(3) 0.064(4) Uani 1 1 d U . .
H27H H 0.3031 0.2515 0.3348 0.096 Uiso 1 1 calc R . .
H27I H 0.3249 0.2625 0.3090 0.096 Uiso 1 1 calc R . .
H27J H 0.2825 0.2452 0.3059 0.096 Uiso 1 1 calc R . .
C276 C 0.2866(4) 0.3133(6) 0.3172(3) 0.065(4) Uani 1 1 d U . .
C277 C 0.1434(4) 0.3381(6) 0.2959(3) 0.065(4) Uani 1 1 d U . .
H27K H 0.1313 0.3369 0.2779 0.097 Uiso 1 1 calc R . .
H27L H 0.1291 0.3582 0.3068 0.097 Uiso 1 1 calc R . .
H27M H 0.1441 0.3078 0.3036 0.097 Uiso 1 1 calc R . .
C278 C 0.1847(5) 0.3568(6) 0.2950(3) 0.066(4) Uani 1 1 d U . .
C279 C 0.1057(5) 0.3886(8) 0.3630(4) 0.087(5) Uani 1 1 d U . .
H27N H 0.0873 0.3756 0.3742 0.130 Uiso 1 1 calc R . .
H27O H 0.1047 0.3728 0.3459 0.130 Uiso 1 1 calc R . .
H27P H 0.1001 0.4206 0.3600 0.130 Uiso 1 1 calc R . .
C280 C 0.1434(6) 0.3839(8) 0.3763(4) 0.094(6) Uani 1 1 d U . .
C281 C 0.1933(6) 0.2516(8) 0.3467(4) 0.099(6) Uani 1 1 d U . .
H28A H 0.1769 0.2254 0.3480 0.149 Uiso 1 1 calc R . .
H28B H 0.2178 0.2416 0.3417 0.149 Uiso 1 1 calc R . .
H28C H 0.1823 0.2724 0.3332 0.149 Uiso 1 1 calc R . .
C282 C 0.1977(4) 0.2760(5) 0.3739(3) 0.054(3) Uani 1 1 d U . .
C283 C 0.5122(4) 0.0704(6) 0.2697(3) 0.062(4) Uani 1 1 d U . .
H28D H 0.4942 0.0911 0.2607 0.093 Uiso 1 1 calc R . .
H28E H 0.5024 0.0395 0.2684 0.093 Uiso 1 1 calc R . .
H28F H 0.5360 0.0720 0.2614 0.093 Uiso 1 1 calc R . .
C284 C 0.5181(4) 0.0831(5) 0.2979(3) 0.050(3) Uani 1 1 d U . .
C285 C 0.6085(6) -0.0120(9) 0.3975(4) 0.105(7) Uani 1 1 d U . .
H28G H 0.5963 -0.0414 0.3989 0.158 Uiso 1 1 calc R . .
H28H H 0.6150 -0.0001 0.4153 0.158 Uiso 1 1 calc R . .
H28I H 0.6312 -0.0155 0.3880 0.158 Uiso 1 1 calc R . .
C286 C 0.5805(5) 0.0221(8) 0.3816(4) 0.084(5) Uani 1 1 d U . .
C287 C 0.4592(4) 0.0077(6) 0.3323(3) 0.065(4) Uani 1 1 d U . .
H28J H 0.4831 0.0175 0.3261 0.097 Uiso 1 1 calc R . .
H28K H 0.4394 0.0120 0.3182 0.097 Uiso 1 1 calc R . .
H28L H 0.4607 -0.0243 0.3372 0.097 Uiso 1 1 calc R . .
C288 C 0.4508(3) 0.0347(5) 0.3557(2) 0.044(3) Uani 1 1 d U . .
C289 C 0.3608(4) 0.1363(6) 0.3296(3) 0.066(4) Uani 1 1 d U . .
H28M H 0.3377 0.1366 0.3389 0.098 Uiso 1 1 calc R . .
H28N H 0.3614 0.1090 0.3187 0.098 Uiso 1 1 calc R . .
H28O H 0.3617 0.1630 0.3183 0.098 Uiso 1 1 calc R . .
C290 C 0.3946(4) 0.1364(6) 0.3500(3) 0.063(4) Uani 1 1 d U . .
C291 C 0.4944(4) -0.0025(6) 0.4195(3) 0.055(4) Uani 1 1 d U . .
C292 C 0.4637(4) -0.0286(6) 0.4297(3) 0.062(4) Uani 1 1 d U . .
C293 C 0.3207(4) 0.0280(6) 0.3534(3) 0.070(4) Uani 1 1 d U . .
H29A H 0.3402 0.0511 0.3555 0.105 Uiso 1 1 calc R . .
H29B H 0.2963 0.0426 0.3501 0.105 Uiso 1 1 calc R . .
H29C H 0.3254 0.0084 0.3384 0.105 Uiso 1 1 calc R . .
C294 C 0.3208(4) 0.0001(6) 0.3784(3) 0.057(4) Uani 1 1 d U . .
C295 C 0.4178(9) -0.2073(8) 0.4864(6) 0.152(11) Uani 1 1 d DU . .
H29D H 0.4406 -0.2096 0.4983 0.228 Uiso 1 1 calc R . .
H29E H 0.4179 -0.2308 0.4728 0.228 Uiso 1 1 calc R . .
H29F H 0.3959 -0.2113 0.4968 0.228 Uiso 1 1 calc R . .
C296 C 0.4161(4) -0.1607(6) 0.4731(3) 0.058(4) Uani 1 1 d DU . .
C297 C 0.4101(5) -0.1123(7) 0.3768(3) 0.076(5) Uani 1 1 d U . .
H29G H 0.4088 -0.1207 0.3580 0.114 Uiso 1 1 calc R . .
H29H H 0.4225 -0.1364 0.3874 0.114 Uiso 1 1 calc R . .
H29I H 0.4244 -0.0843 0.3793 0.114 Uiso 1 1 calc R . .
C298 C 0.3712(5) -0.1055(7) 0.3854(4) 0.074(5) Uani 1 1 d U . .
C299 C 0.3646(4) -0.0488(7) 0.2989(3) 0.076(5) Uani 1 1 d U . .
H29J H 0.3725 -0.0451 0.2809 0.114 Uiso 1 1 calc R . .
H29K H 0.3817 -0.0695 0.3088 0.114 Uiso 1 1 calc R . .
H29L H 0.3651 -0.0194 0.3078 0.114 Uiso 1 1 calc R . .
C300 C 0.3247(5) -0.0680(6) 0.2977(3) 0.065(4) Uani 1 1 d U . .
C301 C 0.2104(5) 0.0201(6) 0.3156(4) 0.083(5) Uani 1 1 d DU . .
H30B H 0.2021 0.0322 0.2981 0.125 Uiso 1 1 calc R . .
H30C H 0.2304 0.0392 0.3237 0.125 Uiso 1 1 calc R . .
H30D H 0.1894 0.0198 0.3269 0.125 Uiso 1 1 calc R . .
C302 C 0.2244(4) -0.0258(6) 0.3127(3) 0.064(4) Uani 1 1 d DU . .
C303 C 0.3393(6) -0.1809(9) 0.2933(4) 0.108(7) Uani 1 1 d U . .
H30E H 0.3310 -0.1518 0.3000 0.162 Uiso 1 1 calc R . .
H30F H 0.3653 -0.1785 0.2888 0.162 Uiso 1 1 calc R . .
H30G H 0.3373 -0.2040 0.3070 0.162 Uiso 1 1 calc R . .
C304 C 0.3136(7) -0.1944(10) 0.2675(5) 0.110(7) Uani 1 1 d U . .
C305 C 0.3052(8) -0.3584(9) 0.1903(5) 0.140(10) Uani 1 1 d DU . .
H30H H 0.3317 -0.3664 0.1935 0.210 Uiso 1 1 calc R . .
H30I H 0.2986 -0.3575 0.1711 0.210 Uiso 1 1 calc R . .
H30J H 0.2898 -0.3809 0.1985 0.210 Uiso 1 1 calc R . .
C306 C 0.2982(5) -0.3103(9) 0.2027(5) 0.127(8) Uani 1 1 d DU . .
C307 C 0.3492(5) -0.1812(7) 0.1838(4) 0.084(5) Uani 1 1 d U . .
H30K H 0.3685 -0.1656 0.1745 0.126 Uiso 1 1 calc R . .
H30L H 0.3467 -0.2123 0.1772 0.126 Uiso 1 1 calc R . .
H30M H 0.3562 -0.1815 0.2029 0.126 Uiso 1 1 calc R . .
C308 C 0.3133(4) -0.1575(6) 0.1788(3) 0.062(4) Uani 1 1 d U . .
C309 C 0.2590(5) -0.0203(6) 0.2249(3) 0.069(4) Uani 1 1 d U . .
H30N H 0.2639 0.0015 0.2110 0.104 Uiso 1 1 calc R . .
H30O H 0.2816 -0.0240 0.2368 0.104 Uiso 1 1 calc R . .
H30P H 0.2386 -0.0093 0.2351 0.104 Uiso 1 1 calc R . .
C310 C 0.2475(4) -0.0679(6) 0.2117(3) 0.058(4) Uani 1 1 d U . .
C311 C 0.3619(6) -0.0502(9) 0.2126(4) 0.107(7) Uani 1 1 d U . .
H31C H 0.3853 -0.0398 0.2219 0.160 Uiso 1 1 calc R . .
H31D H 0.3650 -0.0811 0.2064 0.160 Uiso 1 1 calc R . .
H31E H 0.3419 -0.0493 0.2248 0.160 Uiso 1 1 calc R . .
C312 C 0.3519(5) -0.0199(7) 0.1893(3) 0.068(4) Uani 1 1 d U . .
C313 C 0.2294(4) 0.0821(6) 0.1699(3) 0.070(4) Uani 1 1 d U . .
H31F H 0.2069 0.0645 0.1726 0.105 Uiso 1 1 calc R . .
H31G H 0.2231 0.1072 0.1578 0.105 Uiso 1 1 calc R . .
H31H H 0.2396 0.0941 0.1870 0.105 Uiso 1 1 calc R . .
C314 C 0.2587(4) 0.0518(6) 0.1581(3) 0.055(4) Uani 1 1 d U . .
C315 C 0.3981(6) -0.0766(8) 0.1342(4) 0.109(7) Uani 1 1 d DU . .
H31I H 0.3712 -0.0702 0.1323 0.164 Uiso 1 1 calc R . .
H31J H 0.4049 -0.0873 0.1523 0.164 Uiso 1 1 calc R . .
H31K H 0.4041 -0.0999 0.1215 0.164 Uiso 1 1 calc R . .
C316 C 0.4190(6) -0.0354(8) 0.1292(4) 0.091(6) Uani 1 1 d DU . .
C317 C 0.5857(7) 0.0216(12) 0.1167(6) 0.152(11) Uani 1 1 d DU . .
H31L H 0.5934 0.0312 0.0994 0.229 Uiso 1 1 calc R . .
H31M H 0.5939 -0.0095 0.1201 0.229 Uiso 1 1 calc R . .
H31N H 0.5970 0.0414 0.1305 0.229 Uiso 1 1 calc R . .
C318 C 0.5434(7) 0.0241(7) 0.1167(6) 0.126(9) Uani 1 1 d DU . .
C319 C 0.4696(5) 0.0204(6) 0.1920(3) 0.072(4) Uani 1 1 d U . .
H31O H 0.4730 0.0169 0.2113 0.108 Uiso 1 1 calc R . .
H31P H 0.4895 0.0042 0.1837 0.108 Uiso 1 1 calc R . .
H31Q H 0.4453 0.0081 0.1856 0.108 Uiso 1 1 calc R . .
C320 C 0.4714(4) 0.0698(6) 0.1850(4) 0.062(4) Uani 1 1 d U . .
C321 C 0.3512(5) 0.1249(7) 0.1956(3) 0.078(5) Uani 1 1 d U . .
H32B H 0.3316 0.1037 0.1893 0.117 Uiso 1 1 calc R . .
H32C H 0.3405 0.1550 0.1971 0.117 Uiso 1 1 calc R . .
H32D H 0.3622 0.1151 0.2129 0.117 Uiso 1 1 calc R . .
C322 C 0.3810(4) 0.1262(6) 0.1762(3) 0.057(4) Uani 1 1 d U . .
C323 C 0.3989(5) 0.0440(7) 0.2511(3) 0.074(5) Uani 1 1 d U . .
H32E H 0.3923 0.0257 0.2662 0.111 Uiso 1 1 calc R . .
H32F H 0.4174 0.0277 0.2414 0.111 Uiso 1 1 calc R . .
H32G H 0.3765 0.0496 0.2393 0.111 Uiso 1 1 calc R . .
C324 C 0.4155(4) 0.0891(5) 0.2611(3) 0.053(3) Uani 1 1 d U . .
C325 C 0.3463(4) 0.2308(7) 0.2501(3) 0.069(4) Uani 1 1 d U . .
H32H H 0.3344 0.2312 0.2670 0.104 Uiso 1 1 calc R . .
H32I H 0.3322 0.2110 0.2376 0.104 Uiso 1 1 calc R . .
H32J H 0.3466 0.2614 0.2429 0.104 Uiso 1 1 calc R . .
C326 C 0.3869(4) 0.2132(5) 0.2548(3) 0.054(3) Uani 1 1 d U . .
C327 C 0.2014(12) 0.6404(10) 0.1821(8) 0.218(18) Uani 1 1 d DU . .
H32K H 0.2101 0.6617 0.1961 0.328 Uiso 1 1 calc R . .
H32L H 0.1768 0.6499 0.1744 0.328 Uiso 1 1 calc R . .
H32M H 0.2192 0.6399 0.1683 0.328 Uiso 1 1 calc R . .
C328 C 0.1985(5) 0.5925(8) 0.1942(4) 0.087(5) Uani 1 1 d DU . .
O45 O 0.0590(6) 0.3431(9) 0.4343(4) 0.1682(4) Uani 1 1 d U . .
O46 O 0.0994(3) 0.2922(5) 0.4174(2) 0.076(3) Uani 1 1 d U . .
O47 O 0.0968(3) 0.2493(4) 0.36081(17) 0.054(2) Uani 1 1 d U . .
O48 O 0.0409(3) 0.2121(4) 0.35946(16) 0.052(2) Uani 1 1 d U . .
O49 O -0.0378(4) 0.2771(6) 0.3590(3) 0.107(4) Uani 1 1 d U . .
O50 O -0.0684(4) 0.2177(6) 0.3754(3) 0.093(4) Uani 1 1 d U . .
O51 O 0.0833(2) 0.1269(3) 0.33750(17) 0.050(2) Uani 1 1 d U . .
O52 O 0.1228(3) 0.1515(4) 0.3707(2) 0.071(3) Uani 1 1 d U . .
O53 O 0.0068(3) 0.1671(4) 0.30436(17) 0.055(2) Uani 1 1 d U . .
O54 O -0.0353(3) 0.2237(4) 0.30501(19) 0.063(3) Uani 1 1 d U . .
O55 O 0.0735(3) 0.1636(4) 0.24182(17) 0.055(2) Uani 1 1 d U . .
O56 O 0.0868(3) 0.1851(4) 0.2841(2) 0.067(3) Uani 1 1 d U . .
O57 O 0.0910(2) 0.0709(4) 0.23017(19) 0.053(2) Uani 1 1 d U . .
O58 O 0.1065(2) 0.0780(3) 0.27384(17) 0.047(2) Uani 1 1 d U . .
O59 O 0.0180(3) 0.1873(4) 0.19960(19) 0.057(2) Uani 1 1 d U . .
O60 O 0.0173(2) 0.2106(4) 0.15648(17) 0.054(2) Uani 1 1 d U . .
O61 O 0.1049(2) 0.1840(4) 0.15456(17) 0.052(2) Uani 1 1 d U . .
O62 O 0.0790(3) 0.1312(4) 0.1780(2) 0.061(3) Uani 1 1 d U . .
O63 O -0.0487(4) 0.2575(6) 0.0993(3) 0.110(5) Uani 1 1 d U . .
O64 O -0.0449(4) 0.2832(6) 0.1413(3) 0.106(4) Uani 1 1 d U . .
O65 O 0.0741(2) 0.2862(4) 0.13455(17) 0.051(2) Uani 1 1 d U . .
O66 O 0.0271(3) 0.3310(4) 0.1201(2) 0.071(3) Uani 1 1 d U . .
O67 O 0.1716(3) 0.3156(4) 0.18244(19) 0.058(2) Uani 1 1 d U . .
O68 O 0.1199(3) 0.2761(4) 0.18741(16) 0.051(2) Uani 1 1 d U . .
O69 O 0.2346(2) 0.2790(3) 0.15621(17) 0.050(2) Uani 1 1 d U . .
O70 O 0.1953(2) 0.2190(3) 0.15614(17) 0.048(2) Uani 1 1 d U . .
O71 O 0.2115(3) 0.4628(3) 0.19863(18) 0.054(2) Uani 1 1 d U . .
O72 O 0.1773(2) 0.4127(3) 0.17412(18) 0.049(2) Uani 1 1 d U . .
O73 O 0.2504(3) 0.3618(4) 0.1931(2) 0.059(2) Uani 1 1 d U . .
O74 O 0.2616(3) 0.3860(4) 0.2346(2) 0.062(3) Uani 1 1 d U . .
O75 O 0.1867(3) 0.5317(4) 0.2636(2) 0.076(3) Uani 1 1 d U . .
O76 O 0.2224(3) 0.4701(4) 0.2672(2) 0.069(3) Uani 1 1 d U . .
O77 O 0.1967(3) 0.3679(4) 0.2741(2) 0.064(3) Uani 1 1 d U . .
O78 O 0.2011(4) 0.3585(5) 0.3185(3) 0.091(4) Uani 1 1 d U . .
O79 O 0.2821(3) 0.3316(3) 0.29310(17) 0.052(2) Uani 1 1 d U . .
O80 O 0.2774(3) 0.3304(4) 0.3390(2) 0.063(3) Uani 1 1 d U . .
O81 O 0.1511(4) 0.3674(7) 0.4006(3) 0.125(5) Uani 1 1 d U . .
O82 O 0.1762(4) 0.3984(5) 0.3670(3) 0.097(4) Uani 1 1 d U . .
O83 O 0.2182(3) 0.3123(4) 0.3768(2) 0.067(3) Uani 1 1 d U . .
O84 O 0.1787(3) 0.2632(4) 0.3930(2) 0.071(3) Uani 1 1 d U . .
O85 O 0.4994(3) 0.1102(4) 0.30984(19) 0.058(2) Uani 1 1 d U . .
O86 O 0.5432(3) 0.0555(4) 0.3122(2) 0.066(3) Uani 1 1 d U . .
O87 O 0.5855(4) 0.0655(6) 0.3824(3) 0.093(4) Uani 1 1 d U . .
O88 O 0.5545(3) 0.0026(5) 0.3684(2) 0.086(4) Uani 1 1 d U . .
O89 O 0.4270(2) 0.1479(4) 0.34133(17) 0.054(2) Uani 1 1 d U . .
O90 O 0.3923(3) 0.1227(4) 0.37361(19) 0.063(3) Uani 1 1 d U . .
O91 O 0.4195(3) 0.0246(4) 0.36580(18) 0.059(3) Uani 1 1 d U . .
O92 O 0.4737(2) 0.0652(4) 0.36608(17) 0.052(2) Uani 1 1 d U . .
O93 O 0.4285(3) -0.0135(4) 0.42556(18) 0.058(2) Uani 1 1 d U . .
O94 O 0.4694(3) -0.0674(4) 0.4400(2) 0.070(3) Uani 1 1 d U . .
O95 O 0.2963(3) -0.0343(4) 0.38017(18) 0.056(2) Uani 1 1 d U . .
O96 O 0.3430(3) 0.0060(4) 0.39667(19) 0.058(2) Uani 1 1 d U . .
O97 O 0.3433(3) -0.1129(4) 0.3694(2) 0.073(3) Uani 1 1 d U . .
O98 O 0.3675(3) -0.0940(4) 0.40992(19) 0.059(2) Uani 1 1 d U . .
O99 O 0.3107(3) -0.0743(4) 0.3195(2) 0.063(3) Uani 1 1 d U . .
O100 O 0.3095(3) -0.0783(4) 0.2760(2) 0.066(3) Uani 1 1 d U . .
O101 O 0.2272(3) -0.0457(4) 0.2893(2) 0.064(3) Uani 1 1 d U . .
O102 O 0.2373(3) -0.0481(4) 0.3345(2) 0.065(3) Uani 1 1 d U . .
O103 O 0.2831(3) -0.1789(5) 0.2608(2) 0.076(3) Uani 1 1 d U . .
O104 O 0.3248(6) -0.2279(9) 0.2542(4) 0.157(7) Uani 1 1 d U . .
O105 O 0.2892(6) -0.2807(8) 0.1850(4) 0.170(8) Uani 1 1 d DU . .
O106 O 0.3008(6) -0.3001(9) 0.2284(4) 0.176(8) Uani 1 1 d DU . .
O107 O 0.2458(3) -0.0739(4) 0.18722(19) 0.056(2) Uani 1 1 d U . .
O108 O 0.2398(3) -0.1006(4) 0.2280(2) 0.064(3) Uani 1 1 d U . .
O109 O 0.2834(3) -0.1726(4) 0.1894(2) 0.076(3) Uani 1 1 d U . .
O110 O 0.3110(3) -0.1254(4) 0.1619(2) 0.071(3) Uani 1 1 d U . .
O111 O 0.3216(3) -0.0271(4) 0.1744(2) 0.072(3) Uani 1 1 d U . .
O112 O 0.3716(3) 0.0136(4) 0.1838(2) 0.071(3) Uani 1 1 d U . .
O113 O 0.4044(3) 0.0030(4) 0.1309(2) 0.073(3) Uani 1 1 d U . .
O114 O 0.4513(4) -0.0416(5) 0.1212(3) 0.090(4) Uani 1 1 d U . .
O115 O 0.2895(3) 0.0711(4) 0.1537(2) 0.064(3) Uani 1 1 d U . .
O116 O 0.2499(3) 0.0111(4) 0.1532(2) 0.066(3) Uani 1 1 d U . .
O117 O 0.3783(3) 0.1054(4) 0.1547(2) 0.060(3) Uani 1 1 d U . .
O118 O 0.4091(3) 0.1541(4) 0.18252(19) 0.057(2) Uani 1 1 d U . .
O119 O 0.5293(5) 0.0123(7) 0.1392(3) 0.127(5) Uani 1 1 d DU . .
O120 O 0.5236(5) 0.0321(7) 0.0971(4) 0.140(6) Uani 1 1 d DU . .
O121 O 0.4674(3) 0.0777(4) 0.1605(2) 0.068(3) Uani 1 1 d U . .
O122 O 0.4746(3) 0.0959(5) 0.2029(2) 0.072(3) Uani 1 1 d U . .
O123 O 0.4253(3) 0.1170(4) 0.24352(19) 0.060(3) Uani 1 1 d U . .
O124 O 0.4167(2) 0.0930(3) 0.28543(19) 0.052(2) Uani 1 1 d U . .
O125 O 0.4059(3) 0.2108(4) 0.2345(2) 0.061(3) Uani 1 1 d U . .
O126 O 0.3966(2) 0.2011(4) 0.27888(19) 0.060(3) Uani 1 1 d U . .
O127 O 0.4119(5) -0.1660(8) 0.4486(4) 0.143(6) Uani 1 1 d U . .
O128 O 0.4126(4) -0.1303(7) 0.4869(3) 0.111(5) Uani 1 1 d U . .
O129 O 0.2238(5) 0.5895(6) 0.2127(3) 0.122(5) Uani 1 1 d DU . .
O130 O 0.1881(7) 0.5638(9) 0.1763(5) 0.192(9) Uani 1 1 d DU . .

loop_
_atom_site_aniso_label
_atom_site_aniso_U_11
_atom_site_aniso_U_22
_atom_site_aniso_U_33
_atom_site_aniso_U_23
_atom_site_aniso_U_13
_atom_site_aniso_U_12
Yb1 0.0527(4) 0.0537(5) 0.0837(4) 0.0176(3) 0.0144(3) 0.0062(3)
Yb2 0.0637(5) 0.0586(6) 0.1193(6) 0.0044(4) 0.0164(4) -0.0083(4)
Yb3 0.0463(3) 0.0610(5) 0.0800(4) 0.0087(3) -0.0022(3) -0.0066(3)
Yb4 0.0516(4) 0.0649(5) 0.1019(5) 0.0099(4) -0.0038(4) -0.0105(4)
Yb5 0.0462(4) 0.0539(5) 0.1045(5) 0.0099(4) 0.0116(3) -0.0025(3)
Yb6 0.0655(5) 0.0498(5) 0.1254(6) -0.0206(4) 0.0110(4) -0.0015(4)
Cd1 0.0376(5) 0.0485(7) 0.0896(7) 0.0226(5) 0.0110(5) 0.0030(5)
Cd2 0.0447(6) 0.0479(7) 0.0962(8) 0.0111(6) 0.0038(5) -0.0036(5)
Cd3 0.0427(6) 0.0519(8) 0.0952(8) 0.0206(6) 0.0067(5) -0.0032(5)
Cd4 0.0952(10) 0.0892(13) 0.1212(11) 0.0142(9) 0.0547(9) 0.0084(9)
Cd5 0.108 0.113 0.133 -0.0150(11) 0.0186(10) -0.0013(11)
Cd6 0.0423(5) 0.0755(9) 0.0693(6) 0.0161(6) -0.0006(5) -0.0063(5)
Cd7 0.0441(5) 0.0669(8) 0.0700(6) 0.0187(5) 0.0022(5) -0.0006(5)
Cd8 0.0401(5) 0.0777(9) 0.0777(7) 0.0206(6) 0.0049(5) -0.0003(5)
Cd9 0.0409(5) 0.0508(7) 0.0632(6) 0.0115(5) 0.0016(4) -0.0079(5)
Cd10 0.0426(5) 0.0579(7) 0.0641(6) 0.0012(5) 0.0025(4) 0.0058(5)
Cd11 0.0521(6) 0.0656(8) 0.0655(6) 0.0066(5) 0.0053(5) 0.0188(5)
Cd12 0.0420(5) 0.0478(7) 0.0598(5) 0.0095(4) 0.0070(4) 0.0048(4)
Cd13 0.0412(5) 0.0699(9) 0.0743(7) 0.0082(6) 0.0042(5) -0.0003(5)
Cd14 0.0466(6) 0.0777(9) 0.0735(7) 0.0098(6) 0.0032(5) 0.0123(6)
Cd15 0.0359(5) 0.0634(8) 0.0716(6) 0.0042(5) -0.0011(4) 0.0007(5)
Cd16 0.0410(5) 0.0583(8) 0.0791(7) -0.0003(5) -0.0019(5) -0.0015(5)
Cd17 0.0373(5) 0.0621(8) 0.0934(8) 0.0030(6) 0.0006(5) 0.0006(5)
Cd18 0.0367(5) 0.0454(7) 0.0863(7) 0.0060(5) 0.0019(5) -0.0061(4)
Cd19 0.0511(6) 0.0618(9) 0.0909(8) 0.0063(6) 0.0203(6) 0.0022(6)
Cd20 0.0640(8) 0.0838(12) 0.1267(11) -0.0209(9) 0.0360(8) 0.0091(7)
Cd21 0.0515(6) 0.0457(7) 0.0926(8) -0.0097(6) 0.0164(5) 0.0027(5)
Cd22 0.0417(6) 0.0392(7) 0.1252(10) -0.0137(6) 0.0029(6) 0.0002(5)
Cd23 0.0469(6) 0.0548(9) 0.1462(12) 0.0006(8) -0.0055(7) -0.0013(6)
Cd24 0.0441(6) 0.0542(8) 0.0938(8) -0.0032(6) -0.0053(5) -0.0055(5)
N1 0.086(8) 0.098(9) 0.092(7) -0.025(7) 0.033(7) -0.004(7)
N2 0.075(7) 0.079(8) 0.079(7) -0.008(6) -0.011(6) 0.000(6)
N3 0.050(6) 0.067(7) 0.063(6) -0.004(5) 0.008(5) 0.005(5)
N4 0.039(5) 0.065(7) 0.079(6) -0.003(5) 0.006(5) -0.001(5)
N5 0.066(7) 0.078(8) 0.072(6) 0.016(6) 0.000(5) 0.004(6)
N6 0.052(6) 0.064(7) 0.065(6) 0.018(5) 0.011(5) 0.007(5)
N7 0.052(6) 0.050(7) 0.067(6) 0.009(5) -0.004(5) -0.008(5)
N8 0.056(6) 0.066(7) 0.069(6) 0.020(6) -0.010(5) -0.014(5)
N9 0.044(5) 0.054(7) 0.070(6) 0.000(5) -0.011(5) -0.001(5)
N10 0.055(6) 0.060(7) 0.075(6) -0.005(5) -0.010(5) -0.010(5)
N11 0.064(6) 0.067(8) 0.083(7) 0.007(6) 0.018(6) 0.016(6)
N12 0.050(6) 0.070(7) 0.071(6) -0.008(5) 0.015(5) 0.003(5)
N13 0.050(6) 0.077(8) 0.068(6) -0.002(5) 0.025(5) 0.005(6)
N14 0.059(6) 0.070(8) 0.082(7) -0.007(6) 0.019(5) 0.002(6)
N15 0.050(6) 0.063(7) 0.071(6) 0.004(5) 0.016(5) 0.010(5)
N16 0.058(6) 0.069(7) 0.065(6) 0.008(5) 0.016(5) -0.006(6)
N17 0.078(7) 0.071(8) 0.073(6) 0.003(6) 0.006(6) 0.019(6)
N18 0.074(7) 0.094(9) 0.093(7) 0.007(7) 0.010(6) -0.004(7)
N19 0.054(6) 0.066(7) 0.077(6) 0.010(6) 0.001(5) 0.007(6)
N20 0.058(6) 0.054(7) 0.087(7) 0.005(6) 0.013(5) 0.004(5)
N21 0.057(6) 0.060(7) 0.073(6) -0.005(5) 0.017(5) -0.012(5)
N22 0.059(6) 0.065(8) 0.092(7) 0.002(6) 0.003(5) 0.004(6)
O1 0.103(8) 0.126(9) 0.115(7) 0.010(7) 0.029(7) 0.008(7)
O2 0.084(7) 0.127(9) 0.120(8) 0.016(7) 0.034(6) 0.005(7)
O3 0.053(5) 0.050(6) 0.075(5) -0.010(4) 0.003(4) -0.002(4)
O4 0.065(6) 0.089(8) 0.089(6) 0.005(6) 0.003(5) -0.010(6)
O5 0.038(4) 0.064(6) 0.076(5) 0.024(5) 0.005(4) 0.006(4)
O6 0.038(4) 0.058(6) 0.061(5) 0.001(4) 0.006(4) -0.003(4)
O7 0.050(5) 0.069(6) 0.062(5) -0.002(4) -0.009(4) -0.008(5)
O8 0.054(5) 0.072(7) 0.090(6) -0.007(5) -0.009(5) -0.017(5)
O9 0.055(5) 0.086(7) 0.086(6) 0.002(5) -0.005(5) -0.016(5)
O10 0.073(6) 0.065(7) 0.070(5) 0.016(5) 0.007(5) -0.021(5)
O11 0.057(5) 0.088(7) 0.068(5) -0.008(5) 0.004(4) 0.003(5)
O12 0.058(5) 0.066(6) 0.069(5) -0.004(5) 0.006(4) 0.015(5)
O13 0.043(4) 0.063(6) 0.051(4) 0.005(4) -0.003(4) 0.008(4)
O14 0.044(4) 0.061(6) 0.052(4) 0.005(4) 0.001(4) -0.014(4)
O15 0.040(4) 0.060(6) 0.066(5) 0.019(4) 0.002(4) -0.013(4)
O16 0.074(6) 0.074(7) 0.078(6) 0.004(5) 0.003(5) -0.012(5)
O17 0.053(5) 0.063(6) 0.064(5) 0.009(4) -0.007(4) 0.004(5)
O18 0.054(5) 0.051(6) 0.060(5) -0.003(4) 0.007(4) -0.008(4)
O19 0.055(5) 0.056(6) 0.108(6) 0.018(5) -0.007(5) -0.015(5)
O20 0.071(6) 0.069(7) 0.101(6) 0.005(5) -0.011(5) -0.001(5)
O21 0.077(6) 0.066(7) 0.081(6) 0.003(5) 0.014(5) 0.009(5)
O22 0.046(5) 0.062(6) 0.066(5) -0.004(4) 0.003(4) 0.007(4)
O23 0.046(5) 0.058(6) 0.094(6) 0.007(5) 0.001(4) -0.001(4)
O24 0.083(7) 0.081(8) 0.129(7) 0.017(6) 0.004(6) -0.002(6)
O25 0.045(4) 0.052(6) 0.073(5) 0.015(4) 0.024(4) 0.009(4)
O26 0.038(4) 0.058(6) 0.062(5) 0.018(4) 0.012(4) 0.002(4)
O27 0.046(4) 0.045(5) 0.067(5) -0.015(4) 0.007(4) -0.003(4)
O28 0.062(5) 0.036(5) 0.091(6) -0.008(4) 0.004(5) -0.011(4)
O29 0.061(5) 0.043(5) 0.075(5) 0.015(4) 0.016(4) 0.003(4)
O30 0.043(4) 0.042(5) 0.080(5) 0.016(4) 0.011(4) 0.000(4)
O31 0.059(5) 0.057(6) 0.081(5) -0.012(5) 0.006(4) 0.003(5)
O32 0.077(6) 0.055(6) 0.099(6) -0.021(5) -0.001(5) 0.006(5)
O33 0.073(6) 0.093(8) 0.112(7) 0.010(6) 0.007(6) -0.016(6)
O34 0.043(4) 0.054(6) 0.074(5) 0.011(4) 0.008(4) -0.013(4)
O35 0.076(6) 0.098(8) 0.089(6) 0.014(6) 0.012(5) 0.001(6)
O36 0.110(8) 0.105(9) 0.110(7) -0.014(7) 0.025(6) 0.009(7)
O37 0.085(7) 0.081(8) 0.131(8) -0.002(6) 0.035(6) -0.009(6)
O38 0.052(5) 0.061(6) 0.095(6) 0.003(5) 0.000(5) -0.004(5)
O39 0.048(5) 0.059(6) 0.078(5) 0.016(5) 0.011(4) -0.002(4)
O40 0.073(6) 0.086(8) 0.100(6) -0.002(6) 0.025(5) -0.008(6)
O41 0.209(12) 0.191(13) 0.193(12) -0.012(9) 0.045(9) 0.003(9)
O42 0.088(7) 0.078(7) 0.096(6) -0.013(6) 0.013(5) -0.006(6)
O43 0.041(4) 0.040(5) 0.078(5) 0.009(4) 0.009(4) -0.001(4)
O44 0.045(4) 0.051(6) 0.068(5) 0.007(4) 0.008(4) -0.002(4)
O131 0.184 0.182 0.189 -0.017(9) 0.012(9) 0.002(9)
C1 0.085(9) 0.104(10) 0.102(9) 0.003(8) 0.019(7) 0.001(8)
C2 0.083(9) 0.099(10) 0.089(8) -0.002(8) 0.006(7) -0.004(8)
C3 0.137(12) 0.156(14) 0.146(12) 0.009(9) 0.021(9) 0.002(9)
C4 0.170(15) 0.180(16) 0.166(14) 0.013(10) 0.006(9) -0.003(10)
C5 0.129(12) 0.143(13) 0.127(11) -0.007(9) 0.016(9) 0.006(9)
C6 0.087(8) 0.078(9) 0.061(7) -0.006(6) 0.004(6) 0.007(7)
C7 0.071(8) 0.096(10) 0.082(8) -0.014(7) 0.001(7) 0.006(7)
C8 0.068(8) 0.089(9) 0.085(8) -0.001(7) -0.007(7) 0.000(7)
C9 0.101(9) 0.100(10) 0.098(9) -0.001(8) 0.015(8) 0.001(8)
C10 0.098(9) 0.106(11) 0.099(9) -0.004(8) 0.014(8) -0.002(8)
C11 0.117(11) 0.130(12) 0.135(11) 0.013(9) 0.026(9) 0.002(9)
C12 0.111(10) 0.101(11) 0.109(9) -0.005(8) 0.019(8) 0.007(8)
C13 0.092(9) 0.096(10) 0.086(8) 0.013(7) 0.021(7) 0.005(8)
C14 0.078(8) 0.076(9) 0.074(7) -0.019(7) 0.011(7) -0.004(7)
C15 0.066(7) 0.076(9) 0.078(7) -0.002(7) 0.002(6) 0.007(7)
C16 0.076(8) 0.091(10) 0.094(8) -0.007(7) -0.004(7) -0.009(8)
C17 0.117(11) 0.114(12) 0.129(11) -0.010(9) 0.008(8) -0.008(9)
C18 0.095(10) 0.112(11) 0.115(10) -0.001(8) 0.006(8) -0.013(8)
C19 0.063(7) 0.072(9) 0.088(8) -0.003(7) 0.007(6) -0.019(7)
C20 0.053(7) 0.055(8) 0.084(7) -0.003(6) 0.001(6) 0.007(6)
C21 0.060(7) 0.080(9) 0.072(7) 0.001(7) -0.013(6) 0.003(7)
C22 0.053(7) 0.076(9) 0.089(8) -0.007(7) 0.024(6) 0.000(7)
C23 0.064(7) 0.078(9) 0.089(8) 0.002(7) 0.012(7) 0.001(7)
C24 0.054(7) 0.066(8) 0.064(7) 0.011(6) 0.011(6) 0.004(6)
C25 0.063(7) 0.082(9) 0.076(7) -0.001(7) 0.016(6) -0.002(7)
C26 0.091(9) 0.090(10) 0.081(8) -0.015(7) 0.026(7) 0.001(8)
C27 0.084(9) 0.098(10) 0.104(9) 0.003(8) 0.004(7) 0.004(8)
C28 0.063(7) 0.075(8) 0.059(7) 0.007(6) 0.003(6) 0.007(7)
C29 0.052(6) 0.065(8) 0.053(6) 0.010(6) 0.004(5) 0.002(6)
C30 0.070(7) 0.071(8) 0.064(7) 0.006(6) -0.006(6) 0.001(7)
C31 0.060(7) 0.068(8) 0.072(7) 0.009(6) -0.012(6) -0.006(6)
C32 0.085(9) 0.096(10) 0.097(9) 0.016(8) 0.024(7) 0.008(8)
C33 0.072(15) 0.081(15) 0.076(14) 0.007(9) 0.013(9) 0.004(9)
C34 0.122 0.121 0.121 0.004(10) 0.011(10) 0.000(10)
C33' 0.098(17) 0.101(17) 0.101(16) 0.005(9) 0.005(10) -0.002(10)
C34' 0.100(17) 0.097(17) 0.099(16) 0.007(9) 0.002(9) 0.005(10)
C35 0.081(8) 0.087(10) 0.099(9) -0.003(7) -0.002(7) 0.017(8)
C36 0.094(9) 0.093(10) 0.109(9) 0.001(8) 0.028(8) 0.012(8)
C37 0.077(8) 0.066(8) 0.059(7) 0.009(6) 0.011(6) 0.005(7)
C38 0.060(7) 0.059(8) 0.049(6) -0.010(5) -0.009(5) 0.004(6)
C39 0.098(9) 0.087(10) 0.091(8) 0.004(7) 0.002(7) 0.001(8)
C40 0.086(9) 0.090(10) 0.077(8) 0.005(7) -0.004(7) -0.008(8)
C41 0.075(8) 0.087(9) 0.084(8) -0.003(7) -0.011(7) 0.025(7)
C42 0.066(7) 0.069(8) 0.077(7) -0.009(6) -0.006(6) 0.011(7)
C43 0.049(6) 0.050(7) 0.060(6) 0.005(5) -0.008(5) 0.004(6)
C44 0.063(8) 0.088(10) 0.101(8) 0.001(7) -0.002(7) 0.005(7)
C45 0.076(8) 0.091(10) 0.107(9) 0.008(8) 0.005(7) 0.007(8)
C46 0.064(7) 0.076(9) 0.071(7) 0.007(7) 0.014(6) -0.004(7)
C47 0.066(8) 0.087(9) 0.092(8) 0.010(7) 0.000(7) -0.002(7)
C48 0.091(9) 0.087(10) 0.109(9) -0.003(8) 0.021(8) -0.007(8)
C49 0.082(9) 0.088(10) 0.099(9) 0.012(7) 0.011(7) -0.010(8)
C50 0.075(8) 0.074(9) 0.072(7) 0.002(7) 0.013(6) -0.008(7)
C51 0.058(7) 0.072(9) 0.078(7) 0.007(7) 0.021(6) 0.000(7)
C52 0.068(7) 0.063(8) 0.076(7) 0.017(6) 0.024(6) -0.011(7)
C53 0.094(9) 0.080(9) 0.088(8) 0.015(7) 0.005(7) -0.001(8)
C54 0.074(8) 0.078(9) 0.096(8) 0.009(7) -0.015(7) 0.006(7)
C55 0.090(9) 0.094(10) 0.100(9) 0.006(8) -0.027(7) -0.013(8)
C56 0.153(14) 0.166(15) 0.165(14) 0.001(9) 0.004(9) -0.004(9)
C57 0.145(13) 0.160(14) 0.155(13) -0.001(9) 0.026(9) 0.003(9)
C58 0.090(9) 0.083(10) 0.090(8) 0.007(7) 0.005(7) -0.002(8)
C59 0.056(7) 0.059(8) 0.059(7) 0.013(6) 0.007(6) 0.002(6)
C60 0.051(6) 0.074(8) 0.062(7) 0.003(6) 0.009(6) 0.014(6)
C61 0.080(8) 0.095(10) 0.075(8) -0.012(7) 0.019(7) -0.004(7)
C62 0.080(8) 0.083(9) 0.078(8) -0.004(7) 0.014(7) 0.003(7)
C63 0.062(7) 0.068(8) 0.073(7) 0.004(6) 0.004(6) 0.012(6)
C64 0.053(7) 0.068(8) 0.066(7) 0.010(6) 0.012(6) 0.015(6)
C65 0.060(7) 0.059(8) 0.050(6) 0.001(6) 0.018(5) 0.007(6)
C66 0.056(7) 0.081(9) 0.077(7) -0.012(7) -0.007(6) -0.002(7)
C67 0.061(7) 0.073(9) 0.079(7) -0.003(7) -0.010(6) 0.013(7)
C68 0.045(6) 0.053(7) 0.059(6) -0.001(6) 0.009(5) -0.005(6)
C69 0.054(7) 0.085(9) 0.071(7) -0.001(7) 0.005(6) 0.000(7)
C70 0.073(8) 0.103(10) 0.093(8) -0.003(8) 0.015(7) -0.009(8)
C71 0.061(7) 0.071(9) 0.077(7) 0.013(6) -0.004(6) -0.013(7)
C72 0.046(6) 0.063(8) 0.077(7) 0.010(6) 0.015(6) -0.013(6)
C73 0.063(7) 0.075(9) 0.075(7) -0.012(7) -0.002(6) 0.001(7)
C74 0.060(7) 0.063(8) 0.072(7) 0.016(6) 0.011(6) -0.004(6)
C75 0.061(7) 0.059(8) 0.067(7) 0.012(6) -0.006(6) 0.007(6)
C76 0.053(6) 0.058(7) 0.042(5) 0.013(5) -0.005(5) -0.004(6)
C77 0.063(7) 0.062(8) 0.068(7) 0.011(6) 0.012(6) -0.010(6)
C78 0.061(7) 0.074(8) 0.065(7) 0.002(6) -0.010(6) -0.010(7)
C79 0.061(7) 0.076(9) 0.082(8) 0.017(7) 0.005(6) -0.012(7)
C80 0.067(7) 0.072(8) 0.063(7) 0.008(6) 0.003(6) -0.003(7)
C81 0.077(8) 0.089(10) 0.092(8) 0.005(8) -0.010(7) -0.009(7)
C82 0.083(8) 0.090(10) 0.094(8) 0.021(7) -0.008(7) -0.005(8)
C83 0.114(10) 0.113(11) 0.117(10) 0.009(8) 0.005(8) -0.020(9)
C84 0.141(12) 0.146(13) 0.148(12) 0.027(9) 0.009(9) -0.012(9)
C85 0.088(9) 0.094(10) 0.101(9) 0.019(8) -0.011(7) 0.001(8)
C86 0.078(8) 0.097(10) 0.095(9) 0.007(8) 0.005(7) -0.007(8)
C87 0.035(6) 0.074(8) 0.080(7) 0.010(6) -0.006(6) -0.010(6)
C88 0.078(8) 0.091(10) 0.089(8) 0.011(7) 0.000(7) -0.004(7)
C89 0.051(7) 0.078(9) 0.069(7) -0.004(6) -0.003(6) -0.008(6)
C90 0.047(6) 0.059(8) 0.074(7) 0.000(6) 0.009(6) 0.005(6)
C91 0.071(8) 0.087(9) 0.070(7) -0.003(7) 0.007(6) 0.002(7)
C92 0.062(7) 0.074(9) 0.074(7) -0.005(7) -0.004(6) -0.011(7)
C93 0.066(7) 0.077(9) 0.092(8) 0.007(7) 0.000(7) -0.004(7)
C94 0.046(6) 0.051(7) 0.075(7) -0.005(6) -0.003(6) -0.004(6)
C95 0.046(6) 0.074(8) 0.070(7) -0.006(6) 0.007(6) 0.007(6)
C96 0.052(6) 0.047(7) 0.071(7) -0.004(6) 0.001(6) 0.011(6)
C97 0.050(6) 0.060(8) 0.069(7) 0.006(6) 0.002(6) -0.009(6)
C98 0.079(8) 0.079(9) 0.081(8) 0.008(7) 0.012(7) 0.002(7)
C99 0.061(7) 0.065(8) 0.083(7) -0.001(6) -0.001(6) -0.019(7)
C100 0.058(7) 0.059(8) 0.079(7) -0.010(6) 0.000(6) -0.007(6)
C101 0.065(7) 0.066(9) 0.091(8) 0.007(7) 0.001(6) -0.008(7)
C102 0.068(7) 0.066(8) 0.057(6) -0.003(6) 0.006(6) -0.015(7)
C103 0.095(9) 0.083(10) 0.089(8) 0.013(7) -0.007(7) -0.015(8)
C104 0.070(8) 0.066(9) 0.099(8) 0.012(7) -0.015(7) -0.009(7)
C105 0.146(12) 0.125(12) 0.135(11) 0.023(9) -0.007(9) -0.008(9)
C106 0.25(2) 0.25(2) 0.25(2) -0.003(10) 0.001(10) -0.003(10)
C107 0.124(11) 0.119(12) 0.132(11) 0.008(9) -0.009(8) -0.005(9)
C108 0.080(8) 0.082(9) 0.085(8) 0.007(7) -0.011(7) 0.005(7)
C109 0.091(9) 0.087(10) 0.100(9) 0.015(8) 0.003(7) -0.009(8)
C110 0.086(9) 0.082(10) 0.103(9) 0.005(7) 0.006(7) -0.008(8)
C111 0.113(10) 0.119(12) 0.121(10) 0.008(8) 0.022(8) -0.008(9)
C112 0.059(7) 0.074(9) 0.066(7) 0.017(6) -0.004(6) -0.006(7)
C113 0.083(8) 0.093(10) 0.087(8) -0.004(7) 0.012(7) 0.001(8)
C114 0.104(10) 0.103(10) 0.092(9) -0.002(8) 0.004(8) -0.002(8)
C115 0.092(9) 0.090(10) 0.090(8) -0.016(8) 0.017(7) -0.008(8)
C116 0.066(7) 0.051(8) 0.064(7) -0.002(6) 0.005(6) -0.004(6)
C117 0.051(6) 0.071(8) 0.057(6) -0.015(6) 0.010(5) -0.002(6)
C118 0.099(9) 0.083(10) 0.094(9) -0.001(7) 0.006(7) -0.006(8)
C119 0.069(8) 0.074(9) 0.074(7) 0.000(7) 0.011(6) 0.005(7)
C120 0.090(9) 0.089(10) 0.094(8) 0.009(7) 0.012(7) 0.013(8)
C121 0.084(9) 0.092(10) 0.095(8) 0.003(7) 0.004(7) 0.005(8)
C122 0.087(9) 0.088(10) 0.091(8) 0.011(7) 0.002(7) 0.003(8)
C123 0.115(10) 0.110(11) 0.118(10) -0.006(8) 0.006(8) 0.021(9)
C124 0.096(9) 0.095(10) 0.093(9) 0.001(8) 0.018(7) 0.005(8)
C125 0.060(7) 0.075(9) 0.077(7) -0.024(7) -0.002(6) -0.012(7)
C126 0.070(8) 0.071(9) 0.079(7) -0.016(7) 0.007(6) -0.010(7)
C127 0.057(7) 0.060(8) 0.085(8) -0.007(7) 0.008(6) -0.010(6)
C128 0.081(8) 0.082(10) 0.109(9) -0.012(8) 0.013(7) -0.019(8)
C129 0.081(9) 0.086(10) 0.102(9) 0.001(7) 0.006(7) 0.012(8)
C130 0.056(7) 0.051(8) 0.084(7) -0.009(6) -0.002(6) -0.006(6)
C131 0.065(7) 0.061(8) 0.086(8) -0.012(7) 0.003(6) -0.011(7)
C132 0.103(10) 0.103(11) 0.125(10) 0.002(8) 0.005(8) -0.002(8)
C133 0.060(7) 0.074(9) 0.077(7) 0.024(6) 0.012(6) 0.007(7)
C134 0.059(7) 0.062(8) 0.063(7) -0.001(6) 0.017(6) 0.002(6)
C135 0.075(8) 0.091(10) 0.095(8) 0.008(7) 0.013(7) 0.021(7)
C136 0.084(8) 0.074(9) 0.070(7) 0.019(7) -0.003(7) 0.003(7)
C137 0.075(8) 0.075(9) 0.061(7) 0.000(6) 0.004(6) 0.007(7)
C138 0.052(7) 0.078(9) 0.060(7) 0.012(6) 0.025(6) 0.010(6)
C139 0.038(6) 0.063(8) 0.043(6) 0.006(5) 0.017(5) 0.005(5)
C140 0.052(6) 0.059(8) 0.045(6) -0.004(5) -0.004(5) 0.004(6)
C141 0.051(6) 0.061(8) 0.062(6) 0.003(6) 0.014(5) -0.001(6)
C142 0.045(6) 0.059(8) 0.068(7) -0.002(6) 0.012(5) 0.000(6)
C143 0.051(7) 0.071(8) 0.068(7) -0.010(6) 0.008(6) -0.002(6)
C144 0.074(8) 0.074(9) 0.079(8) -0.004(7) 0.001(6) 0.003(7)
C145 0.063(7) 0.059(8) 0.073(7) -0.014(6) 0.011(6) 0.009(6)
C146 0.063(7) 0.077(9) 0.082(8) -0.002(7) 0.003(6) 0.015(7)
C147 0.068(7) 0.074(9) 0.073(7) -0.016(6) 0.003(6) 0.004(7)
C148 0.056(7) 0.074(9) 0.085(8) -0.009(7) 0.011(6) -0.005(7)
C149 0.098(9) 0.091(10) 0.083(8) -0.016(7) 0.008(7) 0.000(8)
C150 0.093(9) 0.077(9) 0.098(9) -0.016(7) 0.025(7) -0.004(8)
C151 0.096(9) 0.080(10) 0.101(9) -0.027(8) 0.010(7) -0.010(8)
C152 0.056(7) 0.071(9) 0.085(8) -0.018(7) 0.019(6) -0.009(6)
C153 0.059(7) 0.060(8) 0.081(7) -0.013(6) 0.011(6) -0.005(6)
C154 0.086(9) 0.080(10) 0.101(9) -0.005(7) 0.016(7) -0.002(7)
C155 0.071(8) 0.059(8) 0.086(8) 0.011(6) 0.007(6) -0.011(7)
C156 0.058(7) 0.068(8) 0.075(7) 0.016(6) -0.001(6) 0.000(6)
C157 0.076(8) 0.072(9) 0.078(8) 0.018(7) 0.019(7) -0.008(7)
C158 0.060(7) 0.062(8) 0.074(7) 0.012(6) 0.009(6) -0.014(6)
C159 0.084(8) 0.083(9) 0.076(8) 0.007(7) 0.015(7) 0.003(7)
C160 0.065(7) 0.064(8) 0.063(7) 0.020(6) 0.004(6) 0.016(6)
C161 0.043(6) 0.048(7) 0.060(6) 0.008(5) 0.005(5) 0.006(5)
C162 0.044(6) 0.067(8) 0.063(6) 0.003(6) 0.014(5) 0.007(6)
C163 0.057(7) 0.081(9) 0.068(7) -0.003(6) 0.008(6) 0.010(7)
C164 0.049(6) 0.073(8) 0.065(7) 0.003(6) 0.006(6) 0.003(6)
C165 0.051(7) 0.070(8) 0.074(7) 0.002(6) 0.011(6) 0.010(6)
C166 0.062(7) 0.067(8) 0.087(8) 0.002(7) 0.022(6) -0.001(7)
C167 0.059(7) 0.065(8) 0.091(8) -0.005(7) 0.015(6) 0.006(7)
C168 0.073(8) 0.076(9) 0.087(8) 0.001(7) 0.015(7) 0.010(7)
C169 0.077(8) 0.074(9) 0.076(7) -0.003(7) 0.003(6) -0.003(7)
C170 0.094(9) 0.091(10) 0.092(8) -0.020(8) 0.004(7) -0.002(8)
C171 0.109(10) 0.101(11) 0.103(9) -0.011(8) 0.025(8) 0.012(8)
C172 0.143(12) 0.132(13) 0.128(11) 0.002(9) 0.013(9) -0.002(9)
C173 0.106(9) 0.090(10) 0.093(9) -0.007(8) 0.018(8) 0.011(8)
C174 0.088(9) 0.082(10) 0.103(9) -0.013(8) 0.012(7) 0.006(8)
C175 0.079(8) 0.079(9) 0.095(8) -0.012(7) 0.018(7) 0.001(7)
C176 0.091(9) 0.080(9) 0.092(8) -0.010(7) 0.005(7) 0.005(8)
C177 0.095(10) 0.101(11) 0.130(10) 0.003(8) -0.004(8) -0.009(8)
C178 0.057(7) 0.067(8) 0.075(7) 0.009(6) -0.004(6) -0.003(6)
C179 0.083(8) 0.080(9) 0.091(8) 0.001(7) -0.004(7) -0.008(7)
C180 0.087(9) 0.091(10) 0.107(9) 0.013(8) 0.014(8) -0.006(8)
C181 0.068(8) 0.080(9) 0.089(8) 0.029(7) 0.003(7) -0.004(7)
C182 0.062(7) 0.080(9) 0.085(8) 0.019(7) -0.001(6) -0.021(7)
C183 0.048(6) 0.059(8) 0.067(7) 0.012(6) -0.004(6) -0.006(6)
C184 0.058(7) 0.098(10) 0.091(8) 0.022(7) -0.002(7) -0.004(7)
C185 0.095(9) 0.105(10) 0.093(9) 0.000(8) 0.010(7) 0.002(8)
C186 0.126(11) 0.117(12) 0.121(10) -0.020(9) 0.014(8) 0.018(9)
C187 0.166 0.168 0.160 -0.007(9) 0.008(9) 0.008(10)
C188 0.144(13) 0.153(14) 0.158(13) -0.012(9) 0.003(9) 0.012(9)
C189 0.120(11) 0.114(12) 0.129(11) -0.005(9) -0.007(8) 0.003(9)
C190 0.100(10) 0.094(10) 0.110(9) 0.002(8) -0.006(8) 0.002(8)
C191 0.078(8) 0.085(9) 0.091(8) 0.018(7) -0.009(7) -0.006(7)
C192 0.107(10) 0.120(11) 0.105(10) 0.011(8) 0.004(8) 0.003(9)
C193 0.164(14) 0.156(15) 0.162(14) 0.007(9) 0.011(9) -0.002(9)
C194 0.174(15) 0.168(15) 0.159(14) 0.000(10) 0.006(9) 0.000(10)
C195 0.162(14) 0.161(15) 0.165(14) -0.003(9) 0.011(9) 0.004(10)
C196 0.089(9) 0.110(10) 0.091(9) -0.007(8) 0.013(7) 0.001(8)
C197 0.080(8) 0.085(9) 0.085(8) -0.010(7) 0.015(7) -0.002(7)
C198 0.126(11) 0.136(13) 0.135(11) -0.008(9) 0.023(9) 0.009(9)
C199 0.095(9) 0.102(11) 0.111(9) -0.008(8) 0.025(8) -0.004(8)
C200 0.096(9) 0.078(9) 0.098(9) 0.000(7) 0.024(7) 0.001(8)
C201 0.110(10) 0.102(11) 0.126(10) -0.014(8) 0.025(8) -0.011(8)
C202 0.151(13) 0.143(14) 0.149(13) -0.003(9) 0.025(9) -0.007(9)
C203 0.126(11) 0.115(12) 0.130(11) 0.004(9) 0.011(9) -0.008(9)
C204 0.078(8) 0.064(9) 0.094(8) -0.007(7) 0.008(7) -0.014(7)
C205 0.069(8) 0.068(9) 0.085(8) 0.007(7) 0.017(7) -0.011(7)
C206 0.068(8) 0.081(9) 0.096(8) 0.012(7) 0.009(7) -0.018(7)
C207 0.045(6) 0.053(7) 0.071(7) 0.010(6) 0.007(5) 0.001(6)
C208 0.052(7) 0.062(8) 0.071(7) 0.012(6) -0.001(6) 0.002(6)
C209 0.056(7) 0.057(8) 0.085(7) 0.018(6) 0.003(6) 0.006(6)
C210 0.061(7) 0.056(8) 0.068(7) 0.009(6) -0.008(6) 0.005(6)
C211 0.065(7) 0.052(8) 0.063(7) 0.011(6) -0.003(6) -0.006(6)
C212 0.054(6) 0.042(7) 0.065(6) -0.003(5) 0.007(5) -0.010(6)
C213 0.054(7) 0.065(8) 0.091(8) 0.011(7) 0.009(6) -0.002(6)
C214 0.060(7) 0.062(8) 0.078(7) 0.019(6) 0.016(6) -0.004(6)
C215 0.084(9) 0.086(10) 0.102(9) 0.008(8) -0.005(7) -0.011(8)
C216 0.079(8) 0.090(10) 0.110(9) 0.008(8) 0.012(7) -0.009(8)
C217 0.090(9) 0.099(10) 0.094(9) 0.013(8) 0.011(7) 0.000(8)
C218 0.068(8) 0.080(9) 0.087(8) 0.012(7) 0.014(7) -0.003(7)
C219 0.060(7) 0.070(8) 0.072(7) 0.019(6) 0.012(6) -0.006(6)
C220 0.103(10) 0.117(11) 0.115(10) -0.002(8) 0.015(8) 0.000(8)
C221 0.214(18) 0.206(19) 0.200(18) -0.008(10) 0.031(10) -0.002(10)
C222 0.186(16) 0.179(16) 0.181(16) -0.014(10) 0.022(10) -0.008(10)
C223 0.227 0.229 0.227 -0.010(10) 0.023(10) 0.002(10)
C224 0.236 0.235 0.235 -0.008(10) 0.020(10) -0.004(10)
C225 0.188 0.182 0.185 -0.011(10) 0.022(9) -0.005(10)
C226 0.117(10) 0.097(11) 0.112(10) -0.032(8) 0.001(8) -0.006(8)
C227 0.121(11) 0.118(11) 0.112(10) -0.011(8) 0.027(8) -0.003(9)
C228 0.099(9) 0.094(10) 0.094(9) -0.010(8) 0.008(7) -0.011(8)
C229 0.067(7) 0.070(9) 0.080(7) -0.005(7) 0.001(6) -0.008(7)
C230 0.051(6) 0.057(8) 0.077(7) -0.002(6) 0.004(6) -0.002(6)
C231 0.069(7) 0.062(8) 0.078(7) 0.001(6) 0.003(6) -0.003(7)
C232 0.047(6) 0.057(8) 0.070(7) 0.007(6) 0.001(6) 0.006(6)
C233 0.048(6) 0.060(8) 0.075(7) 0.001(6) 0.000(6) -0.004(6)
C234 0.060(7) 0.073(8) 0.067(7) 0.007(6) -0.005(6) 0.000(6)
C235 0.077(8) 0.080(9) 0.088(8) -0.001(7) -0.004(7) -0.011(7)
C236 0.063(7) 0.059(8) 0.085(8) 0.006(6) -0.002(6) -0.004(6)
C237 0.069(8) 0.079(9) 0.095(8) -0.004(7) 0.006(7) -0.014(7)
C238 0.092(9) 0.089(10) 0.101(9) 0.003(8) 0.007(8) -0.010(8)
C239 0.064(7) 0.075(9) 0.079(7) 0.015(7) 0.016(6) -0.004(7)
C240 0.063(7) 0.056(8) 0.087(8) -0.001(6) 0.019(6) 0.011(6)
C241 0.072(8) 0.066(8) 0.082(8) 0.008(7) -0.001(7) 0.007(7)
C242 0.059(7) 0.067(8) 0.085(8) 0.005(7) 0.015(6) -0.015(6)
C243 0.095(9) 0.109(11) 0.102(9) -0.007(8) 0.010(8) 0.001(8)
C244 0.164 0.162 0.154 -0.008(9) 0.014(9) 0.004(10)
C245 0.049(6) 0.060(8) 0.055(6) 0.008(6) 0.016(5) 0.004(6)
C246 0.054(7) 0.068(8) 0.057(6) 0.004(6) 0.013(6) 0.001(6)
C247 0.065(7) 0.059(8) 0.065(7) -0.001(6) 0.002(6) -0.002(6)
C248 0.048(6) 0.040(7) 0.051(6) 0.001(5) 0.007(5) -0.009(5)
C249 0.091(9) 0.105(10) 0.105(9) 0.001(8) 0.025(8) 0.027(8)
C250 0.074(8) 0.096(10) 0.102(9) 0.002(8) 0.009(7) 0.010(8)
C251 0.058(7) 0.081(9) 0.060(7) -0.004(6) 0.002(6) 0.007(7)
C252 0.067(8) 0.073(9) 0.077(8) 0.005(7) 0.011(7) 0.004(7)
C253 0.061(7) 0.057(8) 0.076(7) 0.003(6) 0.001(6) -0.003(6)
C254 0.051(6) 0.055(7) 0.055(6) 0.000(6) 0.000(5) 0.006(6)
C255 0.049(6) 0.064(8) 0.062(6) 0.003(6) -0.004(5) 0.009(6)
C256 0.041(6) 0.048(7) 0.035(5) 0.011(5) 0.006(5) -0.010(5)
C257 0.055(6) 0.042(7) 0.051(6) 0.000(5) 0.011(5) -0.003(5)
C258 0.052(7) 0.058(8) 0.076(7) -0.004(6) 0.008(6) -0.003(6)
C259 0.060(7) 0.065(8) 0.057(6) 0.017(6) 0.006(6) -0.002(6)
C260 0.045(6) 0.046(7) 0.039(5) 0.004(5) 0.007(5) -0.029(5)
C261 0.194(17) 0.200(18) 0.196(17) -0.006(10) 0.019(10) 0.007(10)
C262 0.099(10) 0.106(11) 0.106(9) -0.003(8) 0.000(8) 0.010(8)
C263 0.072(8) 0.070(9) 0.081(8) -0.002(7) 0.012(6) -0.002(7)
C264 0.073(8) 0.079(9) 0.071(7) 0.004(7) 0.020(6) 0.003(7)
C265 0.061(7) 0.067(9) 0.098(8) 0.003(7) 0.005(7) -0.005(7)
C266 0.049(6) 0.061(8) 0.060(6) 0.004(6) 0.001(5) 0.006(6)
C267 0.060(7) 0.057(8) 0.073(7) -0.002(6) 0.012(6) -0.013(6)
C268 0.055(7) 0.052(7) 0.050(6) 0.006(5) 0.006(5) 0.003(6)
C269 0.073(8) 0.069(9) 0.075(7) 0.004(7) -0.002(6) 0.004(7)
C270 0.060(7) 0.072(9) 0.076(8) -0.001(7) 0.010(6) -0.005(7)
C271 0.055(7) 0.066(8) 0.072(7) -0.002(6) 0.009(6) 0.004(6)
C272 0.037(6) 0.045(7) 0.049(6) 0.017(5) 0.008(5) 0.002(5)
C273 0.065(7) 0.066(9) 0.098(8) 0.001(7) 0.008(7) 0.018(7)
C274 0.058(7) 0.073(9) 0.073(7) 0.018(7) 0.001(6) 0.005(7)
C275 0.070(7) 0.068(8) 0.054(6) 0.004(6) 0.004(6) 0.006(7)
C276 0.059(7) 0.066(8) 0.069(7) 0.003(6) 0.003(6) -0.008(6)
C277 0.054(7) 0.070(8) 0.071(7) 0.004(6) 0.016(6) -0.013(6)
C278 0.067(7) 0.062(8) 0.067(7) 0.000(6) -0.006(6) 0.014(6)
C279 0.085(9) 0.081(9) 0.095(8) -0.006(7) 0.006(7) -0.006(7)
C280 0.089(9) 0.088(10) 0.105(9) -0.002(8) 0.001(8) 0.014(8)
C281 0.084(9) 0.099(10) 0.116(9) 0.008(8) 0.021(8) -0.004(8)
C282 0.042(6) 0.048(7) 0.074(7) 0.004(6) 0.012(6) -0.005(6)
C283 0.045(6) 0.058(8) 0.084(7) 0.022(6) 0.011(6) 0.008(6)
C284 0.042(6) 0.052(7) 0.057(6) 0.000(6) 0.017(5) 0.004(6)
C285 0.096(9) 0.109(11) 0.110(9) 0.017(8) 0.000(8) 0.002(8)
C286 0.071(8) 0.087(10) 0.093(8) -0.009(7) 0.008(7) 0.005(8)
C287 0.068(7) 0.060(8) 0.066(7) -0.006(6) 0.001(6) -0.014(6)
C288 0.037(6) 0.041(7) 0.054(6) 0.006(5) 0.004(5) 0.015(5)
C289 0.050(7) 0.068(8) 0.080(7) 0.010(6) 0.005(6) 0.007(6)
C290 0.056(7) 0.063(8) 0.068(7) -0.008(6) 0.001(6) 0.006(6)
C291 0.041(6) 0.069(8) 0.053(6) 0.009(6) -0.013(5) 0.003(6)
C292 0.056(7) 0.056(8) 0.073(7) 0.003(6) -0.001(6) 0.010(6)
C293 0.059(7) 0.073(9) 0.076(7) 0.005(6) -0.008(6) -0.015(7)
C294 0.044(6) 0.057(8) 0.070(7) 0.009(6) 0.005(6) 0.009(6)
C295 0.158(13) 0.151(14) 0.146(13) 0.012(9) 0.002(9) -0.003(9)
C296 0.051(7) 0.062(8) 0.059(7) 0.004(6) -0.006(6) -0.002(6)
C297 0.069(8) 0.081(9) 0.078(7) -0.003(7) 0.006(6) 0.008(7)
C298 0.063(7) 0.076(9) 0.084(8) -0.017(7) 0.015(7) -0.005(7)
C299 0.065(7) 0.079(9) 0.082(8) 0.001(7) -0.003(6) -0.013(7)
C300 0.068(7) 0.051(8) 0.074(7) -0.015(6) -0.005(6) -0.003(6)
C301 0.091(9) 0.074(9) 0.082(8) 0.002(7) -0.010(7) 0.005(7)
C302 0.052(7) 0.067(8) 0.070(7) 0.005(6) -0.006(6) -0.006(6)
C303 0.104(10) 0.105(11) 0.114(10) -0.001(8) 0.004(8) 0.003(8)
C304 0.102(10) 0.115(11) 0.113(10) -0.026(8) 0.013(8) 0.008(9)
C305 0.138(12) 0.137(13) 0.146(12) -0.004(9) 0.011(9) -0.001(9)
C306 0.119(11) 0.126(12) 0.135(11) -0.012(9) 0.002(9) -0.016(9)
C307 0.076(8) 0.076(9) 0.098(8) -0.001(7) -0.004(7) 0.006(7)
C308 0.048(7) 0.067(8) 0.069(7) -0.011(6) -0.001(6) 0.003(6)
C309 0.073(8) 0.060(8) 0.074(7) -0.005(6) 0.008(6) 0.002(7)
C310 0.052(7) 0.052(8) 0.068(7) 0.004(6) 0.003(6) 0.003(6)
C311 0.106(10) 0.102(11) 0.113(10) 0.008(8) 0.005(8) -0.002(8)
C312 0.070(8) 0.065(8) 0.069(7) -0.001(6) 0.010(6) 0.002(7)
C313 0.061(7) 0.058(8) 0.091(8) -0.003(7) 0.007(6) -0.004(6)
C314 0.049(6) 0.054(8) 0.064(7) -0.017(6) 0.015(5) -0.010(6)
C315 0.107(10) 0.103(11) 0.118(10) -0.010(8) 0.013(8) 0.006(8)
C316 0.081(9) 0.094(10) 0.098(9) -0.004(8) 0.012(7) 0.000(8)
C317 0.140(13) 0.157(14) 0.162(13) 0.004(9) 0.020(9) 0.012(9)
C318 0.125(11) 0.129(12) 0.125(11) 0.012(9) 0.021(9) -0.003(9)
C319 0.070(8) 0.067(8) 0.080(7) -0.007(7) 0.004(6) 0.009(7)
C320 0.052(7) 0.060(8) 0.076(7) 0.006(7) 0.021(6) -0.001(6)
C321 0.067(8) 0.082(9) 0.087(8) -0.010(7) 0.014(7) -0.005(7)
C322 0.049(6) 0.057(8) 0.067(7) 0.007(6) 0.010(6) 0.006(6)
C323 0.073(8) 0.076(9) 0.075(7) 0.000(7) 0.009(6) -0.003(7)
C324 0.043(6) 0.045(7) 0.068(7) 0.009(6) -0.010(5) 0.000(5)
C325 0.052(7) 0.074(9) 0.081(7) -0.001(7) -0.005(6) 0.006(6)
C326 0.047(6) 0.041(7) 0.073(7) -0.004(6) 0.008(6) 0.003(5)
C327 0.22(2) 0.21(2) 0.224(19) 0.000(10) 0.012(10) 0.001(10)
C328 0.076(8) 0.084(9) 0.097(8) -0.012(7) -0.021(7) 0.028(7)
O45 0.164 0.171 0.172 0.005(9) 0.026(8) 0.011(9)
O46 0.070(6) 0.077(7) 0.081(6) -0.003(5) 0.009(5) 0.005(5)
O47 0.049(5) 0.057(6) 0.057(4) 0.016(4) 0.003(4) -0.002(4)
O48 0.052(5) 0.057(6) 0.048(4) 0.020(4) 0.009(4) 0.004(4)
O49 0.101(7) 0.114(9) 0.109(7) -0.011(7) 0.027(6) 0.011(7)
O50 0.090(7) 0.084(8) 0.106(7) 0.008(6) 0.021(6) 0.009(6)
O51 0.040(4) 0.053(6) 0.056(4) 0.006(4) 0.001(4) 0.001(4)
O52 0.061(5) 0.073(7) 0.080(6) 0.004(5) 0.005(5) 0.002(5)
O53 0.051(5) 0.062(6) 0.054(4) 0.012(4) 0.004(4) -0.004(4)
O54 0.045(5) 0.075(7) 0.067(5) 0.023(5) 0.001(4) 0.001(5)
O55 0.052(5) 0.058(6) 0.055(5) 0.003(4) 0.005(4) -0.012(4)
O56 0.055(5) 0.074(7) 0.073(6) 0.000(5) 0.005(4) -0.011(5)
O57 0.036(4) 0.048(6) 0.076(5) 0.003(4) 0.002(4) -0.003(4)
O58 0.047(4) 0.040(5) 0.053(5) 0.007(4) 0.002(4) -0.002(4)
O59 0.046(5) 0.054(6) 0.074(5) 0.011(5) 0.011(4) 0.010(4)
O60 0.043(4) 0.061(6) 0.058(5) 0.011(4) 0.011(4) 0.011(4)
O61 0.044(4) 0.050(6) 0.060(5) 0.005(4) 0.004(4) -0.005(4)
O62 0.043(5) 0.057(6) 0.084(5) 0.015(5) 0.008(4) -0.009(4)
O63 0.091(7) 0.114(9) 0.125(8) 0.005(7) 0.015(7) 0.011(7)
O64 0.096(7) 0.108(9) 0.115(7) 0.009(7) 0.007(6) 0.029(7)
O65 0.044(4) 0.057(6) 0.054(4) 0.007(4) 0.013(4) 0.002(4)
O66 0.060(5) 0.066(7) 0.084(6) 0.000(5) -0.005(5) 0.011(5)
O67 0.055(5) 0.050(6) 0.070(5) -0.001(4) 0.016(4) -0.001(4)
O68 0.057(5) 0.051(6) 0.045(4) 0.004(4) 0.012(4) 0.006(4)
O69 0.040(4) 0.045(5) 0.065(5) 0.013(4) 0.003(4) 0.010(4)
O70 0.039(4) 0.046(5) 0.060(4) 0.006(4) 0.002(4) 0.009(4)
O71 0.048(5) 0.043(5) 0.070(5) 0.007(4) 0.005(4) 0.003(4)
O72 0.040(4) 0.046(5) 0.063(5) -0.001(4) 0.015(4) 0.008(4)
O73 0.062(5) 0.042(5) 0.074(5) 0.010(4) 0.006(4) 0.008(4)
O74 0.047(5) 0.064(6) 0.076(5) 0.017(5) 0.004(4) 0.013(5)
O75 0.064(6) 0.069(7) 0.094(6) 0.023(5) 0.009(5) 0.004(5)
O76 0.059(5) 0.061(6) 0.088(6) 0.013(5) 0.014(5) 0.006(5)
O77 0.049(5) 0.064(6) 0.079(6) 0.026(5) 0.011(4) -0.001(5)
O78 0.090(7) 0.084(8) 0.099(7) 0.006(6) 0.001(6) 0.004(6)
O79 0.056(5) 0.045(5) 0.057(5) 0.004(4) 0.010(4) 0.014(4)
O80 0.062(5) 0.059(6) 0.070(5) 0.004(5) 0.005(4) -0.014(5)
O81 0.092(7) 0.147(10) 0.140(9) 0.008(8) 0.031(7) 0.015(7)
O82 0.077(7) 0.092(8) 0.123(7) 0.013(6) 0.018(6) 0.008(6)
O83 0.062(5) 0.051(6) 0.089(6) 0.006(5) 0.024(5) -0.016(5)
O84 0.065(5) 0.067(7) 0.080(6) 0.011(5) 0.002(5) -0.012(5)
O85 0.051(5) 0.049(6) 0.072(5) 0.001(4) -0.008(4) -0.003(4)
O86 0.052(5) 0.071(7) 0.073(5) 0.002(5) -0.007(4) 0.009(5)
O87 0.077(6) 0.099(8) 0.103(7) -0.012(6) -0.002(5) 0.019(6)
O88 0.077(6) 0.091(8) 0.088(6) 0.032(6) -0.007(5) 0.009(6)
O89 0.039(4) 0.063(6) 0.060(5) 0.006(4) 0.004(4) -0.010(4)
O90 0.058(5) 0.070(7) 0.062(5) 0.001(5) 0.006(4) -0.001(5)
O91 0.049(5) 0.064(6) 0.064(5) 0.003(4) 0.014(4) -0.005(4)
O92 0.034(4) 0.055(6) 0.067(5) -0.008(4) -0.005(4) 0.005(4)
O93 0.055(5) 0.057(6) 0.064(5) 0.007(4) 0.001(4) -0.001(4)
O94 0.063(5) 0.073(7) 0.074(5) 0.015(5) 0.015(4) 0.016(5)
O95 0.049(5) 0.054(6) 0.065(5) 0.001(4) 0.003(4) -0.015(4)
O96 0.047(5) 0.059(6) 0.068(5) 0.011(4) 0.007(4) -0.009(4)
O97 0.066(6) 0.072(7) 0.080(6) -0.005(5) -0.005(5) -0.012(5)
O98 0.051(5) 0.058(6) 0.067(5) 0.001(4) 0.004(4) 0.000(4)
O99 0.052(5) 0.066(6) 0.073(5) 0.003(5) 0.008(4) -0.015(5)
O100 0.056(5) 0.056(6) 0.085(6) 0.001(5) -0.006(5) -0.002(5)
O101 0.064(5) 0.057(6) 0.069(5) 0.001(5) 0.000(4) -0.002(5)
O102 0.061(5) 0.060(6) 0.074(5) 0.009(5) 0.003(4) -0.009(5)
O103 0.052(5) 0.075(7) 0.098(6) -0.010(5) -0.015(5) 0.000(5)
O104 0.139(10) 0.162(11) 0.169(10) -0.028(8) 0.002(8) 0.025(8)
O105 0.175(11) 0.155(12) 0.177(11) -0.003(9) -0.013(8) -0.018(9)
O106 0.179(11) 0.175(12) 0.176(11) -0.005(9) 0.021(9) 0.007(9)
O107 0.062(5) 0.045(6) 0.063(5) -0.004(4) 0.006(4) -0.007(4)
O108 0.050(5) 0.053(6) 0.088(6) 0.012(5) -0.003(4) -0.001(4)
O109 0.056(5) 0.060(7) 0.114(7) 0.002(5) 0.014(5) 0.009(5)
O110 0.058(5) 0.064(7) 0.090(6) -0.004(5) -0.004(5) 0.010(5)
O111 0.066(6) 0.058(6) 0.091(6) -0.008(5) -0.003(5) -0.011(5)
O112 0.062(5) 0.061(7) 0.092(6) -0.002(5) 0.010(5) 0.012(5)
O113 0.066(6) 0.056(6) 0.098(6) -0.007(5) 0.018(5) -0.008(5)
O114 0.074(6) 0.087(8) 0.112(7) -0.011(6) 0.026(6) 0.011(6)
O115 0.059(5) 0.058(6) 0.076(5) -0.013(5) 0.015(4) 0.009(5)
O116 0.062(5) 0.051(6) 0.089(6) -0.007(5) 0.025(5) 0.009(5)
O117 0.047(5) 0.053(6) 0.081(6) 0.005(5) 0.016(4) -0.001(4)
O118 0.052(5) 0.050(6) 0.071(5) -0.008(4) 0.018(4) -0.012(4)
O119 0.114(8) 0.139(10) 0.130(8) -0.010(7) 0.022(7) 0.017(8)
O120 0.121(9) 0.144(10) 0.157(9) 0.003(8) 0.019(8) 0.018(8)
O121 0.064(5) 0.052(6) 0.089(6) 0.004(5) 0.014(5) 0.008(5)
O122 0.054(5) 0.073(7) 0.088(6) 0.001(5) 0.008(5) 0.005(5)
O123 0.053(5) 0.059(6) 0.069(5) 0.006(5) 0.009(4) 0.006(5)
O124 0.047(5) 0.045(5) 0.065(5) 0.000(4) 0.000(4) -0.006(4)
O125 0.056(5) 0.054(6) 0.073(5) -0.001(4) 0.008(4) 0.005(5)
O126 0.041(4) 0.071(6) 0.066(5) 0.002(5) -0.005(4) 0.002(4)
O127 0.150(10) 0.137(10) 0.141(9) 0.005(8) 0.017(8) 0.012(8)
O128 0.110(8) 0.108(9) 0.113(8) 0.019(7) 0.002(7) -0.001(7)
O129 0.142(9) 0.114(9) 0.112(8) 0.016(7) 0.013(7) 0.004(8)
O130 0.178(12) 0.179(13) 0.218(12) 0.006(9) 0.007(9) 0.004(9)

loop_
_atom_type_symbol
_atom_type_description
_atom_type_scat_dispersion_real
_atom_type_scat_dispersion_imag
_atom_type_scat_source
C C 0.0033 0.0016 'International Tables Vol C Tables 4.2.6.8 and 6.1.1.4'
H H 0.0000 0.0000 'International Tables Vol C Tables 4.2.6.8 and 6.1.1.4'
N N 0.0061 0.0033 'International Tables Vol C Tables 4.2.6.8 and 6.1.1.4'
O O 0.0106 0.0060 'International Tables Vol C Tables 4.2.6.8 and 6.1.1.4'
Cd Cd -0.8075 1.2024 'International Tables Vol C Tables 4.2.6.8 and 6.1.1.4'
Yb Yb -0.3850 5.5486 'International Tables Vol C Tables 4.2.6.8 and 6.1.1.4'

loop_
_geom_angle_atom_site_label_1
_geom_angle_atom_site_label_2
_geom_angle_atom_site_label_3
_geom_angle
O69 Yb1 O26 85.4(2)
O69 Yb1 O30 116.8(2)
O26 Yb1 O30 132.9(3)
O69 Yb1 O67 76.1(3)
O26 Yb1 O67 76.7(2)
O30 Yb1 O67 145.9(2)
O69 Yb1 O72 145.9(3)
O26 Yb1 O72 104.3(2)
O30 Yb1 O72 80.6(2)
O67 Yb1 O72 74.6(3)
O69 Yb1 O73 80.0(3)
O26 Yb1 O73 155.6(2)
O30 Yb1 O73 71.5(2)
O67 Yb1 O73 80.9(3)
O72 Yb1 O73 78.5(3)
O69 Yb1 O25 141.7(2)
O26 Yb1 O25 63.7(3)
O30 Yb1 O25 75.9(3)
O67 Yb1 O25 114.7(2)
O72 Yb1 O25 68.4(2)
O73 Yb1 O25 136.5(2)
O69 Yb1 N15 75.0(3)
O26 Yb1 N15 75.0(3)
O30 Yb1 N15 72.3(4)
O67 Yb1 N15 140.6(3)
O72 Yb1 N15 139.0(3)
O73 Yb1 N15 119.1(3)
O25 Yb1 N15 75.4(3)
O69 Yb1 Cd1 111.2(2)
O26 Yb1 Cd1 163.2(2)
O30 Yb1 Cd1 37.5(2)
O67 Yb1 Cd1 109.2(2)
O72 Yb1 Cd1 63.7(2)
O73 Yb1 Cd1 38.2(2)
O25 Yb1 Cd1 99.9(2)
N15 Yb1 Cd1 105.8(3)
O69 Yb1 Cd12 64.3(2)
O26 Yb1 Cd12 35.3(2)
O30 Yb1 Cd12 167.4(2)
O67 Yb1 Cd12 46.2(2)
O72 Yb1 Cd12 105.3(2)
O73 Yb1 Cd12 120.3(2)
O25 Yb1 Cd12 95.8(2)
N15 Yb1 Cd12 96.7(3)
Cd1 Yb1 Cd12 155.14(3)
O80 Yb2 O42 113.9(3)
O80 Yb2 O82 144.6(5)
O42 Yb2 O82 82.3(3)
O80 Yb2 O78 78.0(4)
O42 Yb2 O78 150.9(3)
O82 Yb2 O78 74.8(5)
O80 Yb2 O38 84.9(3)
O42 Yb2 O38 129.2(4)
O82 Yb2 O38 109.7(4)
O78 Yb2 O38 76.4(3)
O80 Yb2 O83 78.8(4)
O42 Yb2 O83 72.5(3)
O82 Yb2 O83 76.7(5)
O78 Yb2 O83 84.8(4)
O38 Yb2 O83 157.3(3)
O80 Yb2 N21 74.9(3)
O42 Yb2 N21 67.4(4)
O82 Yb2 N21 139.4(4)
O78 Yb2 N21 141.1(3)
O38 Yb2 N21 73.9(4)
O83 Yb2 N21 116.1(3)
O80 Yb2 O37 143.0(3)
O42 Yb2 O37 77.7(5)
O82 Yb2 O37 68.8(4)
O78 Yb2 O37 109.5(3)
O38 Yb2 O37 63.2(4)
O83 Yb2 O37 136.8(3)
N21 Yb2 O37 78.5(4)
O80 Yb2 C205 99.0(4)
O42 Yb2 C205 106.1(3)
O82 Yb2 C205 106.5(5)
O78 Yb2 C205 97.6(5)
O38 Yb2 C205 23.4(3)
O83 Yb2 C205 176.4(4)
N21 Yb2 C205 60.4(3)
O37 Yb2 C205 44.9(3)
O80 Yb2 Cd4 109.0(3)
O42 Yb2 Cd4 38.1(3)
O82 Yb2 Cd4 63.7(3)
O78 Yb2 Cd4 113.7(3)
O38 Yb2 Cd4 163.9(3)
O83 Yb2 Cd4 38.4(3)
N21 Yb2 Cd4 101.3(3)
O37 Yb2 Cd4 101.0(3)
C205 Yb2 Cd4 141.3(3)
O80 Yb2 Cd3 64.3(3)
O42 Yb2 Cd3 159.2(3)
O82 Yb2 Cd3 111.3(3)
O78 Yb2 Cd3 49.8(3)
O38 Yb2 Cd3 32.5(3)
O83 Yb2 Cd3 124.9(3)
N21 Yb2 Cd3 92.9(3)
O37 Yb2 Cd3 92.3(3)
C205 Yb2 Cd3 55.8(3)
Cd4 Yb2 Cd3 162.17(4)
O14 Yb3 O57 86.5(2)
O14 Yb3 O18 128.6(3)
O57 Yb3 O18 119.7(3)
O14 Yb3 O55 76.6(2)
O57 Yb3 O55 74.1(3)
O18 Yb3 O55 149.0(2)
O14 Yb3 O59 106.7(3)
O57 Yb3 O59 140.5(3)
O18 Yb3 O59 81.2(3)
O55 Yb3 O59 73.3(3)
O14 Yb3 O62 161.8(2)
O57 Yb3 O62 81.5(3)
O18 Yb3 O62 69.6(2)
O55 Yb3 O62 86.9(3)
O59 Yb3 O62 75.1(3)
O14 Yb3 N9 73.8(4)
O57 Yb3 N9 76.2(2)
O18 Yb3 N9 71.6(3)
O55 Yb3 N9 138.9(2)
O59 Yb3 N9 142.9(2)
O62 Yb3 N9 116.1(3)
O14 Yb3 O13 63.4(3)
O57 Yb3 O13 144.9(2)
O18 Yb3 O13 73.0(3)
O55 Yb3 O13 112.8(2)
O59 Yb3 O13 70.1(2)
O62 Yb3 O13 131.8(2)
N9 Yb3 O13 78.1(3)
O14 Yb3 Cd10 158.5(2)
O57 Yb3 Cd10 114.3(2)
O18 Yb3 Cd10 37.1(2)
O55 Yb3 Cd10 112.9(2)
O59 Yb3 Cd10 61.0(2)
O62 Yb3 Cd10 37.7(2)
N9 Yb3 Cd10 104.9(3)
O13 Yb3 Cd10 95.20(18)
O14 Yb3 Cd9 32.6(2)
O57 Yb3 Cd9 66.0(2)
O18 Yb3 Cd9 160.9(2)
O55 Yb3 Cd9 48.2(2)
O59 Yb3 Cd9 105.9(2)
O62 Yb3 Cd9 129.2(2)
N9 Yb3 Cd9 93.6(2)
O13 Yb3 Cd9 92.40(18)
Cd10 Yb3 Cd9 161.03(3)
O102 Yb4 O19 84.9(3)
O102 Yb4 O99 76.2(4)
O19 Yb4 O99 76.5(3)
O102 Yb4 O95 79.3(4)
O19 Yb4 O95 160.7(3)
O99 Yb4 O95 88.9(4)
O102 Yb4 O97 141.1(4)
O19 Yb4 O97 113.1(3)
O99 Yb4 O97 75.2(4)
O95 Yb4 O97 74.3(4)
O102 Yb4 O15 116.4(3)
O19 Yb4 O15 128.1(4)
O99 Yb4 O15 151.3(2)
O95 Yb4 O15 69.7(3)
O97 Yb4 O15 80.5(3)
O102 Yb4 O20 145.0(3)
O19 Yb4 O20 63.3(4)
O99 Yb4 O20 107.8(3)
O95 Yb4 O20 134.5(2)
O97 Yb4 O20 70.0(3)
O15 Yb4 O20 77.2(4)
O102 Yb4 N8 75.9(3)
O19 Yb4 N8 71.2(4)
O99 Yb4 N8 138.7(3)
O95 Yb4 N8 115.0(3)
O97 Yb4 N8 141.5(3)
O15 Yb4 N8 69.7(3)
O20 Yb4 N8 79.9(4)
O102 Yb4 C109 99.2(4)
O19 Yb4 C109 20.7(4)
O99 Yb4 C109 94.4(4)
O95 Yb4 C109 176.0(4)
O97 Yb4 C109 108.8(4)
O15 Yb4 C109 107.9(4)
O20 Yb4 C109 46.4(4)
N8 Yb4 C109 61.0(5)
O102 Yb4 Cd13 110.9(3)
O19 Yb4 Cd13 161.3(3)
O99 Yb4 Cd13 116.1(2)
O95 Yb4 Cd13 38.0(2)
O97 Yb4 Cd13 61.0(3)
O15 Yb4 Cd13 36.4(2)
O20 Yb4 Cd13 98.6(2)
N8 Yb4 Cd13 102.1(3)
C109 Yb4 Cd13 141.0(4)
O125 Yb5 O43 85.5(2)
O125 Yb5 O39 117.9(3)
O43 Yb5 O39 129.1(3)
O125 Yb5 O123 75.3(4)
O43 Yb5 O123 77.6(2)
O39 Yb5 O123 148.6(3)
O125 Yb5 O122 141.3(4)
O43 Yb5 O122 108.2(3)
O39 Yb5 O122 81.9(3)
O123 Yb5 O122 72.8(4)
O125 Yb5 O118 80.4(3)
O43 Yb5 O118 160.1(2)
O39 Yb5 O118 70.4(2)
O123 Yb5 O118 85.2(3)
O122 Yb5 O118 75.6(4)
O125 Yb5 O44 143.1(2)
O43 Yb5 O44 63.6(3)
O39 Yb5 O44 73.8(3)
O123 Yb5 O44 114.0(2)
O122 Yb5 O44 71.8(2)
O118 Yb5 O44 134.1(2)
O125 Yb5 N20 75.6(3)
O43 Yb5 N20 73.8(4)
O39 Yb5 N20 70.2(4)
O123 Yb5 N20 140.4(3)
O122 Yb5 N20 142.5(3)
O118 Yb5 N20 115.5(3)
O44 Yb5 N20 76.6(4)
O125 Yb5 Cd19 113.0(2)
O43 Yb5 Cd19 160.7(2)
O39 Yb5 Cd19 37.6(3)
O123 Yb5 Cd19 111.7(2)
O122 Yb5 Cd19 61.4(3)
O118 Yb5 Cd19 38.1(2)
O44 Yb5 Cd19 97.0(2)
N20 Yb5 Cd19 104.1(3)
O125 Yb5 Cd18 65.8(2)
O43 Yb5 Cd18 32.4(2)
O39 Yb5 Cd18 160.9(3)
O123 Yb5 Cd18 49.4(2)
O122 Yb5 Cd18 106.9(3)
O118 Yb5 Cd18 127.8(2)
O44 Yb5 Cd18 92.6(2)
N20 Yb5 Cd18 93.9(3)
Cd19 Yb5 Cd18 161.10(3)
O116 Yb6 O27 114.7(3)
O116 Yb6 O31 87.4(3)
O27 Yb6 O31 133.5(3)
O116 Yb6 O111 76.7(4)
O27 Yb6 O111 146.6(3)
O31 Yb6 O111 75.6(3)
O116 Yb6 O110 146.9(4)
O27 Yb6 O110 79.9(3)
O31 Yb6 O110 103.9(3)
O111 Yb6 O110 76.3(4)
O116 Yb6 O107 78.4(4)
O27 Yb6 O107 72.0(2)
O31 Yb6 O107 154.4(2)
O111 Yb6 O107 80.5(4)
O110 Yb6 O107 78.7(4)
O116 Yb6 N14 75.1(3)
O27 Yb6 N14 72.3(4)
O31 Yb6 N14 75.4(4)
O111 Yb6 N14 140.0(3)
O110 Yb6 N14 137.6(3)
O107 Yb6 N14 120.1(3)
O116 Yb6 O32 140.4(3)
O27 Yb6 O32 77.9(3)
O31 Yb6 O32 61.4(4)
O111 Yb6 O32 114.3(3)
O110 Yb6 O32 69.5(3)
O107 Yb6 O32 139.3(3)
N14 Yb6 O32 73.7(4)
O116 Yb6 Cd22 108.8(3)
O27 Yb6 Cd22 37.7(2)
O31 Yb6 Cd22 163.7(3)
O111 Yb6 Cd22 109.5(3)
O110 Yb6 Cd22 63.7(3)
O107 Yb6 Cd22 38.2(2)
N14 Yb6 Cd22 106.1(3)
O32 Yb6 Cd22 103.0(3)
O116 Yb6 Cd21 65.9(3)
O27 Yb6 Cd21 169.3(2)
O31 Yb6 Cd21 36.6(2)
O111 Yb6 Cd21 43.9(3)
O110 Yb6 Cd21 105.4(3)
O107 Yb6 Cd21 117.9(2)
N14 Yb6 Cd21 98.1(3)
O32 Yb6 Cd21 95.0(3)
Cd22 Yb6 Cd21 153.00(4)
O34 Cd1 O30 149.6(3)
O34 Cd1 O73 134.0(3)
O30 Cd1 O73 74.6(2)
O34 Cd1 O71 76.3(2)
O30 Cd1 O71 96.3(2)
O73 Cd1 O71 90.5(3)
O34 Cd1 N17 83.9(4)
O30 Cd1 N17 94.5(4)
O73 Cd1 N17 112.3(4)
O71 Cd1 N17 156.6(4)
O34 Cd1 O29 84.3(3)
O30 Cd1 O29 65.5(3)
O73 Cd1 O29 139.2(2)
O71 Cd1 O29 85.8(2)
N17 Cd1 O29 79.9(4)
O34 Cd1 Yb1 156.1(2)
O30 Cd1 Yb1 38.0(2)
O73 Cd1 Yb1 41.1(2)
O71 Cd1 Yb1 80.3(2)
N17 Cd1 Yb1 119.9(4)
O29 Cd1 Yb1 98.5(2)
O129 Cd2 O34 104.2(4)
O129 Cd2 O71 115.4(5)
O34 Cd2 O71 76.3(3)
O129 Cd2 O75 96.7(5)
O34 Cd2 O75 147.4(3)
O71 Cd2 O75 116.7(4)
O129 Cd2 O33 79.5(4)
O34 Cd2 O33 65.8(4)
O71 Cd2 O33 141.8(4)
O75 Cd2 O33 94.4(3)
O129 Cd2 O76 147.9(5)
O34 Cd2 O76 97.1(3)
O71 Cd2 O76 92.6(4)
O75 Cd2 O76 54.7(4)
O33 Cd2 O76 87.9(3)
O129 Cd2 C274 125.5(6)
O34 Cd2 C274 122.9(4)
O71 Cd2 C274 101.9(5)
O75 Cd2 C274 29.1(5)
O33 Cd2 C274 95.2(3)
O76 Cd2 C274 26.1(4)
O77 Cd3 O38 108.4(3)
O77 Cd3 O79 92.3(4)
O38 Cd3 O79 97.7(3)
O77 Cd3 N19 168.5(3)
O38 Cd3 N19 78.2(4)
O79 Cd3 N19 96.2(3)
O77 Cd3 O74 85.9(4)
O38 Cd3 O74 162.7(3)
O79 Cd3 O74 91.1(3)
N19 Cd3 O74 86.2(3)
O77 Cd3 O76 84.8(4)
O38 Cd3 O76 85.2(3)
O79 Cd3 O76 176.4(4)
N19 Cd3 O76 86.4(3)
O74 Cd3 O76 86.6(4)
O77 Cd3 Yb2 85.1(3)
O38 Cd3 Yb2 34.1(3)
O79 Cd3 Yb2 73.8(2)
N19 Cd3 Yb2 104.7(3)
O74 Cd3 Yb2 162.1(3)
O76 Cd3 Yb2 107.9(3)
O2 Cd4 N1 80.0(6)
O2 Cd4 O42 147.9(6)
N1 Cd4 O42 96.3(5)
O2 Cd4 O83 139.1(5)
N1 Cd4 O83 106.6(4)
O42 Cd4 O83 72.7(3)
O2 Cd4 O81 85.7(4)
N1 Cd4 O81 165.7(4)
O42 Cd4 O81 96.0(4)
O83 Cd4 O81 84.1(5)
O2 Cd4 O41 80.7(7)
N1 Cd4 O41 93.5(7)
O42 Cd4 O41 67.7(6)
O83 Cd4 O41 137.2(5)
O81 Cd4 O41 84.4(6)
O2 Cd4 Yb2 162.7(4)
N1 Cd4 Yb2 117.3(4)
O42 Cd4 Yb2 37.8(3)
O83 Cd4 Yb2 39.0(3)
O81 Cd4 Yb2 77.0(4)
O41 Cd4 Yb2 98.1(5)
O45 Cd5 O2 135.0(7)
O45 Cd5 O46 58.1(7)
O2 Cd5 O46 81.9(5)
O45 Cd5 O131 97.9(7)
O2 Cd5 O131 124.7(7)
O46 Cd5 O131 153.2(5)
O45 Cd5 O1 82.0(6)
O2 Cd5 O1 66.1(5)
O46 Cd5 O1 72.8(4)
O131 Cd5 O1 118.9(7)
O45 Cd5 O81 104.7(7)
O2 Cd5 O81 78.8(4)
O46 Cd5 O81 72.6(5)
O131 Cd5 O81 106.1(6)
O1 Cd5 O81 133.3(4)
O45 Cd5 C244 29.5(9)
O2 Cd5 C244 108.1(8)
O46 Cd5 C244 28.6(8)
O131 Cd5 C244 126.8(8)
O1 Cd5 C244 74.5(8)
O81 Cd5 C244 89.2(8)
O47 Cd6 O6 100.9(2)
O47 Cd6 N3 168.8(3)
O6 Cd6 N3 80.0(4)
O47 Cd6 O84 91.7(4)
O6 Cd6 O84 167.3(3)
N3 Cd6 O84 87.9(3)
O47 Cd6 O46 85.8(4)
O6 Cd6 O46 90.7(3)
N3 Cd6 O46 105.4(3)
O84 Cd6 O46 89.1(4)
O47 Cd6 O52 77.9(4)
O6 Cd6 O52 77.4(3)
N3 Cd6 O52 91.5(3)
O84 Cd6 O52 106.6(4)
O46 Cd6 O52 157.5(4)
O47 Cd6 Cd7 75.2(3)
O6 Cd6 Cd7 38.3(2)
N3 Cd6 Cd7 99.8(3)
O84 Cd6 Cd7 149.8(3)
O46 Cd6 Cd7 116.3(3)
O52 Cd6 Cd7 44.5(2)
O10 Cd7 O6 125.0(4)
O10 Cd7 O48 79.3(3)
O6 Cd7 O48 83.8(3)
O10 Cd7 N5 82.7(4)
O6 Cd7 N5 98.4(4)
O48 Cd7 N5 159.3(3)
O10 Cd7 O51 96.8(3)
O6 Cd7 O51 132.3(2)
O48 Cd7 O51 82.5(3)
N5 Cd7 O51 109.8(4)
O10 Cd7 O52 150.4(3)
O6 Cd7 O52 81.0(3)
O48 Cd7 O52 91.0(4)
N5 Cd7 O52 109.7(3)
O51 Cd7 O52 53.9(3)
O10 Cd7 C252 124.5(4)
O6 Cd7 C252 106.1(4)
O48 Cd7 C252 86.7(4)
N5 Cd7 C252 112.1(4)
O51 Cd7 C252 27.8(4)
O52 Cd7 C252 26.1(4)
O10 Cd7 Cd6 144.8(3)
O6 Cd7 Cd6 38.3(2)
O48 Cd7 Cd6 69.3(2)
N5 Cd7 Cd6 124.1(3)
O51 Cd7 Cd6 94.4(2)
O52 Cd7 Cd6 48.4(3)
C252 Cd7 Cd6 70.2(4)
O54 Cd8 O10 138.6(3)
O54 Cd8 O48 108.3(3)
O10 Cd8 O48 77.8(3)
O54 Cd8 O50 111.5(4)
O10 Cd8 O50 99.7(4)
O48 Cd8 O50 118.2(4)
O54 Cd8 O9 92.4(3)
O10 Cd8 O9 66.7(4)
O48 Cd8 O9 143.0(3)
O50 Cd8 O9 79.3(4)
O54 Cd8 O49 81.7(5)
O10 Cd8 O49 139.6(3)
O48 Cd8 O49 88.0(4)
O50 Cd8 O49 54.5(5)
O9 Cd8 O49 126.0(3)
O54 Cd8 O53 55.0(4)
O10 Cd8 O53 86.9(3)
O48 Cd8 O53 82.0(3)
O50 Cd8 O53 159.6(4)
O9 Cd8 O53 85.8(3)
O49 Cd8 O53 128.7(4)
O54 Cd8 C250 99.0(5)
O10 Cd8 C250 119.3(5)
O48 Cd8 C250 105.1(5)
O50 Cd8 C250 24.9(6)
O9 Cd8 C250 101.3(5)
O49 Cd8 C250 29.6(6)
O53 Cd8 C250 153.6(5)
O56 Cd9 O14 110.3(2)
O56 Cd9 O58 89.9(4)
O14 Cd9 O58 93.3(2)
O56 Cd9 N7 166.8(3)
O14 Cd9 N7 80.6(4)
O58 Cd9 N7 96.8(3)
O56 Cd9 O53 83.7(4)
O14 Cd9 O53 83.5(3)
O58 Cd9 O53 171.3(3)
N7 Cd9 O53 90.6(3)
O56 Cd9 O51 85.0(3)
O14 Cd9 O51 160.2(2)
O58 Cd9 O51 99.5(3)
N7 Cd9 O51 82.8(3)
O53 Cd9 O51 85.8(3)
O56 Cd9 Yb3 86.0(3)
O14 Cd9 Yb3 32.5(2)
O58 Cd9 Yb3 71.6(2)
N7 Cd9 Yb3 106.8(3)
O53 Cd9 Yb3 102.0(2)
O51 Cd9 Yb3 167.3(2)
N11 Cd10 O22 84.3(4)
N11 Cd10 O60 158.0(3)
O22 Cd10 O60 75.2(3)
N11 Cd10 O18 93.9(4)
O22 Cd10 O18 152.3(3)
O60 Cd10 O18 100.6(3)
N11 Cd10 O62 107.7(3)
O22 Cd10 O62 133.7(2)
O60 Cd10 O62 92.4(4)
O18 Cd10 O62 73.2(2)
N11 Cd10 O17 83.5(4)
O22 Cd10 O17 86.8(3)
O60 Cd10 O17 87.6(3)
O18 Cd10 O17 65.6(3)
O62 Cd10 O17 138.0(2)
N11 Cd10 Yb3 118.4(4)
O22 Cd10 Yb3 157.2(3)
O60 Cd10 Yb3 82.7(2)
O18 Cd10 Yb3 37.9(2)
O62 Cd10 Yb3 40.9(2)
O17 Cd10 Yb3 97.8(2)
O22 Cd11 O66 143.3(3)
O22 Cd11 O60 75.3(3)
O66 Cd11 O60 122.8(4)
O22 Cd11 O63 101.5(4)
O66 Cd11 O63 100.2(5)
O60 Cd11 O63 111.1(5)
O22 Cd11 O65 97.9(2)
O66 Cd11 O65 56.1(4)
O60 Cd11 O65 87.2(3)
O63 Cd11 O65 156.1(5)
O22 Cd11 O21 66.9(4)
O66 Cd11 O21 90.4(3)
O60 Cd11 O21 142.2(3)
O63 Cd11 O21 76.0(4)
O65 Cd11 O21 99.3(3)
O22 Cd11 O64 134.9(4)
O66 Cd11 O64 81.7(5)
O60 Cd11 O64 80.2(4)
O63 Cd11 O64 53.8(5)
O65 Cd11 O64 118.2(4)
O21 Cd11 O64 126.3(3)
O22 Cd11 C262 117.6(6)
O66 Cd11 C262 94.3(6)
O60 Cd11 C262 93.8(6)
O63 Cd11 C262 26.5(5)
O65 Cd11 C262 143.5(6)
O21 Cd11 C262 101.9(5)
O64 Cd11 C262 27.7(6)
O22 Cd11 C264 123.6(4)
O66 Cd11 C264 27.8(5)
O60 Cd11 C264 104.8(4)
O63 Cd11 C264 128.0(6)
O65 Cd11 C264 28.4(4)
O21 Cd11 C264 97.6(3)
O64 Cd11 C264 98.9(5)
C262 Cd11 C264 118.6(7)
O68 Cd12 O70 102.8(3)
O68 Cd12 N13 156.5(3)
O70 Cd12 N13 99.4(3)
O68 Cd12 O26 107.6(3)
O70 Cd12 O26 95.8(2)
N13 Cd12 O26 77.7(4)
O68 Cd12 O61 85.6(3)
O70 Cd12 O61 91.5(3)
N13 Cd12 O61 86.0(4)
O26 Cd12 O61 162.9(2)
O68 Cd12 O65 78.1(3)
O70 Cd12 O65 177.5(4)
N13 Cd12 O65 79.4(3)
O26 Cd12 O65 86.0(2)
O61 Cd12 O65 86.2(3)
O68 Cd12 Yb1 85.8(3)
O70 Cd12 Yb1 74.7(2)
N13 Cd12 Yb1 107.8(3)
O26 Cd12 Yb1 34.6(2)
O61 Cd12 Yb1 161.7(2)
O65 Cd12 Yb1 107.7(2)
O11 Cd13 O15 149.6(4)
O11 Cd13 O98 78.2(3)
O15 Cd13 O98 98.0(3)
O11 Cd13 N6 81.4(4)
O15 Cd13 N6 99.7(4)
O98 Cd13 N6 159.6(3)
O11 Cd13 O95 136.5(3)
O15 Cd13 O95 73.3(2)
O98 Cd13 O95 91.8(3)
N6 Cd13 O95 102.9(3)
O11 Cd13 O16 82.1(4)
O15 Cd13 O16 67.6(3)
O98 Cd13 O16 87.8(3)
N6 Cd13 O16 89.7(4)
O95 Cd13 O16 140.4(3)
O11 Cd13 Yb4 159.1(3)
O15 Cd13 Yb4 39.0(2)
O98 Cd13 Yb4 81.4(2)
N6 Cd13 Yb4 118.8(3)
O95 Cd13 Yb4 39.2(3)
O16 Cd13 Yb4 102.0(3)
O11 Cd14 O94 140.4(3)
O11 Cd14 O98 76.7(3)
O94 Cd14 O98 113.2(4)
O11 Cd14 O128 97.6(4)
O94 Cd14 O128 104.6(5)
O98 Cd14 O128 126.1(5)
O11 Cd14 O127 122.0(5)
O94 Cd14 O127 97.5(5)
O98 Cd14 O127 83.6(5)
O128 Cd14 O127 53.9(6)
O11 Cd14 O93 89.5(3)
O94 Cd14 O93 55.4(4)
O98 Cd14 O93 84.9(3)
O128 Cd14 O93 149.0(5)
O127 Cd14 O93 142.5(5)
O11 Cd14 O12 65.7(3)
O94 Cd14 O12 87.2(3)
O98 Cd14 O12 138.4(3)
O128 Cd14 O12 77.8(5)
O127 Cd14 O12 131.2(4)
O93 Cd14 O12 77.8(3)
O11 Cd14 C296 113.3(4)
O94 Cd14 C296 100.4(4)
O98 Cd14 C296 107.7(4)
O128 Cd14 C296 26.0(5)
O127 Cd14 C296 28.0(5)
O93 Cd14 C296 155.7(4)
O12 Cd14 C296 103.2(4)
O11 Cd14 C292 115.7(3)
O94 Cd14 C292 26.8(4)
O98 Cd14 C292 101.7(4)
O128 Cd14 C292 127.2(5)
O127 Cd14 C292 121.5(6)
O93 Cd14 C292 28.6(4)
O12 Cd14 C292 80.2(3)
C296 Cd14 C292 127.1(5)
O7 Cd15 O91 103.1(3)
O7 Cd15 O93 91.2(3)
O91 Cd15 O93 88.4(4)
O7 Cd15 N4 79.7(4)
O91 Cd15 N4 168.1(3)
O93 Cd15 N4 103.2(3)
O7 Cd15 O96 166.3(3)
O91 Cd15 O96 90.4(4)
O93 Cd15 O96 91.0(4)
N4 Cd15 O96 86.7(3)
O3 Cd16 O7 124.9(4)
O3 Cd16 N2 84.6(5)
O7 Cd16 N2 94.4(5)
O3 Cd16 O92 76.6(3)
O7 Cd16 O92 86.3(3)
N2 Cd16 O92 157.3(4)
O3 Cd16 O90 149.5(3)
O7 Cd16 O90 80.4(2)
N2 Cd16 O90 112.4(4)
O92 Cd16 O90 90.1(3)
O3 Cd16 O89 96.0(3)
O7 Cd16 O89 133.0(2)
N2 Cd16 O89 113.3(4)
O92 Cd16 O89 81.6(3)
O90 Cd16 O89 54.5(3)
O3 Cd17 O86 140.7(3)
O3 Cd17 O87 98.2(4)
O86 Cd17 O87 109.1(4)
O3 Cd17 O92 76.9(3)
O86 Cd17 O92 111.3(3)
O87 Cd17 O92 119.0(4)
O3 Cd17 O4 67.3(4)
O86 Cd17 O4 91.7(3)
O87 Cd17 O4 76.7(4)
O92 Cd17 O4 143.0(3)
O3 Cd17 O85 89.6(3)
O86 Cd17 O85 54.7(4)
O87 Cd17 O85 156.0(4)
O92 Cd17 O85 84.9(3)
O4 Cd17 O85 85.6(3)
O3 Cd17 O88 136.4(3)
O86 Cd17 O88 82.9(4)
O87 Cd17 O88 54.3(5)
O92 Cd17 O88 87.9(4)
O4 Cd17 O88 124.7(3)
O85 Cd17 O88 130.0(4)
O3 Cd17 C286 119.6(4)
O86 Cd17 C286 96.3(5)
O87 Cd17 C286 27.7(5)
O92 Cd17 C286 104.3(5)
O4 Cd17 C286 101.5(5)
O85 Cd17 C286 150.6(5)
O88 Cd17 C286 26.6(5)
O124 Cd18 O126 90.1(4)
O124 Cd18 O43 110.1(3)
O126 Cd18 O43 93.7(2)
O124 Cd18 N22 167.1(3)
O126 Cd18 N22 96.0(3)
O43 Cd18 N22 80.9(4)
O124 Cd18 O85 83.7(3)
O126 Cd18 O85 172.5(4)
O43 Cd18 O85 84.4(2)
N22 Cd18 O85 90.9(3)
O124 Cd18 O89 85.4(3)
O126 Cd18 O89 98.0(3)
O43 Cd18 O89 160.6(2)
N22 Cd18 O89 82.5(3)
O85 Cd18 O89 85.9(3)
O124 Cd18 Yb5 84.8(2)
O126 Cd18 Yb5 72.7(2)
O43 Cd18 Yb5 32.8(2)
N22 Cd18 Yb5 107.8(3)
O85 Cd18 Yb5 102.3(2)
O89 Cd18 Yb5 166.5(2)
O35 Cd19 O121 74.8(3)
O35 Cd19 N18 83.8(5)
O121 Cd19 N18 157.9(4)
O35 Cd19 O118 136.4(3)
O121 Cd19 O118 90.2(4)
N18 Cd19 O118 109.5(4)
O35 Cd19 O39 149.7(4)
O121 Cd19 O39 98.5(3)
N18 Cd19 O39 97.2(5)
O118 Cd19 O39 71.9(2)
O35 Cd19 O40 84.5(4)
O121 Cd19 O40 88.1(3)
N18 Cd19 O40 84.4(5)
O118 Cd19 O40 136.6(3)
O39 Cd19 O40 65.5(4)
O35 Cd19 Yb5 155.0(3)
O121 Cd19 Yb5 80.3(3)
N18 Cd19 Yb5 121.2(4)
O118 Cd19 Yb5 40.1(2)
O39 Cd19 Yb5 37.3(2)
O40 Cd19 Yb5 97.2(3)
O35 Cd20 O114 144.2(3)
O35 Cd20 O121 74.9(3)
O114 Cd20 O121 119.7(4)
O35 Cd20 O120 100.0(5)
O114 Cd20 O120 99.9(6)
O121 Cd20 O120 118.3(6)
O35 Cd20 O119 129.3(5)
O114 Cd20 O119 86.3(6)
O121 Cd20 O119 82.5(5)
O120 Cd20 O119 53.2(6)
O35 Cd20 O36 69.6(5)
O114 Cd20 O36 86.6(4)
O121 Cd20 O36 143.5(4)
O120 Cd20 O36 76.6(5)
O119 Cd20 O36 127.0(4)
O35 Cd20 O113 96.7(3)
O114 Cd20 O113 54.4(4)
O121 Cd20 O113 89.1(4)
O120 Cd20 O113 150.8(6)
O119 Cd20 O113 128.0(6)
O36 Cd20 O113 87.2(4)
O35 Cd20 C316 122.3(5)
O114 Cd20 C316 27.4(5)
O121 Cd20 C316 103.9(5)
O120 Cd20 C316 126.8(7)
O119 Cd20 C316 106.9(7)
O36 Cd20 C316 88.5(4)
O113 Cd20 C316 27.1(5)
O35 Cd20 C318 113.5(5)
O114 Cd20 C318 96.8(5)
O121 Cd20 C318 99.9(6)
O120 Cd20 C318 25.3(6)
O119 Cd20 C318 28.2(6)
O36 Cd20 C318 101.4(6)
O113 Cd20 C318 149.7(6)
C316 Cd20 C318 123.2(7)
N16 Cd21 O115 95.8(3)
N16 Cd21 O112 159.0(3)
O115 Cd21 O112 100.5(4)
N16 Cd21 O117 85.7(3)
O115 Cd21 O117 89.1(4)
O112 Cd21 O117 81.6(4)
N16 Cd21 O31 78.6(4)
O115 Cd21 O31 95.2(3)
O112 Cd21 O31 112.6(3)
O117 Cd21 O31 164.0(3)
N16 Cd21 O113 85.8(3)
O115 Cd21 O113 178.1(4)
O112 Cd21 O113 77.7(4)
O117 Cd21 O113 89.9(4)
O31 Cd21 O113 86.1(3)
N16 Cd21 Yb6 109.4(3)
O115 Cd21 Yb6 74.4(3)
O112 Cd21 Yb6 87.8(3)
O117 Cd21 Yb6 158.4(2)
O31 Cd21 Yb6 35.8(3)
O113 Cd21 Yb6 106.1(3)
O23 Cd22 N12 83.7(4)
O23 Cd22 O109 77.3(3)
N12 Cd22 O109 159.5(4)
O23 Cd22 O107 132.6(3)
N12 Cd22 O107 111.6(4)
O109 Cd22 O107 87.2(4)
O23 Cd22 O27 150.6(4)
N12 Cd22 O27 94.5(4)
O109 Cd22 O27 98.4(3)
O107 Cd22 O27 75.3(2)
O23 Cd22 O28 85.0(4)
N12 Cd22 O28 82.4(4)
O109 Cd22 O28 88.4(3)
O107 Cd22 O28 139.6(2)
O27 Cd22 O28 65.7(3)
O23 Cd22 Yb6 157.1(2)
N12 Cd22 Yb6 119.2(4)
O109 Cd22 Yb6 80.2(3)
O107 Cd22 Yb6 41.4(2)
O27 Cd22 Yb6 38.2(2)
O28 Cd22 Yb6 98.4(2)
O23 Cd23 O104 151.2(5)
O23 Cd23 O106 131.5(6)
O104 Cd23 O106 68.0(8)
O23 Cd23 O109 75.1(3)
O104 Cd23 O109 109.8(7)
O106 Cd23 O109 130.2(6)
O23 Cd23 O103 98.7(3)
O104 Cd23 O103 52.9(6)
O106 Cd23 O103 114.2(6)
O109 Cd23 O103 97.3(4)
O23 Cd23 O24 66.8(4)
O104 Cd23 O24 106.3(6)
O106 Cd23 O24 76.0(6)
O109 Cd23 O24 141.5(3)
O103 Cd23 O24 93.9(4)
O23 Cd23 O105 100.1(5)
O104 Cd23 O105 108.6(7)
O106 Cd23 O105 55.6(6)
O109 Cd23 O105 81.8(6)
O103 Cd23 O105 160.2(5)
O24 Cd23 O105 99.1(5)
O23 Cd23 C306 116.0(4)
O104 Cd23 C306 90.2(7)
O106 Cd23 C306 28.4(5)
O109 Cd23 C306 107.1(6)
O103 Cd23 C306 141.4(5)
O24 Cd23 C306 85.4(4)
O105 Cd23 C306 27.3(4)
O23 Cd23 C304 124.5(6)
O104 Cd23 C304 27.2(7)
O106 Cd23 C304 92.3(8)
O109 Cd23 C304 103.8(7)
O103 Cd23 C304 25.8(6)
O24 Cd23 C304 102.2(5)
O105 Cd23 C304 135.2(7)
C306 Cd23 C304 117.0(7)
O100 Cd24 O101 89.1(4)
O100 Cd24 N10 172.8(4)
O101 Cd24 N10 98.1(4)
O100 Cd24 O103 86.5(4)
O101 Cd24 O103 174.9(4)
N10 Cd24 O103 86.3(4)
O100 Cd24 O19 102.0(3)
O101 Cd24 O19 96.9(3)
N10 Cd24 O19 78.1(4)
O103 Cd24 O19 86.5(3)
O100 Cd24 O108 91.7(4)
O101 Cd24 O108 95.9(4)
N10 Cd24 O108 86.7(3)
O103 Cd24 O108 81.7(4)
O19 Cd24 O108 161.4(3)
C8 N1 C9 117.2(18)
C8 N1 Cd4 127.0(13)
C9 N1 Cd4 114.8(13)
C15 N2 C14 111.8(15)
C15 N2 Cd16 129.6(13)
C14 N2 Cd16 118.2(11)
C30 N3 C31 115.6(13)
C30 N3 Cd6 126.5(10)
C31 N3 Cd6 117.3(9)
C37 N4 C36 113.8(14)
C37 N4 Cd15 126.1(10)
C36 N4 Cd15 119.8(11)
C52 N5 C53 120.4(16)
C52 N5 Cd7 122.3(11)
C53 N5 Cd7 117.2(12)
C59 N6 C58 120.5(14)
C59 N6 Cd13 127.0(10)
C58 N6 Cd13 112.3(11)
C74 N7 C75 119.3(13)
C74 N7 Cd9 122.1(10)
C75 N7 Cd9 117.2(9)
C81 N8 C80 119.9(15)
C81 N8 Yb4 121.8(12)
C80 N8 Yb4 117.5(10)
C96 N9 C97 115.6(13)
C96 N9 Yb3 125.8(10)
C97 N9 Yb3 118.2(8)
C103 N10 C102 115.3(14)
C103 N10 Cd24 126.1(12)
C102 N10 Cd24 117.0(10)
C118 N11 C119 110.0(15)
C118 N11 Cd10 126.1(13)
C119 N11 Cd10 122.4(10)
C125 N12 C124 117.4(11)
C125 N12 Cd22 124.9(9)
C124 N12 Cd22 117.7(8)
C140 N13 C141 119.5(9)
C140 N13 Cd12 122.0(9)
C141 N13 Cd12 117.3(7)
C147 N14 C146 110.4(10)
C147 N14 Yb6 129.9(9)
C146 N14 Yb6 118.9(7)
C162 N15 C163 114.7(9)
C162 N15 Yb1 128.7(8)
C163 N15 Yb1 115.9(6)
C169 N16 C168 118.4(11)
C169 N16 Cd21 124.4(9)
C168 N16 Cd21 117.1(7)
C184 N17 C185 124.6(13)
C184 N17 Cd1 119.7(9)
C185 N17 Cd1 115.6(9)
C191 N18 C190 119.3(13)
C191 N18 Cd19 125.2(12)
C190 N18 Cd19 115.3(8)
C206 N19 C207 117.8(10)
C206 N19 Cd3 126.0(8)
C207 N19 Cd3 116.0(8)
C213 N20 C212 115.6(10)
C213 N20 Yb5 126.8(9)
C212 N20 Yb5 116.5(7)
C228 N21 C229 113.8(12)
C228 N21 Yb2 127.1(10)
C229 N21 Yb2 117.3(6)
C235 N22 C234 117.4(11)
C235 N22 Cd18 122.5(9)
C234 N22 Cd18 120.0(8)
C2 O1 C1 116.9(16)
C2 O1 Cd5 106.8(14)
C1 O1 Cd5 121.9(13)
C7 O2 Cd4 136.1(14)
C7 O2 Cd5 119.8(13)
Cd4 O2 Cd5 103.3(7)
C21 O3 Cd16 128.7(10)
C21 O3 Cd17 123.6(10)
Cd16 O3 Cd17 107.7(4)
C20 O4 C22 119.7(13)
C20 O4 Cd17 115.0(10)
C22 O4 Cd17 120.4(11)
C24 O5 C23 116.7(11)
C29 O6 Cd6 128.0(8)
C29 O6 Cd7 124.2(9)
Cd6 O6 Cd7 103.4(4)
C43 O7 Cd16 131.0(10)
C43 O7 Cd15 123.2(9)
Cd16 O7 Cd15 104.3(4)
C42 O8 C44 117.7(13)
C46 O9 C45 120.9(14)
C46 O9 Cd8 115.5(10)
C45 O9 Cd8 119.4(12)
C51 O10 Cd7 134.5(11)
C51 O10 Cd8 120.8(11)
Cd7 O10 Cd8 104.7(5)
C65 O11 Cd13 132.8(9)
C65 O11 Cd14 123.4(9)
Cd13 O11 Cd14 103.8(4)
C64 O12 C66 115.0(12)
C64 O12 Cd14 118.1(9)
C66 O12 Cd14 126.1(9)
C68 O13 C67 115.6(11)
C68 O13 Yb3 116.0(7)
C67 O13 Yb3 128.4(9)
C73 O14 Yb3 125.4(8)
C73 O14 Cd9 119.7(8)
Yb3 O14 Cd9 114.9(4)
C87 O15 Cd13 118.8(8)
C87 O15 Yb4 133.5(10)
Cd13 O15 Yb4 104.6(3)
C86 O16 C88 120.2(14)
C86 O16 Cd13 110.7(11)
C88 O16 Cd13 126.5(11)
C90 O17 C89 117.7(12)
C90 O17 Cd10 111.6(8)
C89 O17 Cd10 125.8(8)
C95 O18 Cd10 120.9(9)
C95 O18 Yb3 132.5(9)
Cd10 O18 Yb3 105.0(4)
C109 O19 Yb4 120.6(11)
C109 O19 Cd24 123.8(12)
Yb4 O19 Cd24 115.5(5)
C108 O20 C110 112.5(13)
C108 O20 Yb4 116.1(9)
C110 O20 Yb4 130.3(10)
C112 O21 C111 113.0(14)
C112 O21 Cd11 115.4(10)
C111 O21 Cd11 118.4(11)
C117 O22 Cd11 119.2(9)
C117 O22 Cd10 128.5(10)
Cd11 O22 Cd10 105.3(4)
C131 O23 Cd22 131.0(8)
C131 O23 Cd23 123.3(8)
Cd22 O23 Cd23 105.6(4)
C130 O24 C132 120.5(12)
C130 O24 Cd23 117.9(8)
C132 O24 Cd23 121.0(9)
C134 O25 C133 117.0(9)
C134 O25 Yb1 114.2(7)
C133 O25 Yb1 128.7(6)
C139 O26 Yb1 125.1(7)
C139 O26 Cd12 123.4(6)
Yb1 O26 Cd12 110.1(3)
C153 O27 Cd22 124.9(8)
C153 O27 Yb6 130.2(7)
Cd22 O27 Yb6 104.1(3)
C152 O28 C154 117.3(11)
C152 O28 Cd22 112.4(8)
C154 O28 Cd22 124.3(8)
C155 O29 C156 118.6(10)
C155 O29 Cd1 125.7(7)
C156 O29 Cd1 109.9(7)
C161 O30 Cd1 122.1(6)
C161 O30 Yb1 133.0(6)
Cd1 O30 Yb1 104.5(4)
C175 O31 Yb6 127.7(10)
C175 O31 Cd21 124.2(9)
Yb6 O31 Cd21 107.5(4)
C174 O32 C176 116.3(12)
C174 O32 Yb6 117.6(9)
C176 O32 Yb6 125.7(8)
C178 O33 C177 119.2(12)
C178 O33 Cd2 117.6(8)
C177 O33 Cd2 120.1(9)
C183 O34 Cd1 131.5(7)
C183 O34 Cd2 121.2(7)
Cd1 O34 Cd2 105.2(3)
C197 O35 Cd20 123.6(9)
C197 O35 Cd19 128.3(9)
Cd20 O35 Cd19 108.1(5)
C196 O36 C198 117.0(15)
C196 O36 Cd20 111.6(9)
C198 O36 Cd20 125.7(12)
C200 O37 C199 117.4(13)
C200 O37 Yb2 111.4(9)
C199 O37 Yb2 128.4(10)
C205 O38 Cd3 134.3(7)
C205 O38 Yb2 112.1(7)
Cd3 O38 Yb2 113.4(5)
C219 O39 Yb5 136.7(7)
C219 O39 Cd19 117.2(7)
Yb5 O39 Cd19 105.0(4)
C218 O40 C220 120.9(13)
C218 O40 Cd19 112.5(8)
C220 O40 Cd19 123.2(9)
C222 O41 C221 95.3(17)
C222 O41 Cd4 112.6(12)
C221 O41 Cd4 127.1(16)
C227 O42 Yb2 133.9(12)
C227 O42 Cd4 116.7(11)
Yb2 O42 Cd4 104.1(5)
C241 O43 Cd18 122.4(7)
C241 O43 Yb5 122.4(7)
Cd18 O43 Yb5 114.8(4)
C240 O44 C242 115.1(9)
C240 O44 Yb5 117.0(7)
C242 O44 Yb5 127.5(6)
Cd5 O131 H13A 109.5
O1 C1 H1A 109.5
O1 C1 H1B 109.5
H1A C1 H1B 109.5
O1 C1 H1C 109.5
H1A C1 H1C 109.5
H1B C1 H1C 109.5
O1 C2 C3 126(2)
O1 C2 C7 115.0(18)
C3 C2 C7 118(2)
C2 C3 C4 123(3)
C2 C3 H3A 118.3
C4 C3 H3A 118.3
C5 C4 C3 117(3)
C5 C4 H4A 121.5
C3 C4 H4A 121.5
C4 C5 C6 121(3)
C4 C5 H5A 119.7
C6 C5 H5A 119.7
C7 C6 C5 122.1(19)
C7 C6 C8 126.5(17)
C5 C6 C8 111.3(18)
O2 C7 C6 122.3(19)
O2 C7 C2 119.8(18)
C6 C7 C2 117.9(19)
N1 C8 C6 127.0(17)
N1 C8 H8A 116.5
C6 C8 H8A 116.5
C10 C9 N1 105.8(17)
C10 C9 H9A 110.6
N1 C9 H9A 110.6
C10 C9 H9B 110.6
N1 C9 H9B 110.6
H9A C9 H9B 108.7
C9 C10 C11 115(2)
C9 C10 H10A 108.4
C11 C10 H10A 108.4
C9 C10 H10B 108.4
C11 C10 H10B 108.4
H10A C10 H10B 107.5
C12 C11 C10 111.6(19)
C12 C11 H11A 109.3
C10 C11 H11A 109.3
C12 C11 H11B 109.3
C10 C11 H11B 109.3
H11A C11 H11B 108.0
C13 C12 C11 108.0(17)
C13 C12 H12A 110.1
C11 C12 H12A 110.1
C13 C12 H12B 110.1
C11 C12 H12B 110.1
H12A C12 H12B 108.4
C14 C13 C12 116.4(16)
C14 C13 H13B 108.2
C12 C13 H13B 108.2
C14 C13 H13C 108.2
C12 C13 H13C 108.2
H13B C13 H13C 107.3
C13 C14 N2 114.6(14)
C13 C14 H14A 108.6
N2 C14 H14A 108.6
C13 C14 H14B 108.6
N2 C14 H14B 108.6
H14A C14 H14B 107.6
N2 C15 C16 120.6(18)
N2 C15 H15A 119.7
C16 C15 H15A 119.7
C21 C16 C15 132.3(19)
C21 C16 C17 116.2(19)
C15 C16 C17 112(2)
C18 C17 C16 122(2)
C18 C17 H17A 119.1
C16 C17 H17A 119.1
C17 C18 C19 119(2)
C17 C18 H18A 120.6
C19 C18 H18A 120.6
C18 C19 C20 121.0(18)
C18 C19 H19A 119.5
C20 C19 H19A 119.5
O4 C20 C21 116.7(16)
O4 C20 C19 122.8(15)
C21 C20 C19 120.0(16)
C16 C21 O3 123.3(16)
C16 C21 C20 122.0(18)
O3 C21 C20 114.7(16)
O4 C22 H22A 109.5
O4 C22 H22B 109.5
H22A C22 H22B 109.5
O4 C22 H22C 109.5
H22A C22 H22C 109.5
H22B C22 H22C 109.5
O5 C23 H23A 109.5
O5 C23 H23B 109.5
H23A C23 H23B 109.5
O5 C23 H23C 109.5
H23A C23 H23C 109.5
H23B C23 H23C 109.5
O5 C24 C29 114.4(12)
O5 C24 C25 127.2(13)
C29 C24 C25 118.4(13)
C26 C25 C24 118.2(16)
C26 C25 H25A 120.9
C24 C25 H25A 120.9
C27 C26 C25 125(2)
C27 C26 H26A 117.4
C25 C26 H26A 117.4
C26 C27 C28 119.8(19)
C26 C27 H27A 120.1
C28 C27 H27A 120.1
C29 C28 C27 119.0(15)
C29 C28 C30 124.2(13)
C27 C28 C30 116.8(14)
O6 C29 C28 123.0(13)
O6 C29 C24 117.3(11)
C28 C29 C24 119.2(13)
N3 C30 C28 126.9(13)
N3 C30 H30A 116.6
C28 C30 H30A 116.6
N3 C31 C32 106.9(13)
N3 C31 H31A 110.3
C32 C31 H31A 110.3
N3 C31 H31B 110.3
C32 C31 H31B 110.3
H31A C31 H31B 108.6
C33 C32 C31 126(2)
C33 C32 C33' 37.1(17)
C31 C32 C33' 102(2)
C33 C32 H32O 105.8
C31 C32 H32O 105.8
C33' C32 H32O 89.8
C33 C32 H32A 105.8
C31 C32 H32A 105.8
C33' C32 H32A 142.9
H32O C32 H32A 106.2
C34 C33 C32 110(2)
C34 C33 H33A 109.6
C32 C33 H33A 109.6
C34 C33 H33B 109.6
C32 C33 H33B 109.6
H33A C33 H33B 108.2
C33 C34 C35 110(2)
C33 C34 H34A 109.6
C35 C34 H34A 109.6
C33 C34 H34B 109.6
C35 C34 H34B 109.6
H34A C34 H34B 108.2
C34' C33' C32 110(3)
C34' C33' H33C 109.6
C32 C33' H33C 109.6
C34' C33' H33D 109.6
C32 C33' H33D 109.6
H33C C33' H33D 108.1
C33' C34' C35 100(3)
C33' C34' H34C 111.8
C35 C34' H34C 111.8
C33' C34' H34D 111.8
C35 C34' H34D 111.8
H34C C34' H34D 109.5
C36 C35 C34 102.1(18)
C36 C35 C34' 132(2)
C34 C35 C34' 47(2)
C36 C35 H35A 103.5
C34 C35 H35A 79.4
C34' C35 H35A 104.1
C36 C35 H35B 104.6
C34 C35 H35B 150.6
C34' C35 H35B 104.7
H35A C35 H35B 105.6
N4 C36 C35 108.9(16)
N4 C36 H36A 109.9
C35 C36 H36A 109.9
N4 C36 H36B 109.9
C35 C36 H36B 109.9
H36A C36 H36B 108.3
N4 C37 C38 125.0(14)
N4 C37 H37A 117.5
C38 C37 H37A 117.5
C39 C38 C43 125.2(15)
C39 C38 C37 114.1(15)
C43 C38 C37 120.7(11)
C38 C39 C40 115.3(18)
C38 C39 H39A 122.3
C40 C39 H39A 122.3
C41 C40 C39 125.9(19)
C41 C40 H40A 117.0
C39 C40 H40A 117.0
C40 C41 C42 121.1(19)
C40 C41 H41A 119.5
C42 C41 H41A 119.5
O8 C42 C41 130.6(16)
O8 C42 C43 110.1(12)
C41 C42 C43 119.2(16)
O7 C43 C38 129.0(12)
O7 C43 C42 117.7(13)
C38 C43 C42 112.7(12)
O8 C44 H44A 109.5
O8 C44 H44B 109.5
H44A C44 H44B 109.5
O8 C44 H44C 109.5
H44A C44 H44C 109.5
H44B C44 H44C 109.5
O9 C45 H45A 109.5
O9 C45 H45B 109.5
H45A C45 H45B 109.5
O9 C45 H45C 109.5
H45A C45 H45C 109.5
H45B C45 H45C 109.5
O9 C46 C51 112.5(16)
O9 C46 C47 126.5(15)
C51 C46 C47 120.4(17)
C48 C47 C46 124.4(18)
C48 C47 H47A 117.8
C46 C47 H47A 117.8
C47 C48 C49 120(2)
C47 C48 H48A 119.9
C49 C48 H48A 119.9
C48 C49 C50 119(2)
C48 C49 H49A 120.6
C50 C49 H49A 120.6
C52 C50 C49 112.1(17)
C52 C50 C51 125.4(17)
C49 C50 C51 122.1(16)
O10 C51 C46 123.1(17)
O10 C51 C50 123.3(15)
C46 C51 C50 113.5(16)
N5 C52 C50 130.7(17)
N5 C52 H52A 114.6
C50 C52 H52A 114.6
N5 C53 C54 112.9(15)
N5 C53 H53B 109.0
C54 C53 H53B 109.0
N5 C53 H53A 109.0
C54 C53 H53A 109.0
H53B C53 H53A 107.8
C53 C54 C55 118.3(16)
C53 C54 H54B 107.7
C55 C54 H54B 107.7
C53 C54 H54A 107.7
C55 C54 H54A 107.7
H54B C54 H54A 107.1
C56 C55 C54 109.1(17)
C56 C55 H55A 109.9
C54 C55 H55A 109.9
C56 C55 H55B 109.9
C54 C55 H55B 109.9
H55A C55 H55B 108.3
C55 C56 C57 125(2)
C55 C56 H56B 106.2
C57 C56 H56B 106.2
C55 C56 H56A 106.2
C57 C56 H56A 106.2
H56B C56 H56A 106.4
C58 C57 C56 113(2)
C58 C57 H57A 108.9
C56 C57 H57A 108.9
C58 C57 H57B 108.9
C56 C57 H57B 108.9
H57A C57 H57B 107.8
N6 C58 C57 110.5(17)
N6 C58 H58A 109.5
C57 C58 H58A 109.5
N6 C58 H58B 109.5
C57 C58 H58B 109.5
H58A C58 H58B 108.1
N6 C59 C60 129.6(14)
N6 C59 H59A 115.2
C60 C59 H59A 115.2
C61 C60 C65 122.9(13)
C61 C60 C59 114.0(14)
C65 C60 C59 123.0(14)
C62 C61 C60 119.3(16)
C62 C61 H61A 120.4
C60 C61 H61A 120.4
C63 C62 C61 120.5(17)
C63 C62 H62A 119.8
C61 C62 H62A 119.8
C62 C63 C64 120.5(16)
C62 C63 H63A 119.7
C64 C63 H63A 119.7
O12 C64 C63 127.4(14)
O12 C64 C65 108.9(13)
C63 C64 C65 123.5(14)
O11 C65 C60 124.8(13)
O11 C65 C64 122.2(13)
C60 C65 C64 113.0(13)
O12 C66 H66A 109.5
O12 C66 H66B 109.5
H66A C66 H66B 109.5
O12 C66 H66C 109.5
H66A C66 H66C 109.5
H66B C66 H66C 109.5
O13 C67 H67A 109.5
O13 C67 H67B 109.5
H67A C67 H67B 109.5
O13 C67 H67C 109.5
H67A C67 H67C 109.5
H67B C67 H67C 109.5
C69 C68 O13 125.0(13)
C69 C68 C73 122.2(14)
O13 C68 C73 112.7(12)
C68 C69 C70 118.2(15)
C68 C69 H69A 120.9
C70 C69 H69A 120.9
C71 C70 C69 119.6(17)
C71 C70 H70A 120.2
C69 C70 H70A 120.2
C70 C71 C72 121.1(16)
C70 C71 H71A 119.4
C72 C71 H71A 119.4
C73 C72 C71 120.1(14)
C73 C72 C74 124.1(13)
C71 C72 C74 115.5(13)
O14 C73 C72 128.9(14)
O14 C73 C68 113.0(14)
C72 C73 C68 117.5(14)
N7 C74 C72 128.5(14)
N7 C74 H74A 115.7
C72 C74 H74A 115.7
N7 C75 C76 109.9(12)
N7 C75 H75A 109.7
C76 C75 H75A 109.7
N7 C75 H75B 109.7
C76 C75 H75B 109.7
H75A C75 H75B 108.2
C75 C76 C77 111.8(11)
C75 C76 H76A 109.2
C77 C76 H76A 109.2
C75 C76 H76B 109.2
C77 C76 H76B 109.2
H76A C76 H76B 107.9
C78 C77 C76 111.4(12)
C78 C77 H77A 109.4
C76 C77 H77A 109.4
C78 C77 H77B 109.4
C76 C77 H77B 109.4
H77A C77 H77B 108.0
C79 C78 C77 110.9(13)
C79 C78 H78A 109.5
C77 C78 H78A 109.5
C79 C78 H78B 109.5
C77 C78 H78B 109.5
H78A C78 H78B 108.0
C78 C79 C80 115.1(14)
C78 C79 H79A 108.5
C80 C79 H79A 108.5
C78 C79 H79B 108.5
C80 C79 H79B 108.5
H79A C79 H79B 107.5
N8 C80 C79 112.8(14)
N8 C80 H80A 109.0
C79 C80 H80A 109.0
N8 C80 H80B 109.0
C79 C80 H80B 109.0
H80A C80 H80B 107.8
N8 C81 C82 133.8(18)
N8 C81 H81A 113.1
C82 C81 H81A 113.1
C87 C82 C83 117.3(17)
C87 C82 C81 121.0(16)
C83 C82 C81 121.0(18)
C84 C83 C82 119(2)
C84 C83 H83A 120.5
C82 C83 H83A 120.5
C83 C84 C85 123(3)
C83 C84 H84A 118.3
C85 C84 H84A 118.3
C84 C85 C86 116(2)
C84 C85 H85A 121.9
C86 C85 H85A 121.9
C87 C86 C85 126.8(19)
C87 C86 O16 116.3(18)
C85 C86 O16 116.7(17)
C86 C87 O15 124.5(15)
C86 C87 C82 117.0(17)
O15 C87 C82 118.5(13)
O16 C88 H88A 109.5
O16 C88 H88B 109.5
H88A C88 H88B 109.5
O16 C88 H88C 109.5
H88A C88 H88C 109.5
H88B C88 H88C 109.5
O17 C89 H89A 109.5
O17 C89 H89B 109.5
H89A C89 H89B 109.5
O17 C89 H89C 109.5
H89A C89 H89C 109.5
H89B C89 H89C 109.5
O17 C90 C95 118.2(14)
O17 C90 C91 125.4(14)
C95 C90 C91 116.4(16)
C92 C91 C90 123.2(16)
C92 C91 H91A 118.4
C90 C91 H91A 118.4
C91 C92 C93 120.0(16)
C91 C92 H92A 120.0
C93 C92 H92A 120.0
C92 C93 C94 121.4(17)
C92 C93 H93A 119.3
C94 C93 H93A 119.3
C95 C94 C96 125.5(13)
C95 C94 C93 117.5(14)
C96 C94 C93 117.0(15)
O18 C95 C94 122.2(13)
O18 C95 C90 116.5(15)
C94 C95 C90 121.3(14)
N9 C96 C94 128.3(15)
N9 C96 H96A 115.9
C94 C96 H96A 115.9
N9 C97 C98 112.8(12)
N9 C97 H97A 109.0
C98 C97 H97A 109.0
N9 C97 H97B 109.0
C98 C97 H97B 109.0
H97A C97 H97B 107.8
C97 C98 C99 112.8(13)
C97 C98 H98A 109.0
C99 C98 H98A 109.0
C97 C98 H98B 109.0
C99 C98 H98B 109.0
H98A C98 H98B 107.8
C100 C99 C98 116.3(14)
C100 C99 H99A 108.2
C98 C99 H99A 108.2
C100 C99 H99B 108.2
C98 C99 H99B 108.2
H99A C99 H99B 107.4
C101 C100 C99 116.5(14)
C101 C100 H10C 108.2
C99 C100 H10C 108.2
C101 C100 H10D 108.2
C99 C100 H10D 108.2
H10C C100 H10D 107.3
C102 C101 C100 113.0(14)
C102 C101 H10E 109.0
C100 C101 H10E 109.0
C102 C101 H10F 109.0
C100 C101 H10F 109.0
H10E C101 H10F 107.8
N10 C102 C101 114.7(12)
N10 C102 H10G 108.6
C101 C102 H10G 108.6
N10 C102 H10H 108.6
C101 C102 H10H 108.6
H10G C102 H10H 107.6
N10 C103 C104 128.0(18)
N10 C103 H10I 116.0
C104 C103 H10I 116.0
C105 C104 C103 115.3(19)
C105 C104 C109 122.0(19)
C103 C104 C109 122.8(18)
C104 C105 C106 127(3)
C104 C105 H10J 116.7
C106 C105 H10J 116.7
C107 C106 C105 113(4)
C107 C106 H10K 123.7
C105 C106 H10K 123.7
C106 C107 C108 119(3)
C106 C107 H10L 120.5
C108 C107 H10L 120.5
C109 C108 O20 107.5(16)
C109 C108 C107 125.6(16)
O20 C108 C107 124.0(15)
O19 C109 C108 120.3(17)
O19 C109 C104 125.8(17)
C108 C109 C104 113.8(18)
O19 C109 Yb4 38.7(9)
C108 C109 Yb4 87.1(12)
C104 C109 Yb4 149.1(15)
O20 C110 H11C 109.5
O20 C110 H11D 109.5
H11C C110 H11D 109.5
O20 C110 H11E 109.5
H11C C110 H11E 109.5
H11D C110 H11E 109.5
O21 C111 H11F 109.5
O21 C111 H11G 109.5
H11F C111 H11G 109.5
O21 C111 H11H 109.5
H11F C111 H11H 109.5
H11G C111 H11H 109.5
O21 C112 C113 131.6(17)
O21 C112 C117 112.4(13)
C113 C112 C117 116.0(18)
C114 C113 C112 124(2)
C114 C113 H11I 118.2
C112 C113 H11I 118.2
C115 C114 C113 118(2)
C115 C114 H11J 120.9
C113 C114 H11J 120.9
C114 C115 C116 128(2)
C114 C115 H11K 116.1
C116 C115 H11K 116.1
C117 C116 C115 115.4(16)
C117 C116 C118 126.5(14)
C115 C116 C118 118.0(17)
O22 C117 C116 124.5(15)
O22 C117 C112 117.4(15)
C116 C117 C112 118.1(13)
N11 C118 C116 126.4(18)
N11 C118 H11L 116.8
C116 C118 H11L 116.8
N11 C119 C120 107.3(14)
N11 C119 H11M 110.2
C120 C119 H11M 110.2
N11 C119 H11N 110.2
C120 C119 H11N 110.2
H11M C119 H11N 108.5
C119 C120 C121 108.3(13)
C119 C120 H12C 110.0
C121 C120 H12C 110.0
C119 C120 H12D 110.0
C121 C120 H12D 110.0
H12C C120 H12D 108.4
C122 C121 C120 106.6(14)
C122 C121 H12E 110.4
C120 C121 H12E 110.4
C122 C121 H12F 110.4
C120 C121 H12F 110.4
H12E C121 H12F 108.6
C121 C122 C123 114.6(18)
C121 C122 H12G 108.6
C123 C122 H12G 108.6
C121 C122 H12H 108.6
C123 C122 H12H 108.6
H12G C122 H12H 107.6
C122 C123 C124 113.7(19)
C122 C123 H12I 108.8
C124 C123 H12I 108.8
C122 C123 H12J 108.8
C124 C123 H12J 108.8
H12I C123 H12J 107.7
N12 C124 C123 109.5(15)
N12 C124 H12K 109.8
C123 C124 H12K 109.8
N12 C124 H12L 109.8
C123 C124 H12L 109.8
H12K C124 H12L 108.2
N12 C125 C126 130.9(15)
N12 C125 H12M 114.5
C126 C125 H12M 114.5
C131 C126 C125 126.5(17)
C131 C126 C127 114.6(17)
C125 C126 C127 118.9(16)
C128 C127 C126 124.4(17)
C128 C127 H12N 117.8
C126 C127 H12N 117.8
C127 C128 C129 121.1(19)
C127 C128 H12O 119.5
C129 C128 H12O 119.5
C130 C129 C128 116.5(19)
C130 C129 H12P 121.8
C128 C129 H12P 121.8
C129 C130 O24 122.5(16)
C129 C130 C131 124.1(16)
O24 C130 C131 113.3(13)
O23 C131 C130 118.3(14)
O23 C131 C126 122.7(16)
C130 C131 C126 119.1(16)
O24 C132 H13D 109.5
O24 C132 H13E 109.5
H13D C132 H13E 109.5
O24 C132 H13F 109.5
H13D C132 H13F 109.5
H13E C132 H13F 109.5
O25 C133 H13G 109.5
O25 C133 H13H 109.5
H13G C133 H13H 109.5
O25 C133 H13I 109.5
H13G C133 H13I 109.5
H13H C133 H13I 109.5
C139 C134 O25 115.4(12)
C139 C134 C135 122.3(16)
O25 C134 C135 122.3(16)
C136 C135 C134 118(2)
C136 C135 H13J 120.8
C134 C135 H13J 120.8
C135 C136 C137 121.5(17)
C135 C136 H13K 119.3
C137 C136 H13K 119.3
C138 C137 C136 118.6(17)
C138 C137 H13L 120.7
C136 C137 H13L 120.7
C137 C138 C139 124.1(18)
C137 C138 C140 114.8(15)
C139 C138 C140 121.0(13)
O26 C139 C134 119.2(13)
O26 C139 C138 125.9(14)
C134 C139 C138 115.0(13)
N13 C140 C138 131.7(12)
N13 C140 H14C 114.1
C138 C140 H14C 114.1
C142 C141 N13 108.4(11)
C142 C141 H14D 110.0
N13 C141 H14D 110.0
C142 C141 H14E 110.0
N13 C141 H14E 110.0
H14D C141 H14E 108.4
C141 C142 C143 108.8(12)
C141 C142 H14F 109.9
C143 C142 H14F 109.9
C141 C142 H14G 109.9
C143 C142 H14G 109.9
H14F C142 H14G 108.3
C144 C143 C142 112.4(13)
C144 C143 H14H 109.1
C142 C143 H14H 109.1
C144 C143 H14I 109.1
C142 C143 H14I 109.1
H14H C143 H14I 107.9
C143 C144 C145 108.8(14)
C143 C144 H14J 109.9
C145 C144 H14J 109.9
C143 C144 H14K 109.9
C145 C144 H14K 109.9
H14J C144 H14K 108.3
C146 C145 C144 113.6(14)
C146 C145 H14L 108.9
C144 C145 H14L 108.9
C146 C145 H14M 108.9
C144 C145 H14M 108.9
H14L C145 H14M 107.7
N14 C146 C145 110.9(13)
N14 C146 H14N 109.5
C145 C146 H14N 109.5
N14 C146 H14O 109.5
C145 C146 H14O 109.5
H14N C146 H14O 108.0
N14 C147 C148 125.3(14)
N14 C147 H14P 117.4
C148 C147 H14P 117.4
C153 C148 C149 119.8(17)
C153 C148 C147 121.3(15)
C149 C148 C147 118.6(16)
C150 C149 C148 119.5(19)
C150 C149 H14Q 120.2
C148 C149 H14Q 120.2
C151 C150 C149 121(2)
C151 C150 H15B 119.3
C149 C150 H15B 119.3
C150 C151 C152 126(2)
C150 C151 H15C 117.0
C152 C151 H15C 117.0
O28 C152 C151 129.0(18)
O28 C152 C153 118.3(13)
C151 C152 C153 112.7(17)
O27 C153 C148 128.5(16)
O27 C153 C152 111.1(13)
C148 C153 C152 120.3(14)
O28 C154 H15D 109.5
O28 C154 H15E 109.5
H15D C154 H15E 109.5
O28 C154 H15F 109.5
H15D C154 H15F 109.5
H15E C154 H15F 109.5
O29 C155 H15G 109.5
O29 C155 H15H 109.5
H15G C155 H15H 109.5
O29 C155 H15I 109.5
H15G C155 H15I 109.5
H15H C155 H15I 109.5
C161 C156 C157 122.5(17)
C161 C156 O29 117.7(13)
C157 C156 O29 119.8(16)
C158 C157 C156 117.6(19)
C158 C157 H15J 121.2
C156 C157 H15J 121.2
C157 C158 C159 122.6(17)
C157 C158 H15K 118.7
C159 C158 H15K 118.7
C158 C159 C160 121.7(17)
C158 C159 H15L 119.2
C160 C159 H15L 119.2
C161 C160 C159 115.4(17)
C161 C160 C162 127.0(14)
C159 C160 C162 117.6(15)
C156 C161 C160 120.1(14)
C156 C161 O30 116.2(12)
C160 C161 O30 123.7(14)
N15 C162 C160 124.9(13)
N15 C162 H16A 117.6
C160 C162 H16A 117.6
C164 C163 N15 106.5(12)
C164 C163 H16B 110.4
N15 C163 H16B 110.4
C164 C163 H16C 110.4
N15 C163 H16C 110.4
H16B C163 H16C 108.6
C163 C164 C165 109.4(13)
C163 C164 H16D 109.8
C165 C164 H16D 109.8
C163 C164 H16E 109.8
C165 C164 H16E 109.8
H16D C164 H16E 108.2
C166 C165 C164 108.9(13)
C166 C165 H16F 109.9
C164 C165 H16F 109.9
C166 C165 H16G 109.9
C164 C165 H16G 109.9
H16F C165 H16G 108.3
C165 C166 C167 113.7(14)
C165 C166 H16H 108.8
C167 C166 H16H 108.8
C165 C166 H16I 108.8
C167 C166 H16I 108.8
H16H C166 H16I 107.7
C168 C167 C166 109.2(14)
C168 C167 H16J 109.8
C166 C167 H16J 109.8
C168 C167 H16K 109.8
C166 C167 H16K 109.8
H16J C167 H16K 108.3
C167 C168 N16 109.7(14)
C167 C168 H16L 109.7
N16 C168 H16L 109.7
C167 C168 H16M 109.7
N16 C168 H16M 109.7
H16L C168 H16M 108.2
N16 C169 C170 127.0(16)
N16 C169 H16N 116.5
C170 C169 H16N 116.5
C175 C170 C169 126.7(19)
C175 C170 C171 122(2)
C169 C170 C171 111(2)
C172 C171 C170 123(2)
C172 C171 H17B 118.5
C170 C171 H17B 118.5
C171 C172 C173 112(2)
C171 C172 H17C 123.8
C173 C172 H17C 123.8
C174 C173 C172 122(2)
C174 C173 H17E 118.8
C172 C173 H17E 118.8
C173 C174 O32 126(2)
C173 C174 C175 124(2)
O32 C174 C175 107.5(15)
O31 C175 C170 125(2)
O31 C175 C174 119.3(18)
C170 C175 C174 114.4(18)
O32 C176 H17F 109.5
O32 C176 H17G 109.5
H17F C176 H17G 109.5
O32 C176 H17H 109.5
H17F C176 H17H 109.5
H17G C176 H17H 109.5
O33 C177 H17I 109.5
O33 C177 H17J 109.5
H17I C177 H17J 109.5
O33 C177 H17K 109.5
H17I C177 H17K 109.5
H17J C177 H17K 109.5
C179 C178 O33 125.1(17)
C179 C178 C183 123.4(17)
O33 C178 C183 111.4(13)
C178 C179 C180 115(2)
C178 C179 H17L 122.3
C180 C179 H17L 122.3
C181 C180 C179 126(2)
C181 C180 H18B 116.9
C179 C180 H18B 116.9
C180 C181 C182 120(2)
C180 C181 H18C 120.0
C182 C181 H18C 120.0
C184 C182 C183 128.2(17)
C184 C182 C181 116.4(18)
C183 C182 C181 115.1(18)
O34 C183 C178 118.2(13)
O34 C183 C182 121.8(15)
C178 C183 C182 119.7(14)
N17 C184 C182 134.2(17)
N17 C184 H18D 112.9
C182 C184 H18D 112.9
N17 C185 C186 110.4(15)
N17 C185 H18E 109.6
C186 C185 H18E 109.6
N17 C185 H18F 109.6
C186 C185 H18F 109.6
H18E C185 H18F 108.1
C185 C186 C187 107(2)
C185 C186 H18G 110.4
C187 C186 H18G 110.4
C185 C186 H18H 110.4
C187 C186 H18H 110.4
H18G C186 H18H 108.6
C188 C187 C186 115(2)
C188 C187 H18I 108.5
C186 C187 H18I 108.5
C188 C187 H18J 108.5
C186 C187 H18J 108.5
H18I C187 H18J 107.5
C187 C188 C189 117(2)
C187 C188 H18K 107.9
C189 C188 H18K 108.0
C187 C188 H18L 108.0
C189 C188 H18L 108.0
H18K C188 H18L 107.2
C188 C189 C190 103(2)
C188 C189 H18M 111.2
C190 C189 H18M 111.2
C188 C189 H18N 111.2
C190 C189 H18N 111.2
H18M C189 H18N 109.1
N18 C190 C189 105.8(17)
N18 C190 H19B 110.6
C189 C190 H19B 110.6
N18 C190 H19C 110.6
C189 C190 H19C 110.6
H19B C190 H19C 108.7
N18 C191 C192 128.0(19)
N18 C191 H19D 116.0
C192 C191 H19D 116.0
C197 C192 C193 124(3)
C197 C192 C191 127(2)
C193 C192 C191 108(3)
C194 C193 C192 113(3)
C194 C193 H19E 123.6
C192 C193 H19E 123.6
C193 C194 C195 125(3)
C193 C194 H19G 117.4
C195 C194 H19G 117.4
C196 C195 C194 113(3)
C196 C195 H19H 123.5
C194 C195 H19H 123.5
O36 C196 C195 118(2)
O36 C196 C197 118.8(16)
C195 C196 C197 124(2)
O35 C197 C192 125.9(17)
O35 C197 C196 114.3(17)
C192 C197 C196 119(2)
O36 C198 H19J 109.5
O36 C198 H19K 109.5
H19J C198 H19K 109.5
O36 C198 H19L 109.5
H19J C198 H19L 109.5
H19K C198 H19L 109.5
O37 C199 H19M 109.5
O37 C199 H19N 109.5
H19M C199 H19N 109.5
O37 C199 H19O 109.5
H19M C199 H19O 109.5
H19N C199 H19O 109.5
C205 C200 O37 110.5(18)
C205 C200 C201 129(2)
O37 C200 C201 120.3(17)
C200 C201 C202 112(2)
C200 C201 H20A 123.8
C202 C201 H20A 123.8
C203 C202 C201 118(3)
C203 C202 H20C 121.1
C201 C202 H20C 121.1
C202 C203 C204 126(3)
C202 C203 H20D 117.2
C204 C203 H20D 117.2
C203 C204 C206 118.8(19)
C203 C204 C205 116.3(19)
C206 C204 C205 124.5(17)
C200 C205 O38 125.3(16)
C200 C205 C204 116.2(19)
O38 C205 C204 117.8(15)
C200 C205 Yb2 88.3(13)
O38 C205 Yb2 44.5(6)
C204 C205 Yb2 150.5(13)
N19 C206 C204 129.9(15)
N19 C206 H20E 115.0
C204 C206 H20E 115.0
N19 C207 C208 107.1(10)
N19 C207 H20F 110.3
C208 C207 H20F 110.3
N19 C207 H20G 110.3
C208 C207 H20G 110.3
H20F C207 H20G 108.5
C209 C208 C207 106.2(11)
C209 C208 H20H 110.5
C207 C208 H20H 110.5
C209 C208 H20I 110.5
C207 C208 H20I 110.5
H20H C208 H20I 108.7
C210 C209 C208 110.9(12)
C210 C209 H20J 109.5
C208 C209 H20J 109.5
C210 C209 H20K 109.5
C208 C209 H20K 109.5
H20J C209 H20K 108.0
C209 C210 C211 111.7(12)
C209 C210 H21A 109.3
C211 C210 H21A 109.3
C209 C210 H21B 109.3
C211 C210 H21B 109.3
H21A C210 H21B 107.9
C212 C211 C210 109.0(11)
C212 C211 H21C 109.9
C210 C211 H21C 109.9
C212 C211 H21D 109.9
C210 C211 H21D 109.9
H21C C211 H21D 108.3
N20 C212 C211 106.9(10)
N20 C212 H21E 110.3
C211 C212 H21E 110.3
N20 C212 H21F 110.3
C211 C212 H21F 110.3
H21E C212 H21F 108.6
N20 C213 C214 128.9(17)
N20 C213 H21G 115.5
C214 C213 H21G 115.5
C213 C214 C215 119.5(17)
C213 C214 C219 125.5(15)
C215 C214 C219 114.9(15)
C216 C215 C214 122.0(19)
C216 C215 H21H 119.0
C214 C215 H21H 119.0
C215 C216 C217 124(2)
C215 C216 H21I 117.9
C217 C216 H21I 117.9
C216 C217 C218 116.0(19)
C216 C217 H21J 122.0
C218 C217 H21J 122.0
O40 C218 C219 117.7(15)
O40 C218 C217 122.0(17)
C219 C218 C217 119.9(18)
O39 C219 C218 117.6(16)
O39 C219 C214 119.2(14)
C218 C219 C214 123.0(15)
O40 C220 H22D 109.5
O40 C220 H22E 109.5
H22D C220 H22E 109.5
O40 C220 H22F 109.5
H22D C220 H22F 109.5
H22E C220 H22F 109.5
O41 C221 H22G 109.5
O41 C221 H22H 109.5
H22G C221 H22H 109.5
O41 C221 H22I 109.5
H22G C221 H22I 109.5
H22H C221 H22I 109.5
C227 C222 C223 114(3)
C227 C222 O41 101(2)
C223 C222 O41 129(3)
C224 C223 C222 120(4)
C224 C223 H22K 120.1
C222 C223 H22K 120.1
C223 C224 C225 107(4)
C223 C224 H22L 126.3
C225 C224 H22L 126.3
C224 C225 C226 119(3)
C224 C225 H22M 120.3
C226 C225 H22M 120.3
C228 C226 C225 112(2)
C228 C226 C227 123(2)
C225 C226 C227 124(2)
O42 C227 C222 129(3)
O42 C227 C226 116.6(18)
C222 C227 C226 112(2)
N21 C228 C226 126.3(19)
N21 C228 H22N 116.9
C226 C228 H22N 116.9
N21 C229 C230 106.9(12)
N21 C229 H22O 110.3
C230 C229 H22O 110.3
N21 C229 H22P 110.3
C230 C229 H22P 110.3
H22O C229 H22P 108.6
C231 C230 C229 111.9(13)
C231 C230 H23D 109.2
C229 C230 H23D 109.2
C231 C230 H23E 109.2
C229 C230 H23E 109.2
H23D C230 H23E 107.9
C232 C231 C230 113.9(14)
C232 C231 H23F 108.8
C230 C231 H23F 108.8
C232 C231 H23G 108.8
C230 C231 H23G 108.8
H23F C231 H23G 107.7
C231 C232 C233 117.0(13)
C231 C232 H23H 108.1
C233 C232 H23H 108.1
C231 C232 H23I 108.1
C233 C232 H23I 108.1
H23H C232 H23I 107.3
C232 C233 C234 110.7(12)
C232 C233 H23J 109.5
C234 C233 H23J 109.5
C232 C233 H23K 109.5
C234 C233 H23K 109.5
H23J C233 H23K 108.1
N22 C234 C233 110.7(11)
N22 C234 H23L 109.5
C233 C234 H23L 109.5
N22 C234 H23M 109.5
C233 C234 H23M 109.5
H23L C234 H23M 108.1
N22 C235 C236 130.6(16)
N22 C235 H23N 114.7
C236 C235 H23N 114.7
C237 C236 C241 116.4(16)
C237 C236 C235 118.3(16)
C241 C236 C235 124.7(15)
C238 C237 C236 118.6(19)
C238 C237 H23O 120.7
C236 C237 H23O 120.7
C237 C238 C239 128(2)
C237 C238 H23P 116.0
C239 C238 H23P 116.0
C238 C239 C240 118.7(17)
C238 C239 H23Q 120.6
C240 C239 H23Q 120.6
O44 C240 C239 129.5(14)
O44 C240 C241 116.5(13)
C239 C240 C241 114.0(15)
O43 C241 C236 122.3(15)
O43 C241 C240 113.8(14)
C236 C241 C240 123.7(16)
O44 C242 H24A 109.5
O44 C242 H24B 109.5
H24A C242 H24B 109.5
O44 C242 H24C 109.5
H24A C242 H24C 109.5
H24B C242 H24C 109.5
C244 C243 H24D 109.5
C244 C243 H24E 109.5
H24D C243 H24E 109.5
C244 C243 H24F 109.5
H24D C243 H24F 109.5
H24E C243 H24F 109.5
O46 C244 O45 114(2)
O46 C244 C243 137(3)
O45 C244 C243 109(3)
O46 C244 Cd5 62.4(11)
O45 C244 Cd5 51.7(12)
C243 C244 Cd5 161(3)
C246 C245 H24G 109.5
C246 C245 H24H 109.5
H24G C245 H24H 109.5
C246 C245 H24I 109.5
H24G C245 H24I 109.5
H24H C245 H24I 109.5
O47 C246 O48 118.8(12)
O47 C246 C245 119.2(14)
O48 C246 C245 120.5(13)
C248 C247 H24J 109.5
C248 C247 H24K 109.5
H24J C247 H24K 109.5
C248 C247 H24L 109.5
H24J C247 H24L 109.5
H24K C247 H24L 109.5
O55 C248 O56 124.0(13)
O55 C248 C247 121.6(12)
O56 C248 C247 114.3(12)
C250 C249 H24M 109.5
C250 C249 H24N 109.5
H24M C249 H24N 109.5
C250 C249 H24O 109.5
H24M C249 H24O 109.5
H24N C249 H24O 109.5
O50 C250 O49 123(2)
O50 C250 C249 120(2)
O49 C250 C249 117(2)
O50 C250 Cd8 57.4(12)
O49 C250 Cd8 65.7(11)
C249 C250 Cd8 177.3(19)
C252 C251 H25B 109.5
C252 C251 H25C 109.5
H25B C251 H25C 109.5
C252 C251 H25D 109.5
H25B C251 H25D 109.5
H25C C251 H25D 109.5
O52 C252 O51 123.4(15)
O52 C252 C251 118.4(15)
O51 C252 C251 118.1(14)
O52 C252 Cd7 61.7(9)
O51 C252 Cd7 61.7(8)
C251 C252 Cd7 176.9(13)
C254 C253 H25E 109.5
C254 C253 H25F 109.5
H25E C253 H25F 109.5
C254 C253 H25G 109.5
H25E C253 H25G 109.5
H25F C253 H25G 109.5
O53 C254 O54 117.8(12)
O53 C254 C253 124.0(14)
O54 C254 C253 118.2(13)
C256 C255 H25H 109.5
C256 C255 H25I 109.5
H25H C255 H25I 109.5
C256 C255 H25J 109.5
H25H C255 H25J 109.5
H25I C255 H25J 109.5
O58 C256 O57 130.1(12)
O58 C256 C255 117.6(10)
O57 C256 C255 112.3(11)
C258 C257 H25K 109.5
C258 C257 H25L 109.5
H25K C257 H25L 109.5
C258 C257 H25M 109.5
H25K C257 H25M 109.5
H25L C257 H25M 109.5
O59 C258 O60 121.0(15)
O59 C258 C257 118.8(14)
O60 C258 C257 120.1(14)
C260 C259 H25N 109.5
C260 C259 H25O 109.5
H25N C259 H25O 109.5
C260 C259 H25P 109.5
H25N C259 H25P 109.5
H25O C259 H25P 109.5
O62 C260 O61 117.4(10)
O62 C260 C259 118.6(12)
O61 C260 C259 124.0(11)
C262 C261 H26B 109.5
C262 C261 H26C 109.5
H26B C261 H26C 109.5
C262 C261 H26D 109.5
H26B C261 H26D 109.5
H26C C261 H26D 109.5
O63 C262 O64 127(2)
O63 C262 C261 119(2)
O64 C262 C261 113(2)
O63 C262 Cd11 59.6(12)
O64 C262 Cd11 68.9(12)
C261 C262 Cd11 174(2)
C264 C263 H26E 109.5
C264 C263 H26F 109.5
H26E C263 H26F 109.5
C264 C263 H26G 109.5
H26E C263 H26G 109.5
H26F C263 H26G 109.5
O66 C264 O65 114.6(17)
O66 C264 C263 122.8(18)
O65 C264 C263 122.2(16)
O66 C264 Cd11 54.5(9)
O65 C264 Cd11 60.6(9)
C263 C264 Cd11 167.7(12)
C266 C265 H26H 109.5
C266 C265 H26I 109.5
H26H C265 H26I 109.5
C266 C265 H26J 109.5
H26H C265 H26J 109.5
H26I C265 H26J 109.5
O70 C266 O69 125.1(13)
O70 C266 C265 118.3(15)
O69 C266 C265 116.6(13)
C268 C267 H26K 109.5
C268 C267 H26L 109.5
H26K C267 H26L 109.5
C268 C267 H26M 109.5
H26K C267 H26M 109.5
H26L C267 H26M 109.5
O68 C268 O67 121.0(13)
O68 C268 C267 121.2(13)
O67 C268 C267 117.8(14)
C270 C269 H26N 109.5
C270 C269 H26O 109.5
H26N C269 H26O 109.5
C270 C269 H26P 109.5
H26N C269 H26P 109.5
H26O C269 H26P 109.5
O74 C270 O73 125.7(18)
O74 C270 C269 118.3(15)
O73 C270 C269 116.0(15)
C272 C271 H27B 109.5
C272 C271 H27C 109.5
H27B C271 H27C 109.5
C272 C271 H27D 109.5
H27B C271 H27D 109.5
H27C C271 H27D 109.5
O72 C272 O71 123.0(12)
O72 C272 C271 122.8(12)
O71 C272 C271 113.6(13)
C274 C273 H27E 109.5
C274 C273 H27F 109.5
H27E C273 H27F 109.5
C274 C273 H27G 109.5
H27E C273 H27G 109.5
H27F C273 H27G 109.5
O76 C274 O75 119.4(15)
O76 C274 C273 121.6(15)
O75 C274 C273 115.8(16)
O76 C274 Cd2 62.1(9)
O75 C274 Cd2 59.2(8)
C273 C274 Cd2 173.8(14)
C276 C275 H27H 109.5
C276 C275 H27I 109.5
H27H C275 H27I 109.5
C276 C275 H27J 109.5
H27H C275 H27J 109.5
H27I C275 H27J 109.5
O80 C276 O79 127.4(17)
O80 C276 C275 119.6(14)
O79 C276 C275 112.6(14)
C278 C277 H27K 109.5
C278 C277 H27L 109.5
H27K C277 H27L 109.5
C278 C277 H27M 109.5
H27K C277 H27M 109.5
H27L C277 H27M 109.5
O77 C278 O78 128.4(17)
O77 C278 C277 120.9(13)
O78 C278 C277 110.6(15)
C280 C279 H27N 109.5
C280 C279 H27O 109.5
H27N C279 H27O 109.5
C280 C279 H27P 109.5
H27N C279 H27P 109.5
H27O C279 H27P 109.5
O81 C280 O82 107.8(18)
O81 C280 C279 125(2)
O82 C280 C279 127(2)
C282 C281 H28A 109.5
C282 C281 H28B 109.5
H28A C281 H28B 109.5
C282 C281 H28C 109.5
H28A C281 H28C 109.5
H28B C281 H28C 109.5
O84 C282 O83 119.2(14)
O84 C282 C281 120.2(15)
O83 C282 C281 120.3(14)
C284 C283 H28D 109.5
C284 C283 H28E 109.5
H28D C283 H28E 109.5
C284 C283 H28F 109.5
H28D C283 H28F 109.5
H28E C283 H28F 109.5
O85 C284 O86 119.0(12)
O85 C284 C283 126.5(13)
O86 C284 C283 113.5(13)
C286 C285 H28G 109.5
C286 C285 H28H 109.5
H28G C285 H28H 109.5
C286 C285 H28I 109.5
H28G C285 H28I 109.5
H28H C285 H28I 109.5
O88 C286 O87 124.8(19)
O88 C286 C285 113(2)
O87 C286 C285 122.0(18)
O88 C286 Cd17 68.2(11)
O87 C286 Cd17 56.6(10)
C285 C286 Cd17 178.3(16)
C288 C287 H28J 109.5
C288 C287 H28K 109.5
H28J C287 H28K 109.5
C288 C287 H28L 109.5
H28J C287 H28L 109.5
H28K C287 H28L 109.5
O91 C288 O92 122.4(12)
O91 C288 C287 115.0(13)
O92 C288 C287 122.5(12)
C290 C289 H28M 109.5
C290 C289 H28N 109.5
H28M C289 H28N 109.5
C290 C289 H28O 109.5
H28M C289 H28O 109.5
H28N C289 H28O 109.5
O90 C290 O89 120.8(13)
O90 C290 C289 122.0(14)
O89 C290 C289 116.9(13)
O94 C292 O93 119.3(15)
O94 C292 C291 121.1(14)
O93 C292 C291 119.2(14)
O94 C292 Cd14 56.0(8)
O93 C292 Cd14 63.5(8)
C291 C292 Cd14 176.8(12)
C294 C293 H29A 109.5
C294 C293 H29B 109.5
H29A C293 H29B 109.5
C294 C293 H29C 109.5
H29A C293 H29C 109.5
H29B C293 H29C 109.5
O96 C294 O95 117.6(13)
O96 C294 C293 121.9(15)
O95 C294 C293 120.4(13)
C296 C295 H29D 109.5
C296 C295 H29E 109.5
H29D C295 H29E 109.5
C296 C295 H29F 109.5
H29D C295 H29F 109.5
H29E C295 H29F 109.5
O128 C296 O127 134(2)
O128 C296 C295 116.2(19)
O127 C296 C295 109(2)
O128 C296 Cd14 65.1(11)
O127 C296 Cd14 69.3(12)
C295 C296 Cd14 175.4(15)
C298 C297 H29G 109.5
C298 C297 H29H 109.5
H29G C297 H29H 109.5
C298 C297 H29I 109.5
H29G C297 H29I 109.5
H29H C297 H29I 109.5
O97 C298 O98 121.8(15)
O97 C298 C297 120.0(15)
O98 C298 C297 118.1(15)
C300 C299 H29J 109.5
C300 C299 H29K 109.5
H29J C299 H29K 109.5
C300 C299 H29L 109.5
H29J C299 H29L 109.5
H29K C299 H29L 109.5
O100 C300 O99 124.4(16)
O100 C300 C299 118.8(16)
O99 C300 C299 116.7(13)
C302 C301 H30B 109.5
C302 C301 H30C 109.5
H30B C301 H30C 109.5
C302 C301 H30D 109.5
H30B C301 H30D 109.5
H30C C301 H30D 109.5
O101 C302 O102 118.0(14)
O101 C302 C301 123.4(14)
O102 C302 C301 118.5(14)
C304 C303 H30E 109.5
C304 C303 H30F 109.5
H30E C303 H30F 109.5
C304 C303 H30G 109.5
H30E C303 H30G 109.5
H30F C303 H30G 109.5
O103 C304 O104 117(2)
O103 C304 C303 126(2)
O104 C304 C303 116(2)
O103 C304 Cd23 60.8(12)
O104 C304 Cd23 56.5(13)
C303 C304 Cd23 172.7(19)
C306 C305 H30H 109.5
C306 C305 H30I 109.5
H30H C305 H30I 109.5
C306 C305 H30J 109.5
H30H C305 H30J 109.5
H30I C305 H30J 109.5
O105 C306 O106 122(3)
O105 C306 C305 112(2)
O106 C306 C305 126(2)
O105 C306 Cd23 65.3(15)
O106 C306 Cd23 57.2(15)
C305 C306 Cd23 171.2(13)
C308 C307 H30K 109.5
C308 C307 H30L 109.5
H30K C307 H30L 109.5
C308 C307 H30M 109.5
H30K C307 H30M 109.5
H30L C307 H30M 109.5
O110 C308 O109 120.7(14)
O110 C308 C307 119.0(16)
O109 C308 C307 119.9(17)
C310 C309 H30N 109.5
C310 C309 H30O 109.5
H30N C309 H30O 109.5
C310 C309 H30P 109.5
H30N C309 H30P 109.5
H30O C309 H30P 109.5
O107 C310 O108 121.3(15)
O107 C310 C309 122.3(14)
O108 C310 C309 116.4(13)
C312 C311 H31C 109.5
C312 C311 H31D 109.5
H31C C311 H31D 109.5
C312 C311 H31E 109.5
H31C C311 H31E 109.5
H31D C311 H31E 109.5
O112 C312 O111 117.4(16)
O112 C312 C311 122.5(17)
O111 C312 C311 120.0(18)
C314 C313 H31F 109.5
C314 C313 H31G 109.5
H31F C313 H31G 109.5
C314 C313 H31H 109.5
H31F C313 H31H 109.5
H31G C313 H31H 109.5
O116 C314 O115 127.1(14)
O116 C314 C313 117.6(13)
O115 C314 C313 115.3(14)
C316 C315 H31I 109.5
C316 C315 H31J 109.5
H31I C315 H31J 109.5
C316 C315 H31K 109.5
H31I C315 H31K 109.5
H31J C315 H31K 109.5
O113 C316 O114 123.0(19)
O113 C316 C315 122(2)
O114 C316 C315 115(2)
O113 C316 Cd20 65.6(11)
O114 C316 Cd20 57.9(11)
C315 C316 Cd20 172.4(17)
C318 C317 H31L 109.5
C318 C317 H31M 109.5
H31L C317 H31M 109.5
C318 C317 H31N 109.5
H31L C317 H31N 109.5
H31M C317 H31N 109.5
O120 C318 O119 121(2)
O120 C318 C317 123(3)
O119 C318 C317 115(2)
O120 C318 Cd20 60.6(14)
O119 C318 Cd20 62.0(12)
C317 C318 Cd20 174.3(17)
C320 C319 H31O 109.5
C320 C319 H31P 109.5
H31O C319 H31P 109.5
C320 C319 H31Q 109.5
H31O C319 H31Q 109.5
H31P C319 H31Q 109.5
O122 C320 O121 128.6(18)
O122 C320 C319 117.2(16)
O121 C320 C319 114.1(16)
C322 C321 H32B 109.5
C322 C321 H32C 109.5
H32B C321 H32C 109.5
C322 C321 H32D 109.5
H32B C321 H32D 109.5
H32C C321 H32D 109.5
O117 C322 O118 121.7(13)
O117 C322 C321 122.9(15)
O118 C322 C321 115.2(14)
C324 C323 H32E 109.5
C324 C323 H32F 109.5
H32E C323 H32F 109.5
C324 C323 H32G 109.5
H32E C323 H32G 109.5
H32F C323 H32G 109.5
O124 C324 O123 129.7(15)
O124 C324 C323 113.3(13)
O123 C324 C323 116.9(14)
C326 C325 H32H 109.5
C326 C325 H32I 109.5
H32H C325 H32I 109.5
C326 C325 H32J 109.5
H32H C325 H32J 109.5
H32I C325 H32J 109.5
O125 C326 O126 128.3(13)
O125 C326 C325 116.5(13)
O126 C326 C325 115.1(13)
C328 C327 H32K 109.5
C328 C327 H32L 109.5
H32K C327 H32L 109.5
C328 C327 H32M 109.5
H32K C327 H32M 109.5
H32L C327 H32M 109.5
O129 C328 O130 130(2)
O129 C328 C327 107(2)
O130 C328 C327 111(2)
C244 O45 Cd5 98.9(16)
C244 O46 Cd6 128.2(17)
C244 O46 Cd5 89.0(15)
Cd6 O46 Cd5 141.4(5)
C246 O47 Cd6 131.3(9)
C246 O48 Cd8 128.3(8)
C246 O48 Cd7 127.3(9)
Cd8 O48 Cd7 98.2(4)
C250 O49 Cd8 84.7(14)
C250 O50 Cd8 97.7(14)
C252 O51 Cd9 132.4(10)
C252 O51 Cd7 90.5(9)
Cd9 O51 Cd7 134.4(4)
C252 O52 Cd7 92.1(10)
C252 O52 Cd6 141.1(12)
Cd7 O52 Cd6 87.1(4)
C254 O53 Cd9 132.3(9)
C254 O53 Cd8 86.4(8)
Cd9 O53 Cd8 140.0(4)
C254 O54 Cd8 100.6(8)
C248 O55 Yb3 167.0(9)
C248 O56 Cd9 108.1(9)
C256 O57 Yb3 138.5(9)
C256 O58 Cd9 131.7(8)
C258 O59 Yb3 149.0(10)
C258 O60 Cd10 120.0(9)
C258 O60 Cd11 133.9(10)
Cd10 O60 Cd11 104.2(4)
C260 O61 Cd12 130.6(7)
C260 O62 Cd10 107.9(8)
C260 O62 Yb3 136.8(9)
Cd10 O62 Yb3 101.4(3)
C262 O63 Cd11 93.9(14)
C262 O64 Cd11 83.4(13)
C264 O65 Cd11 90.9(9)
C264 O65 Cd12 134.2(10)
Cd11 O65 Cd12 134.5(5)
C264 O66 Cd11 97.7(11)
C268 O67 Yb1 156.1(9)
C268 O68 Cd12 106.3(8)
C266 O69 Yb1 144.1(9)
C266 O70 Cd12 129.4(10)
C272 O71 Cd2 133.7(9)
C272 O71 Cd1 123.7(9)
Cd2 O71 Cd1 102.2(4)
C272 O72 Yb1 147.9(8)
C270 O73 Cd1 102.8(11)
C270 O73 Yb1 144.4(10)
Cd1 O73 Yb1 100.7(4)
C270 O74 Cd3 137.4(12)
C274 O75 Cd2 91.7(10)
C274 O76 Cd3 134.6(11)
C274 O76 Cd2 91.7(10)
Cd3 O76 Cd2 133.1(5)
C278 O77 Cd3 110.4(10)
C278 O78 Yb2 163.3(13)
C276 O79 Cd3 127.4(10)
C276 O80 Yb2 144.5(10)
C280 O81 Cd4 131.2(14)
C280 O81 Cd5 139.8(14)
Cd4 O81 Cd5 89.0(6)
C280 O82 Yb2 148.6(14)
C282 O83 Cd4 101.6(9)
C282 O83 Yb2 147.7(10)
Cd4 O83 Yb2 102.5(4)
C282 O84 Cd6 139.4(9)
C284 O85 Cd18 133.5(9)
C284 O85 Cd17 88.5(8)
Cd18 O85 Cd17 137.6(5)
C284 O86 Cd17 97.7(8)
C286 O87 Cd17 95.7(12)
C286 O88 Cd17 85.2(13)
C290 O89 Cd16 91.3(8)
C290 O89 Cd18 132.6(8)
Cd16 O89 Cd18 135.0(4)
C290 O90 Cd16 93.2(9)
C288 O91 Cd15 128.2(9)
C288 O92 Cd17 127.6(8)
C288 O92 Cd16 128.2(8)
Cd17 O92 Cd16 98.7(4)
C292 O93 Cd15 137.1(10)
C292 O93 Cd14 87.9(9)
Cd15 O93 Cd14 135.0(4)
C292 O94 Cd14 97.2(9)
C294 O95 Cd13 102.7(8)
C294 O95 Yb4 137.7(9)
Cd13 O95 Yb4 102.9(4)
C294 O96 Cd15 136.6(10)
C298 O97 Yb4 150.9(11)
C298 O98 Cd13 121.8(10)
C298 O98 Cd14 136.8(10)
Cd13 O98 Cd14 100.5(4)
C300 O99 Yb4 165.9(10)
C300 O100 Cd24 116.4(11)
C302 O101 Cd24 133.8(9)
C302 O102 Yb4 149.9(10)
C304 O103 Cd24 129.8(14)
C304 O103 Cd23 93.4(14)
Cd24 O103 Cd23 135.5(5)
C304 O104 Cd23 96.4(17)
C306 O105 Cd23 87.4(16)
C306 O106 Cd23 94.4(17)
C310 O107 Cd22 106.3(10)
C310 O107 Yb6 147.4(10)
Cd22 O107 Yb6 100.4(4)
C310 O108 Cd24 134.0(10)
C308 O109 Cd22 126.0(11)
C308 O109 Cd23 132.7(10)
Cd22 O109 Cd23 101.2(4)
C308 O110 Yb6 146.3(11)
C312 O111 Yb6 163.5(12)
C312 O112 Cd21 104.1(10)
C316 O113 Cd21 139.8(13)
C316 O113 Cd20 87.2(11)
Cd21 O113 Cd20 132.9(6)
C316 O114 Cd20 94.7(13)
C314 O115 Cd21 128.1(10)
C314 O116 Yb6 143.2(10)
C322 O117 Cd21 131.1(10)
C322 O118 Cd19 102.5(9)
C322 O118 Yb5 141.3(9)
Cd19 O118 Yb5 101.9(3)
C318 O119 Cd20 89.8(15)
C318 O120 Cd20 94.1(17)
C320 O121 Cd19 120.1(11)
C320 O121 Cd20 136.8(11)
Cd19 O121 Cd20 102.2(4)
C320 O122 Yb5 145.6(12)
C324 O123 Yb5 165.2(9)
C324 O124 Cd18 107.4(9)
C326 O125 Yb5 140.3(9)
C326 O126 Cd18 130.8(9)
C296 O127 Cd14 82.7(13)
C296 O128 Cd14 88.9(12)
C328 O129 Cd2 111.2(16)

loop_
_geom_bond_atom_site_label_1
_geom_bond_atom_site_label_2
_geom_bond_distance
Yb1 O69 2.306(9)
Yb1 O26 2.308(9)
Yb1 O30 2.315(9)
Yb1 O67 2.323(10)
Yb1 O72 2.392(9)
Yb1 O73 2.434(10)
Yb1 O25 2.555(9)
Yb1 N15 2.601(12)
Yb1 Cd1 3.6391(16)
Yb1 Cd12 3.8189(14)
Yb2 O80 2.258(12)
Yb2 O42 2.326(12)
Yb2 O82 2.337(13)
Yb2 O78 2.373(13)
Yb2 O38 2.376(11)
Yb2 O83 2.376(10)
Yb2 N21 2.568(12)
Yb2 O37 2.586(15)
Yb2 C205 3.139(18)
Yb2 Cd4 3.6835(19)
Yb2 Cd3 3.8845(17)
Yb3 O14 2.292(8)
Yb3 O57 2.331(9)
Yb3 O18 2.342(9)
Yb3 O55 2.369(9)
Yb3 O59 2.390(10)
Yb3 O62 2.456(9)
Yb3 N9 2.560(13)
Yb3 O13 2.591(9)
Yb3 Cd10 3.6808(14)
Yb3 Cd9 3.8741(15)
Yb4 O102 2.282(11)
Yb4 O19 2.310(12)
Yb4 O99 2.316(10)
Yb4 O95 2.390(10)
Yb4 O97 2.397(11)
Yb4 O15 2.402(9)
Yb4 O20 2.522(12)
Yb4 N8 2.597(12)
Yb4 C109 3.18(2)
Yb4 Cd13 3.6895(16)
Yb5 O125 2.320(10)
Yb5 O43 2.320(9)
Yb5 O39 2.321(9)
Yb5 O123 2.323(11)
Yb5 O122 2.416(13)
Yb5 O118 2.430(9)
Yb5 O44 2.552(9)
Yb5 N20 2.570(14)
Yb5 Cd19 3.6951(17)
Yb5 Cd18 3.8852(16)
Yb6 O116 2.298(11)
Yb6 O27 2.316(9)
Yb6 O31 2.326(11)
Yb6 O111 2.344(10)
Yb6 O110 2.410(12)
Yb6 O107 2.444(9)
Yb6 N14 2.539(13)
Yb6 O32 2.628(11)
Yb6 Cd22 3.6360(17)
Yb6 Cd21 3.7879(16)
Cd1 O34 2.239(10)
Cd1 O30 2.286(10)
Cd1 O73 2.292(10)
Cd1 O71 2.293(9)
Cd1 N17 2.337(14)
Cd1 O29 2.579(9)
Cd2 O129 2.165(18)
Cd2 O34 2.248(9)
Cd2 O71 2.286(10)
Cd2 O75 2.341(11)
Cd2 O33 2.407(12)
Cd2 O76 2.410(11)
Cd2 C274 2.725(16)
Cd3 O77 2.236(10)
Cd3 O38 2.272(11)
Cd3 O79 2.278(9)
Cd3 N19 2.350(13)
Cd3 O74 2.392(11)
Cd3 O76 2.400(11)
Cd4 O2 2.201(14)
Cd4 N1 2.293(19)
Cd4 O42 2.346(13)
Cd4 O83 2.346(11)
Cd4 O81 2.357(17)
Cd4 O41 2.44(3)
Cd5 O45 2.18(2)
Cd5 O2 2.248(15)
Cd5 O46 2.438(12)
Cd5 O131 2.453(16)
Cd5 O1 2.517(17)
Cd5 O81 2.617(16)
Cd5 C244 2.75(3)
Cd6 O47 2.186(8)
Cd6 O6 2.193(9)
Cd6 N3 2.282(12)
Cd6 O84 2.290(11)
Cd6 O46 2.308(12)
Cd6 O52 2.580(13)
Cd6 Cd7 3.4439(18)
Cd7 O10 2.167(11)
Cd7 O6 2.196(9)
Cd7 O48 2.327(9)
Cd7 N5 2.330(15)
Cd7 O51 2.414(9)
Cd7 O52 2.417(11)
Cd7 C252 2.742(17)
Cd8 O54 2.223(9)
Cd8 O10 2.258(12)
Cd8 O48 2.311(9)
Cd8 O50 2.325(13)
Cd8 O9 2.480(12)
Cd8 O49 2.503(17)
Cd8 O53 2.534(9)
Cd8 C250 2.73(2)
Cd9 O56 2.257(12)
Cd9 O14 2.304(8)
Cd9 O58 2.317(9)
Cd9 N7 2.337(12)
Cd9 O53 2.387(10)
Cd9 O51 2.406(8)
Cd10 N11 2.214(14)
Cd10 O22 2.248(10)
Cd10 O60 2.257(10)
Cd10 O18 2.296(9)
Cd10 O62 2.298(9)
Cd10 O17 2.571(9)
Cd11 O22 2.236(10)
Cd11 O66 2.248(12)
Cd11 O60 2.261(9)
Cd11 O63 2.326(14)
Cd11 O65 2.386(9)
Cd11 O21 2.457(11)
Cd11 O64 2.527(14)
Cd11 C262 2.69(2)
Cd11 C264 2.74(2)
Cd12 O68 2.285(8)
Cd12 O70 2.286(8)
Cd12 N13 2.305(12)
Cd12 O26 2.350(9)
Cd12 O61 2.360(10)
Cd12 O65 2.450(9)
Cd13 O11 2.240(10)
Cd13 O15 2.260(10)
Cd13 O98 2.269(10)
Cd13 N6 2.312(13)
Cd13 O95 2.329(9)
Cd13 O16 2.516(12)
Cd14 O11 2.252(11)
Cd14 O94 2.290(11)
Cd14 O98 2.329(9)
Cd14 O128 2.334(15)
Cd14 O127 2.43(2)
Cd14 O93 2.455(10)
Cd14 O12 2.504(10)
Cd14 C296 2.573(16)
Cd14 C292 2.741(17)
Cd15 O7 2.207(10)
Cd15 O91 2.237(9)
Cd15 O93 2.289(10)
Cd15 N4 2.301(12)
Cd15 O96 2.313(9)
Cd16 O3 2.168(10)
Cd16 O7 2.206(10)
Cd16 N2 2.242(16)
Cd16 O92 2.342(10)
Cd16 O90 2.397(10)
Cd16 O89 2.415(8)
Cd17 O3 2.195(10)
Cd17 O86 2.248(10)
Cd17 O87 2.289(12)
Cd17 O92 2.302(9)
Cd17 O4 2.457(13)
Cd17 O85 2.528(9)
Cd17 O88 2.541(13)
Cd17 C286 2.73(2)
Cd18 O124 2.279(10)
Cd18 O126 2.283(9)
Cd18 O43 2.292(9)
Cd18 N22 2.312(15)
Cd18 O85 2.372(10)
Cd18 O89 2.423(9)
Cd19 O35 2.242(13)
Cd19 O121 2.272(11)
Cd19 N18 2.275(16)
Cd19 O118 2.328(9)
Cd19 O39 2.336(11)
Cd19 O40 2.536(11)
Cd20 O35 2.179(14)
Cd20 O114 2.292(15)
Cd20 O121 2.326(11)
Cd20 O120 2.394(18)
Cd20 O119 2.419(17)
Cd20 O36 2.442(14)
Cd20 O113 2.459(11)
Cd20 C316 2.70(2)
Cd20 C318 2.74(2)
Cd21 N16 2.282(12)
Cd21 O115 2.317(10)
Cd21 O112 2.318(11)
Cd21 O117 2.348(11)
Cd21 O31 2.369(10)
Cd21 O113 2.390(12)
Cd22 O23 2.212(11)
Cd22 N12 2.258(12)
Cd22 O109 2.284(11)
Cd22 O107 2.288(10)
Cd22 O27 2.295(10)
Cd22 O28 2.529(10)
Cd23 O23 2.270(9)
Cd23 O104 2.29(2)
Cd23 O106 2.30(3)
Cd23 O109 2.334(12)
Cd23 O103 2.388(11)
Cd23 O24 2.408(14)
Cd23 O105 2.48(2)
Cd23 C306 2.73(2)
Cd23 C304 2.73(2)
Cd24 O100 2.237(10)
Cd24 O101 2.264(11)
Cd24 N10 2.285(12)
Cd24 O103 2.346(13)
Cd24 O19 2.347(11)
Cd24 O108 2.428(10)
N1 C8 1.18(2)
N1 C9 1.53(2)
N2 C15 1.32(2)
N2 C14 1.48(2)
N3 C30 1.265(19)
N3 C31 1.455(18)
N4 C37 1.299(19)
N4 C36 1.47(2)
N5 C52 1.32(2)
N5 C53 1.44(2)
N6 C59 1.234(18)
N6 C58 1.48(2)
N7 C74 1.245(18)
N7 C75 1.466(17)
N8 C81 1.17(2)
N8 C80 1.427(18)
N9 C96 1.308(17)
N9 C97 1.465(18)
N10 C103 1.28(2)
N10 C102 1.477(19)
N11 C118 1.391(15)
N11 C119 1.42(2)
N12 C125 1.247(18)
N12 C124 1.57(2)
N13 C140 1.268(14)
N13 C141 1.530(16)
N14 C147 1.286(15)
N14 C146 1.499(19)
N15 C162 1.301(15)
N15 C163 1.533(18)
N16 C169 1.356(17)
N16 C168 1.49(2)
N17 C184 1.31(2)
N17 C185 1.40(2)
N18 C191 1.269(18)
N18 C190 1.53(2)
N19 C206 1.27(2)
N19 C207 1.460(14)
N20 C213 1.265(16)
N20 C212 1.528(14)
N21 C228 1.29(2)
N21 C229 1.502(17)
N22 C235 1.287(18)
N22 C234 1.426(16)
O1 C2 1.30(2)
O1 C1 1.48(2)
O2 C7 1.18(2)
O3 C21 1.38(2)
O4 C20 1.32(2)
O4 C22 1.467(18)
O5 C24 1.373(17)
O5 C23 1.447(18)
O6 C29 1.355(15)
O7 C43 1.270(16)
O8 C42 1.356(19)
O8 C44 1.415(19)
O9 C46 1.31(2)
O9 C45 1.43(2)
O10 C51 1.23(2)
O11 C65 1.276(17)
O12 C64 1.358(17)
O12 C66 1.426(17)
O13 C68 1.388(16)
O13 C67 1.421(17)
O14 C73 1.359(19)
O15 C87 1.308(18)
O16 C86 1.40(2)
O16 C88 1.403(19)
O17 C90 1.305(19)
O17 C89 1.456(17)
O18 C95 1.344(18)
O19 C109 1.30(2)
O20 C108 1.453(15)
O20 C110 1.522(12)
O21 C112 1.30(2)
O21 C111 1.50(3)
O22 C117 1.353(16)
O23 C131 1.312(17)
O24 C130 1.382(15)
O24 C132 1.44(2)
O25 C134 1.408(16)
O25 C133 1.445(18)
O26 C139 1.308(12)
O27 C153 1.325(16)
O28 C152 1.325(18)
O28 C154 1.39(2)
O29 C155 1.411(17)
O29 C156 1.436(17)
O30 C161 1.395(14)
O31 C175 1.295(19)
O32 C174 1.39(2)
O32 C176 1.47(2)
O33 C178 1.367(16)
O33 C177 1.45(2)
O34 C183 1.316(14)
O35 C197 1.307(19)
O36 C196 1.30(2)
O36 C198 1.35(3)
O37 C200 1.41(2)
O37 C199 1.44(2)
O38 C205 1.345(19)
O39 C219 1.333(16)
O40 C218 1.27(2)
O40 C220 1.48(2)
O41 C222 1.58(4)
O41 C221 1.589(18)
O42 C227 1.28(3)
O43 C241 1.385(17)
O44 C240 1.279(17)
O44 C242 1.419(16)
O131 H13A 0.8200
C1 H1A 0.9600
C1 H1B 0.9600
C1 H1C 0.9600
C2 C3 1.34(3)
C2 C7 1.46(3)
C3 C4 1.44(4)
C3 H3A 0.9300
C4 C5 1.37(4)
C4 H4A 0.9300
C5 C6 1.39(3)
C5 H5A 0.9300
C6 C7 1.38(2)
C6 C8 1.479(16)
C8 H8A 0.9300
C9 C10 1.513(17)
C9 H9A 0.9700
C9 H9B 0.9700
C10 C11 1.57(3)
C10 H10A 0.9700
C10 H10B 0.9700
C11 C12 1.56(3)
C11 H11A 0.9700
C11 H11B 0.9700
C12 C13 1.51(3)
C12 H12A 0.9700
C12 H12B 0.9700
C13 C14 1.46(2)
C13 H13B 0.9700
C13 H13C 0.9700
C14 H14A 0.9700
C14 H14B 0.9700
C15 C16 1.47(3)
C15 H15A 0.9300
C16 C21 1.36(3)
C16 C17 1.52(3)
C17 C18 1.38(3)
C17 H17A 0.9300
C18 C19 1.388(17)
C18 H18A 0.9300
C19 C20 1.42(2)
C19 H19A 0.9300
C20 C21 1.41(2)
C22 H22A 0.9600
C22 H22B 0.9600
C22 H22C 0.9600
C23 H23A 0.9600
C23 H23B 0.9600
C23 H23C 0.9600
C24 C29 1.41(2)
C24 C25 1.44(2)
C25 C26 1.33(2)
C25 H25A 0.9300
C26 C27 1.29(3)
C26 H26A 0.9300
C27 C28 1.42(2)
C27 H27A 0.9300
C28 C29 1.391(19)
C28 C30 1.49(2)
C30 H30A 0.9300
C31 C32 1.58(3)
C31 H31A 0.9700
C31 H31B 0.9700
C32 C33 1.534(19)
C32 C33' 1.66(5)
C32 H32O 0.9700
C32 H32A 0.9700
C33 C34 1.506(14)
C33 H33A 0.9700
C33 H33B 0.9700
C34 C35 1.559(19)
C34 H34A 0.9700
C34 H34B 0.9700
C33' C34' 1.37(5)
C33' H33C 0.9700
C33' H33D 0.9700
C34' C35 1.64(4)
C34' H34C 0.9700
C34' H34D 0.9700
C35 C36 1.53(3)
C35 H35A 0.9605
C35 H35B 0.9594
C36 H36A 0.9700
C36 H36B 0.9700
C37 C38 1.49(2)
C37 H37A 0.9300
C38 C39 1.39(2)
C38 C43 1.43(2)
C39 C40 1.40(3)
C39 H39A 0.9300
C40 C41 1.25(2)
C40 H40A 0.9300
C41 C42 1.44(2)
C41 H41A 0.9300
C42 C43 1.48(2)
C44 H44A 0.9600
C44 H44B 0.9600
C44 H44C 0.9600
C45 H45A 0.9600
C45 H45B 0.9600
C45 H45C 0.9600
C46 C51 1.43(2)
C46 C47 1.47(3)
C47 C48 1.31(3)
C47 H47A 0.9300
C48 C49 1.41(3)
C48 H48A 0.9300
C49 C50 1.47(3)
C49 H49A 0.9300
C50 C52 1.37(2)
C50 C51 1.48(3)
C52 H52A 0.9300
C53 C54 1.44(2)
C53 H53B 0.9700
C53 H53A 0.9700
C54 C55 1.58(2)
C54 H54B 0.9700
C54 H54A 0.9700
C55 C56 1.53(3)
C55 H55A 0.9700
C55 H55B 0.9700
C56 C57 1.565(18)
C56 H56B 0.9700
C56 H56A 0.9700
C57 C58 1.501(17)
C57 H57A 0.9700
C57 H57B 0.9700
C58 H58A 0.9700
C58 H58B 0.9700
C59 C60 1.490(14)
C59 H59A 0.9300
C60 C61 1.42(2)
C60 C65 1.44(2)
C61 C62 1.40(2)
C61 H61A 0.9300
C62 C63 1.37(2)
C62 H62A 0.9300
C63 C64 1.38(2)
C63 H63A 0.9300
C64 C65 1.46(2)
C66 H66A 0.9600
C66 H66B 0.9600
C66 H66C 0.9600
C67 H67A 0.9600
C67 H67B 0.9600
C67 H67C 0.9600
C68 C69 1.32(2)
C68 C73 1.50(2)
C69 C70 1.45(3)
C69 H69A 0.9300
C70 C71 1.40(2)
C70 H70A 0.9300
C71 C72 1.40(2)
C71 H71A 0.9300
C72 C73 1.37(2)
C72 C74 1.46(2)
C74 H74A 0.9300
C75 C76 1.51(2)
C75 H75A 0.9700
C75 H75B 0.9700
C76 C77 1.572(19)
C76 H76A 0.9700
C76 H76B 0.9700
C77 C78 1.49(2)
C77 H77A 0.9700
C77 H77B 0.9700
C78 C79 1.48(2)
C78 H78A 0.9700
C78 H78B 0.9700
C79 C80 1.49(2)
C79 H79A 0.9700
C79 H79B 0.9700
C80 H80A 0.9700
C80 H80B 0.9700
C81 C82 1.51(2)
C81 H81A 0.9300
C82 C87 1.43(2)
C82 C83 1.470(17)
C83 C84 1.32(3)
C83 H83A 0.9300
C84 C85 1.35(3)
C84 H84A 0.9300
C85 C86 1.39(3)
C85 H85A 0.9300
C86 C87 1.30(2)
C88 H88A 0.9600
C88 H88B 0.9600
C88 H88C 0.9600
C89 H89A 0.9600
C89 H89B 0.9600
C89 H89C 0.9600
C90 C95 1.43(2)
C90 C91 1.44(2)
C91 C92 1.31(2)
C91 H91A 0.9300
C92 C93 1.38(2)
C92 H92A 0.9300
C93 C94 1.44(2)
C93 H93A 0.9300
C94 C95 1.38(2)
C94 C96 1.41(2)
C96 H96A 0.9300
C97 C98 1.497(15)
C97 H97A 0.9700
C97 H97B 0.9700
C98 C99 1.51(2)
C98 H98A 0.9700
C98 H98B 0.9700
C99 C100 1.50(2)
C99 H99A 0.9700
C99 H99B 0.9700
C100 C101 1.48(2)
C100 H10C 0.9700
C100 H10D 0.9700
C101 C102 1.48(2)
C101 H10E 0.9700
C101 H10F 0.9700
C102 H10G 0.9700
C102 H10H 0.9700
C103 C104 1.44(2)
C103 H10I 0.9300
C104 C105 1.38(3)
C104 C109 1.45(3)
C105 C106 1.51(5)
C105 H10J 0.9300
C106 C107 1.457(19)
C106 H10K 0.9300
C107 C108 1.50(3)
C107 H10L 0.9300
C108 C109 1.43(3)
C110 H11C 0.9600
C110 H11D 0.9600
C110 H11E 0.9600
C111 H11F 0.9600
C111 H11G 0.9600
C111 H11H 0.9600
C112 C113 1.43(2)
C112 C117 1.47(2)
C113 C114 1.35(3)
C113 H11I 0.9300
C114 C115 1.25(3)
C114 H11J 0.9300
C115 C116 1.44(2)
C115 H11K 0.9300
C116 C117 1.42(2)
C116 C118 1.46(3)
C118 H11L 0.9300
C119 C120 1.54(2)
C119 H11M 0.9700
C119 H11N 0.9700
C120 C121 1.578(15)
C120 H12C 0.9700
C120 H12D 0.9700
C121 C122 1.47(2)
C121 H12E 0.9700
C121 H12F 0.9700
C122 C123 1.50(3)
C122 H12G 0.9700
C122 H12H 0.9700
C123 C124 1.59(3)
C123 H12I 0.9700
C123 H12J 0.9700
C124 H12K 0.9700
C124 H12L 0.9700
C125 C126 1.43(3)
C125 H12M 0.9300
C126 C131 1.42(2)
C126 C127 1.44(2)
C127 C128 1.30(3)
C127 H12N 0.9300
C128 C129 1.43(3)
C128 H12O 0.9300
C129 C130 1.35(3)
C129 H12P 0.9300
C130 C131 1.41(2)
C132 H13D 0.9600
C132 H13E 0.9600
C132 H13F 0.9600
C133 H13G 0.9600
C133 H13H 0.9600
C133 H13I 0.9600
C134 C139 1.33(2)
C134 C135 1.44(2)
C135 C136 1.30(3)
C135 H13J 0.9300
C136 C137 1.38(3)
C136 H13K 0.9300
C137 C138 1.32(2)
C137 H13L 0.9300
C138 C139 1.41(2)
C138 C140 1.46(2)
C140 H14C 0.9300
C141 C142 1.506(19)
C141 H14D 0.9700
C141 H14E 0.9700
C142 C143 1.59(2)
C142 H14F 0.9700
C142 H14G 0.9700
C143 C144 1.48(2)
C143 H14H 0.9700
C143 H14I 0.9700
C144 C145 1.55(2)
C144 H14J 0.9700
C144 H14K 0.9700
C145 C146 1.51(2)
C145 H14L 0.9700
C145 H14M 0.9700
C146 H14N 0.9700
C146 H14O 0.9700
C147 C148 1.474(16)
C147 H14P 0.9300
C148 C153 1.40(2)
C148 C149 1.41(2)
C149 C150 1.39(3)
C149 H14Q 0.9300
C150 C151 1.31(3)
C150 H15B 0.9300
C151 C152 1.41(2)
C151 H15C 0.9300
C152 C153 1.52(2)
C154 H15D 0.9600
C154 H15E 0.9600
C154 H15F 0.9600
C155 H15G 0.9600
C155 H15H 0.9600
C155 H15I 0.9600
C156 C161 1.36(2)
C156 C157 1.39(2)
C157 C158 1.32(2)
C157 H15J 0.9300
C158 C159 1.33(3)
C158 H15K 0.9300
C159 C160 1.44(2)
C159 H15L 0.9300
C160 C161 1.38(2)
C160 C162 1.45(2)
C162 H16A 0.9300
C163 C164 1.51(2)
C163 H16B 0.9700
C163 H16C 0.9700
C164 C165 1.53(2)
C164 H16D 0.9700
C164 H16E 0.9700
C165 C166 1.50(2)
C165 H16F 0.9700
C165 H16G 0.9700
C166 C167 1.58(2)
C166 H16H 0.9700
C166 H16I 0.9700
C167 C168 1.48(2)
C167 H16J 0.9700
C167 H16K 0.9700
C168 H16L 0.9700
C168 H16M 0.9700
C169 C170 1.45(3)
C169 H16N 0.9300
C170 C175 1.34(3)
C170 C171 1.50(3)
C171 C172 1.42(3)
C171 H17B 0.9300
C172 C173 1.474(18)
C172 H17C 0.9300
C173 C174 1.33(3)
C173 H17E 0.9300
C174 C175 1.47(3)
C176 H17F 0.9600
C176 H17G 0.9600
C176 H17H 0.9600
C177 H17I 0.9600
C177 H17J 0.9600
C177 H17K 0.9600
C178 C179 1.33(2)
C178 C183 1.41(2)
C179 C180 1.41(3)
C179 H17L 0.9300
C180 C181 1.28(3)
C180 H18B 0.9300
C181 C182 1.47(2)
C181 H18C 0.9300
C182 C184 1.36(3)
C182 C183 1.42(2)
C184 H18D 0.9300
C185 C186 1.51(3)
C185 H18E 0.9700
C185 H18F 0.9700
C186 C187 1.535(18)
C186 H18G 0.9700
C186 H18H 0.9700
C187 C188 1.481(18)
C187 H18I 0.9700
C187 H18J 0.9700
C188 C189 1.519(18)
C188 H18K 0.9700
C188 H18L 0.9700
C189 C190 1.54(3)
C189 H18M 0.9700
C189 H18N 0.9700
C190 H19B 0.9700
C190 H19C 0.9700
C191 C192 1.48(3)
C191 H19D 0.9300
C192 C197 1.34(3)
C192 C193 1.47(4)
C193 C194 1.47(5)
C193 H19E 0.9300
C194 C195 1.47(5)
C194 H19G 0.9300
C195 C196 1.423(18)
C195 H19H 0.9300
C196 C197 1.478(17)
C198 H19J 0.9600
C198 H19K 0.9600
C198 H19L 0.9600
C199 H19M 0.9600
C199 H19N 0.9600
C199 H19O 0.9600
C200 C205 1.32(3)
C200 C201 1.42(3)
C201 C202 1.500(18)
C201 H20A 0.9300
C202 C203 1.34(3)
C202 H20C 0.9300
C203 C204 1.40(3)
C203 H20D 0.9300
C204 C206 1.47(3)
C204 C205 1.49(2)
C206 H20E 0.9300
C207 C208 1.58(2)
C207 H20F 0.9700
C207 H20G 0.9700
C208 C209 1.53(2)
C208 H20H 0.9700
C208 H20I 0.9700
C209 C210 1.51(2)
C209 H20J 0.9700
C209 H20K 0.9700
C210 C211 1.55(2)
C210 H21A 0.9700
C210 H21B 0.9700
C211 C212 1.54(2)
C211 H21C 0.9700
C211 H21D 0.9700
C212 H21E 0.9700
C212 H21F 0.9700
C213 C214 1.39(2)
C213 H21G 0.9300
C214 C215 1.44(2)
C214 C219 1.44(2)
C215 C216 1.381(16)
C215 H21H 0.9300
C216 C217 1.41(3)
C216 H21I 0.9300
C217 C218 1.45(3)
C217 H21J 0.9300
C218 C219 1.43(2)
C220 H22D 0.9600
C220 H22E 0.9600
C220 H22F 0.9600
C221 H22G 0.9600
C221 H22H 0.9600
C221 H22I 0.9600
C222 C227 1.443(18)
C222 C223 1.461(19)
C223 C224 1.451(19)
C223 H22K 0.9300
C224 C225 1.459(19)
C224 H22L 0.9300
C225 C226 1.466(18)
C225 H22M 0.9300
C226 C228 1.39(3)
C226 C227 1.50(3)
C228 H22N 0.9300
C229 C230 1.59(2)
C229 H22O 0.9700
C229 H22P 0.9700
C230 C231 1.53(2)
C230 H23D 0.9700
C230 H23E 0.9700
C231 C232 1.47(2)
C231 H23F 0.9700
C231 H23G 0.9700
C232 C233 1.47(2)
C232 H23H 0.9700
C232 H23I 0.9700
C233 C234 1.55(2)
C233 H23J 0.9700
C233 H23K 0.9700
C234 H23L 0.9700
C234 H23M 0.9700
C235 C236 1.44(2)
C235 H23N 0.9300
C236 C237 1.41(2)
C236 C241 1.43(2)
C237 C238 1.30(3)
C237 H23O 0.9300
C238 C239 1.37(3)
C238 H23P 0.9300
C239 C240 1.42(2)
C239 H23Q 0.9300
C240 C241 1.44(2)
C242 H24A 0.9600
C242 H24B 0.9600
C242 H24C 0.9600
C243 C244 1.431(14)
C243 H24D 0.9600
C243 H24E 0.9600
C243 H24F 0.9600
C244 O46 1.32(3)
C244 O45 1.37(4)
C245 C246 1.43(2)
C245 H24G 0.9600
C245 H24H 0.9600
C245 H24I 0.9600
C246 O47 1.299(17)
C246 O48 1.303(17)
C247 C248 1.52(2)
C247 H24J 0.9600
C247 H24K 0.9600
C247 H24L 0.9600
C248 O55 1.220(16)
C248 O56 1.272(15)
C249 C250 1.45(3)
C249 H24M 0.9600
C249 H24N 0.9600
C249 H24O 0.9600
C250 O50 1.16(3)
C250 O49 1.36(3)
C251 C252 1.53(2)
C251 H25B 0.9600
C251 H25C 0.9600
C251 H25D 0.9600
C252 O52 1.209(19)
C252 O51 1.279(19)
C253 C254 1.47(2)
C253 H25E 0.9600
C253 H25F 0.9600
C253 H25G 0.9600
C254 O53 1.293(17)
C254 O54 1.294(17)
C255 C256 1.567(19)
C255 H25H 0.9600
C255 H25I 0.9600
C255 H25J 0.9600
C256 O58 1.179(14)
C256 O57 1.249(14)
C257 C258 1.49(2)
C257 H25K 0.9600
C257 H25L 0.9600
C257 H25M 0.9600
C258 O59 1.252(19)
C258 O60 1.320(17)
C259 C260 1.433(13)
C259 H25N 0.9600
C259 H25O 0.9600
C259 H25P 0.9600
C260 O62 1.264(14)
C260 O61 1.265(14)
C261 C262 1.484(18)
C261 H26B 0.9600
C261 H26C 0.9600
C261 H26D 0.9600
C262 O63 1.20(2)
C262 O64 1.26(3)
C263 C264 1.49(3)
C263 H26E 0.9600
C263 H26F 0.9600
C263 H26G 0.9600
C264 O66 1.289(19)
C264 O65 1.30(2)
C265 C266 1.48(2)
C265 H26H 0.9600
C265 H26I 0.9600
C265 H26J 0.9600
C266 O70 1.231(17)
C266 O69 1.277(18)
C267 C268 1.49(2)
C267 H26K 0.9600
C267 H26L 0.9600
C267 H26M 0.9600
C268 O68 1.223(17)
C268 O67 1.282(16)
C269 C270 1.58(2)
C269 H26N 0.9600
C269 H26O 0.9600
C269 H26P 0.9600
C270 O74 1.20(2)
C270 O73 1.252(18)
C271 C272 1.479(19)
C271 H27B 0.9600
C271 H27C 0.9600
C271 H27D 0.9600
C272 O72 1.201(16)
C272 O71 1.299(15)
C273 C274 1.52(2)
C273 H27E 0.9600
C273 H27F 0.9600
C273 H27G 0.9600
C274 O76 1.201(19)
C274 O75 1.33(2)
C275 C276 1.53(2)
C275 H27H 0.9600
C275 H27I 0.9600
C275 H27J 0.9600
C276 O80 1.250(18)
C276 O79 1.307(18)
C277 C278 1.55(2)
C277 H27K 0.9600
C277 H27L 0.9600
C277 H27M 0.9600
C278 O77 1.190(18)
C278 O78 1.264(18)
C279 C280 1.44(3)
C279 H27N 0.9600
C279 H27O 0.9600
C279 H27P 0.9600
C280 O81 1.31(2)
C280 O82 1.34(2)
C281 C282 1.52(3)
C281 H28A 0.9600
C281 H28B 0.9600
C281 H28C 0.9600
C282 O84 1.253(17)
C282 O83 1.279(17)
C283 C284 1.44(2)
C283 H28D 0.9600
C283 H28E 0.9600
C283 H28F 0.9600
C284 O85 1.209(16)
C284 O86 1.352(17)
C285 C286 1.57(3)
C285 H28G 0.9600
C285 H28H 0.9600
C285 H28I 0.9600
C286 O88 1.23(2)
C286 O87 1.27(2)
C287 C288 1.45(2)
C287 H28J 0.9600
C287 H28K 0.9600
C287 H28L 0.9600
C288 O91 1.275(15)
C288 O92 1.282(16)
C289 C290 1.50(2)
C289 H28M 0.9600
C289 H28N 0.9600
C289 H28O 0.9600
C290 O90 1.246(18)
C290 O89 1.290(18)
C291 C292 1.44(2)
C292 O94 1.247(19)
C292 O93 1.314(17)
C293 C294 1.48(2)
C293 H29A 0.9600
C293 H29B 0.9600
C293 H29C 0.9600
C294 O96 1.166(16)
C294 O95 1.324(18)
C295 C296 1.506(18)
C295 H29D 0.9600
C295 H29E 0.9600
C295 H29F 0.9600
C296 O128 1.13(2)
C296 O127 1.22(2)
C297 C298 1.48(2)
C297 H29G 0.9600
C297 H29H 0.9600
C297 H29I 0.9600
C298 O97 1.235(19)
C298 O98 1.276(18)
C299 C300 1.51(2)
C299 H29J 0.9600
C299 H29K 0.9600
C299 H29L 0.9600
C300 O100 1.202(17)
C300 O99 1.233(18)
C301 C302 1.433(16)
C301 H30B 0.9600
C301 H30C 0.9600
C301 H30D 0.9600
C302 O101 1.304(18)
C302 O102 1.313(18)
C303 C304 1.56(3)
C303 H30E 0.9600
C303 H30F 0.9600
C303 H30G 0.9600
C304 O103 1.19(3)
C304 O104 1.25(3)
C305 C306 1.554(18)
C305 H30H 0.9600
C305 H30I 0.9600
C305 H30J 0.9600
C306 O105 1.253(17)
C306 O106 1.304(17)
C307 C308 1.44(2)
C307 H30K 0.9600
C307 H30L 0.9600
C307 H30M 0.9600
C308 O110 1.25(2)
C308 O109 1.286(19)
C309 C310 1.57(2)
C309 H30N 0.9600
C309 H30O 0.9600
C309 H30P 0.9600
C310 O107 1.221(16)
C310 O108 1.291(18)
C311 C312 1.47(3)
C311 H31C 0.9600
C311 H31D 0.9600
C311 H31E 0.9600
C312 O112 1.23(2)
C312 O111 1.270(19)
C313 C314 1.51(2)
C313 H31F 0.9600
C313 H31G 0.9600
C313 H31H 0.9600
C314 O116 1.241(18)
C314 O115 1.250(17)
C315 C316 1.435(17)
C315 H31I 0.9600
C315 H31J 0.9600
C315 H31K 0.9600
C316 O113 1.23(2)
C316 O114 1.25(2)
C317 C318 1.489(18)
C317 H31L 0.9600
C317 H31M 0.9600
C317 H31N 0.9600
C318 O120 1.17(3)
C318 O119 1.30(3)
C319 C320 1.48(2)
C319 H31O 0.9600
C319 H31P 0.9600
C319 H31Q 0.9600
C320 O122 1.17(2)
C320 O121 1.232(18)
C321 C322 1.47(2)
C321 H32B 0.9600
C321 H32C 0.9600
C321 H32D 0.9600
C322 O117 1.225(18)
C322 O118 1.298(18)
C323 C324 1.51(2)
C323 H32E 0.9600
C323 H32F 0.9600
C323 H32G 0.9600
C324 O124 1.209(16)
C324 O123 1.256(17)
C325 C326 1.52(2)
C325 H32H 0.9600
C325 H32I 0.9600
C325 H32J 0.9600
C326 O125 1.248(16)
C326 O126 1.265(17)
C327 C328 1.523(14)
C327 H32K 0.9600
C327 H32L 0.9600
C327 H32M 0.9600
C328 O129 1.232(15)
C328 O130 1.250(17)
